data_4122324
loop_
_publ_author_name
'Jiang, Xuan-Feng'
'Hau, Franky Ka-Wah'
'Sun, Qing-Fu'
'Yu, Shu-Yan'
'Yam, Vivian Wing-Wah'

_publ_section_title
;
 From {au(i)&#x00B7;&#x00B7;&#x00B7;au(i)}-coupled cages to the cage-built
 2-d {au(i)&#x00B7;&#x00B7;&#x00B7;au(i)} arrays:
 au(i)&#x00B7;&#x00B7;&#x00B7;au(i) bonding interaction driven
 self-assembly and their ag(i) sensing and photo-switchable behavior.
;
_journal_issue 31
_journal_name_full 'Journal of the American Chemical Society'
_journal_page_first 10921
_journal_page_last 10929
_journal_paper_doi 10.1021/ja502295c
_journal_volume 136
_journal_year 2014
_chemical_formula_sum 'C277 H295 Au16 Cl2 N18 O16 S48'
_chemical_formula_weight 8893.97
_chemical_name_systematic
;
 ?
;
_space_group_crystal_system triclinic
_space_group_IT_number 2
_space_group_name_Hall '-P 1'
_space_group_name_H-M_alt 'P -1'
_symmetry_space_group_name_Hall '-P 1'
_symmetry_space_group_name_H-M 'P -1'
_atom_sites_solution_hydrogens geom
_audit_creation_method SHELXL-2013
_cell_angle_alpha 75.91(3)
_cell_angle_beta 72.76(3)
_cell_angle_gamma 76.36(3)
_cell_formula_units_Z 2
_cell_length_a 21.957(4)
_cell_length_b 27.821(6)
_cell_length_c 28.369(6)
_cell_measurement_temperature 153(2)
_cell_volume 15801(6)
_computing_structure_refinement 'SHELXL-2013 (Sheldrick, 2013)'
_diffrn_ambient_temperature 153(2)
_diffrn_measured_fraction_theta_full 0.552
_diffrn_measured_fraction_theta_max 0.954
_diffrn_radiation_wavelength 0.7499
_diffrn_reflns_av_unetI/netI 0.0686
_diffrn_reflns_Laue_measured_fraction_full 0.552
_diffrn_reflns_Laue_measured_fraction_max 0.954
_diffrn_reflns_point_group_measured_fraction_full 0.552
_diffrn_reflns_point_group_measured_fraction_max 0.954
_diffrn_reflns_theta_full 26.740
_diffrn_reflns_theta_max 22.021
_diffrn_reflns_theta_min 1.427
_exptl_absorpt_coefficient_mu 8.875
_exptl_crystal_colour yellowish
_exptl_crystal_density_diffrn 1.869
_exptl_crystal_description block
_exptl_crystal_F_000 8554
_exptl_crystal_size_max 0.10
_exptl_crystal_size_mid 0.10
_exptl_crystal_size_min 0.10
_refine_diff_density_max 0.702
_refine_diff_density_min -0.211
_refine_diff_density_rms 0.032
_refine_ls_extinction_method none
_refine_ls_goodness_of_fit_ref 1.259
_refine_ls_hydrogen_treatment constr
_refine_ls_matrix_type fullcycle
_refine_ls_number_parameters 3318
_refine_ls_number_reflns 31552
_refine_ls_number_restraints 3510
_refine_ls_restrained_S_all 1.205
_refine_ls_R_factor_all 0.1395
_refine_ls_R_factor_gt 0.1103
_refine_ls_shift/su_max 0.012
_refine_ls_shift/su_mean 0.000
_refine_ls_structure_factor_coef Fsqd
_refine_ls_weighting_details 'w=1/[\s^2^(Fo^2^)+(0.2000P)^2^] where P=(Fo^2^+2Fc^2^)/3'
_refine_ls_weighting_scheme calc
_refine_ls_wR_factor_gt 0.2990
_refine_ls_wR_factor_ref 0.3201
_reflns_Friedel_coverage 0.000
_reflns_number_gt 22161
_reflns_number_total 31552
_reflns_threshold_expression 'I > 2\s(I)'
_cod_data_source_file ja502295c_si_004.cif
_cod_data_source_block a
_cod_depositor_comments 'Adding full bibliography for 4122324--4122326.cif.'
_cod_original_cell_volume 15801(7)
_cod_database_code 4122324
_shelx_space_group_comment
;
The symmetry employed for this shelxl refinement is uniquely defined
by the following loop, which should always be used as a source of
symmetry information in preference to the above space-group names.
They are only intended as comments.
;
_shelxl_version_number 2013-4

loop_
_space_group_symop_operation_xyz
'x, y, z'
'-x, -y, -z'

loop_
_atom_site_label
_atom_site_type_symbol
_atom_site_fract_x
_atom_site_fract_y
_atom_site_fract_z
_atom_site_U_iso_or_equiv
_atom_site_adp_type
_atom_site_occupancy
_atom_site_site_symmetry_order
_atom_site_calc_flag
_atom_site_refinement_flags_posn
_atom_site_refinement_flags_adp
Au1 Au 0.39833(9) 0.75437(5) 0.46782(4) 0.1051(5) Uani 1 1 d . U
Au2 Au 0.40675(9) 0.71875(5) 0.38142(4) 0.1043(5) Uani 1 1 d . U
Au3 Au 0.43203(7) 0.64104(5) 0.31979(4) 0.0894(5) Uani 1 1 d . U
Au4 Au 0.42071(7) 0.56061(4) 0.28159(4) 0.0841(4) Uani 1 1 d . U
Au5 Au 0.55991(8) 0.93560(5) 0.22865(5) 0.0963(5) Uani 1 1 d . U
Au6 Au 0.53888(7) 0.87633(5) 0.17117(5) 0.0940(5) Uani 1 1 d . U
Au7 Au 0.48620(7) 0.82927(4) 0.11231(4) 0.0832(4) Uani 1 1 d . U
Au8 Au 0.46073(6) 0.77466(4) 0.05209(4) 0.0813(4) Uani 1 1 d . U
Au9 Au 0.46140(7) 0.73674(4) -0.03737(4) 0.0828(4) Uani 1 1 d . U
Au10 Au 0.48714(6) 0.67588(4) -0.10839(4) 0.0814(4) Uani 1 1 d . U
Au11 Au 0.53744(7) 0.61511(5) -0.18843(4) 0.0895(4) Uani 1 1 d . U
Au12 Au 0.55511(7) 0.54693(5) -0.25060(5) 0.0941(5) Uani 1 1 d . U
Au13 Au 0.41830(7) 0.96031(4) -0.24981(4) 0.0865(4) Uani 1 1 d . U
Au14 Au 0.43108(7) 0.87703(5) -0.29364(4) 0.0910(5) Uani 1 1 d . U
Au15 Au 0.40749(8) 0.80646(5) -0.34726(4) 0.0935(5) Uani 1 1 d . U
Au16 Au 0.40066(7) 0.76947(5) -0.42891(4) 0.0917(5) Uani 1 1 d . U
S1_1 S 0.4917(6) 0.7882(4) 0.4297(3) 0.110(2) Uani 1 1 d . U
S2_1 S 0.5160(6) 0.7182(4) 0.3557(3) 0.115(2) Uani 1 1 d . U
S3_1 S 0.5216(5) 0.5970(3) 0.3461(3) 0.0943(18) Uani 1 1 d . U
S4_1 S 0.4664(4) 0.5065(3) 0.3414(3) 0.0890(19) Uani 1 1 d . U
S5_1 S 0.6524(5) 0.9530(3) 0.1692(3) 0.094(2) Uani 1 1 d . U
S6_1 S 0.6480(4) 0.8565(3) 0.1357(3) 0.097(2) Uani 1 1 d . U
S7_1 S 0.5795(5) 0.7707(3) 0.1127(3) 0.0921(18) Uani 1 1 d . U
S8_1 S 0.5028(5) 0.6993(3) 0.0963(3) 0.089(2) Uani 1 1 d . U
S9_1 S 0.6424(10) 0.7591(6) 0.4443(6) 0.179(5) Uani 1 1 d D U
S10_1 S 0.4584(6) 0.4255(4) 0.4562(3) 0.120(3) Uani 1 1 d D U
S11_1 S 0.6351(7) 0.5939(4) 0.1123(5) 0.145(3) Uani 1 1 d D U
S12_1 S 0.8238(8) 0.9808(5) -0.0064(5) 0.151(4) Uani 1 1 d . U
O1_1 O 0.8769(14) 0.6773(10) 0.2930(11) 0.130(6) Uani 1 1 d . U
O2_1 O 0.8335(12) 0.5841(8) 0.2714(9) 0.116(5) Uani 1 1 d D U
O3_1 O 0.8482(12) 0.5790(8) 0.1415(8) 0.107(5) Uani 1 1 d . U
O4_1 O 0.8820(11) 0.6836(8) 0.1681(10) 0.119(5) Uani 1 1 d D U
N1_1 N 0.5805(18) 0.7886(11) 0.3447(11) 0.118(5) Uani 1 1 d . U
N2_1 N 0.5651(14) 0.5010(9) 0.3794(9) 0.094(4) Uani 1 1 d . U
N3_1 N 0.5598(14) 0.6827(10) 0.1713(10) 0.099(4) Uani 1 1 d . U
N4_1 N 0.7398(14) 0.9087(10) 0.1003(10) 0.100(4) Uani 1 1 d . U
C1_1 C 0.531(2) 0.7663(12) 0.3741(12) 0.107(4) Uani 1 1 d . U
C2_1 C 0.601(2) 0.8301(14) 0.3560(16) 0.140(6) Uani 1 1 d D U
H2A_1 H 0.5639 0.8507 0.3756 0.168 Uiso 1 1 calc R U
H2B_1 H 0.6203 0.8520 0.3243 0.168 Uiso 1 1 calc R U
C3_1 C 0.654(2) 0.8069(14) 0.3872(14) 0.161(6) Uani 1 1 d D U
C4_1 C 0.719(2) 0.8158(15) 0.3712(15) 0.168(8) Uani 1 1 d D U
H4_1 H 0.7343 0.8394 0.3421 0.201 Uiso 1 1 calc R U
C5_1 C 0.760(2) 0.7840(18) 0.4052(18) 0.187(9) Uani 1 1 d D U
H5_1 H 0.8048 0.7855 0.3998 0.224 Uiso 1 1 calc R U
C6_1 C 0.726(2) 0.7514(17) 0.4463(17) 0.189(9) Uani 1 1 d D U
H6_1 H 0.7449 0.7287 0.4714 0.227 Uiso 1 1 calc R U
C7_1 C 0.6137(19) 0.7787(13) 0.2956(12) 0.104(5) Uani 1 1 d . U
H7A_1 H 0.6167 0.8111 0.2718 0.125 Uiso 1 1 calc R U
H7B_1 H 0.5878 0.7604 0.2850 0.125 Uiso 1 1 calc R U
C8_1 C 0.6859(19) 0.7459(13) 0.2919(12) 0.100(5) Uani 1 1 d . U
C9_1 C 0.7368(18) 0.7672(13) 0.2592(12) 0.099(5) Uani 1 1 d . U
H9_1 H 0.7281 0.7981 0.2369 0.119 Uiso 1 1 calc R U
C10_1 C 0.801(2) 0.7447(14) 0.2580(13) 0.106(5) Uani 1 1 d . U
C11_1 C 0.813(2) 0.7032(14) 0.2878(14) 0.112(5) Uani 1 1 d . U
C12_1 C 0.759(2) 0.6793(13) 0.3276(13) 0.111(5) Uani 1 1 d . U
C13_1 C 0.697(2) 0.7046(12) 0.3269(12) 0.106(6) Uani 1 1 d . U
H13_1 H 0.6611 0.6926 0.3517 0.127 Uiso 1 1 calc R U
C14_1 C 0.898(2) 0.6991(19) 0.329(2) 0.155(8) Uani 1 1 d . U
H14A_1 H 0.8914 0.7363 0.3203 0.186 Uiso 1 1 calc R U
H14B_1 H 0.8730 0.6890 0.3643 0.186 Uiso 1 1 calc R U
C15_1 C 0.967(3) 0.676(2) 0.322(2) 0.178(10) Uani 1 1 d . U
H15A_1 H 0.9936 0.6995 0.2956 0.214 Uiso 1 1 calc R U
H15B_1 H 0.9754 0.6444 0.3095 0.214 Uiso 1 1 calc R U
C16_1 C 0.989(3) 0.666(2) 0.370(2) 0.203(17) Uani 1 1 d . U
H16A_1 H 0.9618 0.6447 0.3965 0.304 Uiso 1 1 calc R U
H16B_1 H 0.9854 0.6980 0.3804 0.304 Uiso 1 1 calc R U
H16C_1 H 1.0345 0.6488 0.3643 0.304 Uiso 1 1 calc R U
C17_1 C 0.7692(16) 0.6329(11) 0.3631(11) 0.112(5) Uani 1 1 d . U
H17A_1 H 0.7444 0.6385 0.3972 0.134 Uiso 1 1 calc R U
H17B_1 H 0.8157 0.6238 0.3629 0.134 Uiso 1 1 calc R U
C18_1 C 0.748(2) 0.5865(13) 0.3515(13) 0.106(5) Uani 1 1 d . U
C19_1 C 0.773(2) 0.5712(13) 0.3049(13) 0.106(5) Uani 1 1 d . U
C20_1 C 0.7430(19) 0.5421(12) 0.2869(12) 0.101(5) Uani 1 1 d . U
C21_1 C 0.6875(19) 0.5260(12) 0.3211(12) 0.100(5) Uani 1 1 d . U
H21_1 H 0.6668 0.5054 0.3108 0.120 Uiso 1 1 calc R U
C22_1 C 0.6616(19) 0.5370(13) 0.3663(12) 0.102(5) Uani 1 1 d . U
C23_1 C 0.689(2) 0.5716(12) 0.3800(12) 0.103(5) Uani 1 1 d . U
H23_1 H 0.6674 0.5848 0.4097 0.124 Uiso 1 1 calc R U
C24_1 C 0.6004(18) 0.5205(13) 0.4045(12) 0.101(5) Uani 1 1 d . U
H24A_1 H 0.6128 0.4941 0.4322 0.121 Uiso 1 1 calc R U
H24B_1 H 0.5724 0.5495 0.4191 0.121 Uiso 1 1 calc R U
C25_1 C 0.5190(18) 0.5313(11) 0.3580(11) 0.091(4) Uani 1 1 d . U
C26_1 C 0.5757(19) 0.4449(11) 0.3852(11) 0.098(5) Uani 1 1 d . U
H26A_1 H 0.6229 0.4317 0.3787 0.117 Uiso 1 1 calc R U
H26B_1 H 0.5597 0.4366 0.3596 0.117 Uiso 1 1 calc R U
C27_1 C 0.5410(14) 0.4173(10) 0.4391(10) 0.107(5) Uani 1 1 d D U
C28_1 C 0.5691(15) 0.3878(10) 0.4740(11) 0.114(6) Uani 1 1 d D U
H28_1 H 0.6147 0.3810 0.4697 0.136 Uiso 1 1 calc R U
C29_1 C 0.5319(17) 0.3704(10) 0.5116(10) 0.114(5) Uani 1 1 d D U
H29_1 H 0.5450 0.3466 0.5386 0.136 Uiso 1 1 calc R U
C30_1 C 0.4710(17) 0.3881(9) 0.5108(9) 0.114(5) Uani 1 1 d D U
H30_1 H 0.4362 0.3805 0.5391 0.136 Uiso 1 1 calc R U
C31_1 C 0.8787(17) 0.5601(13) 0.2911(15) 0.139(8) Uani 1 1 d D U
H31A_1 H 0.8606 0.5524 0.3279 0.167 Uiso 1 1 calc R U
H31B_1 H 0.9105 0.5824 0.2846 0.167 Uiso 1 1 calc R U
C32_1 C 0.9150(17) 0.5105(12) 0.2733(19) 0.165(11) Uani 1 1 d D U
H32A_1 H 0.9147 0.5159 0.2375 0.198 Uiso 1 1 calc R U
H32B_1 H 0.8869 0.4852 0.2916 0.198 Uiso 1 1 calc R U
C33_1 C 0.9851(14) 0.4835(14) 0.276(2) 0.208(18) Uani 1 1 d D U
H33A_1 H 0.9949 0.4904 0.3047 0.312 Uiso 1 1 calc R U
H33B_1 H 1.0160 0.4961 0.2449 0.312 Uiso 1 1 calc R U
H33C_1 H 0.9884 0.4472 0.2791 0.312 Uiso 1 1 calc R U
C34_1 C 0.7624(19) 0.5372(12) 0.2329(12) 0.100(5) Uani 1 1 d . U
H34A_1 H 0.7395 0.5128 0.2282 0.120 Uiso 1 1 calc R U
H34B_1 H 0.8096 0.5246 0.2227 0.120 Uiso 1 1 calc R U
C35_1 C 0.7458(17) 0.5879(12) 0.2008(12) 0.093(5) Uani 1 1 d . U
C36_1 C 0.7885(18) 0.6093(12) 0.1594(12) 0.097(5) Uani 1 1 d . U
C37_1 C 0.7743(18) 0.6576(12) 0.1327(11) 0.094(5) Uani 1 1 d . U
C38_1 C 0.7162(13) 0.6820(12) 0.1473(11) 0.093(6) Uani 1 1 d . U
H38_1 H 0.7051 0.7152 0.1298 0.112 Uiso 1 1 calc R U
C39_1 C 0.6667(17) 0.6609(12) 0.1897(11) 0.090(5) Uani 1 1 d . U
C40_1 C 0.6874(15) 0.6156(11) 0.2172(11) 0.088(5) Uani 1 1 d . U
H40_1 H 0.6600 0.6034 0.2487 0.105 Uiso 1 1 calc R U
C41_1 C 0.849(2) 0.5438(13) 0.1103(13) 0.111(6) Uani 1 1 d . U
H41A_1 H 0.8182 0.5210 0.1294 0.134 Uiso 1 1 calc R U
H41B_1 H 0.8931 0.5229 0.1032 0.134 Uiso 1 1 calc R U
C42_1 C 0.831(2) 0.5719(14) 0.0567(13) 0.116(7) Uani 1 1 d . U
H42A_1 H 0.7844 0.5863 0.0635 0.139 Uiso 1 1 calc R U
H42B_1 H 0.8554 0.6001 0.0412 0.139 Uiso 1 1 calc R U
C43_1 C 0.847(2) 0.5356(13) 0.0184(13) 0.111(9) Uani 1 1 d . U
H43A_1 H 0.8573 0.5548 -0.0160 0.167 Uiso 1 1 calc R U
H43B_1 H 0.8100 0.5196 0.0238 0.167 Uiso 1 1 calc R U
H43C_1 H 0.8849 0.5096 0.0235 0.167 Uiso 1 1 calc R U
C44_1 C 0.5936(17) 0.6915(12) 0.2029(11) 0.092(4) Uani 1 1 d . U
H44A_1 H 0.5718 0.6801 0.2386 0.111 Uiso 1 1 calc R U
H44B_1 H 0.5940 0.7280 0.1975 0.111 Uiso 1 1 calc R U
C45_1 C 0.5765(14) 0.7098(6) 0.1172(12) 0.097(3) Uani 1 1 d . U
C46_1 C 0.538(2) 0.6353(13) 0.1858(15) 0.116(5) Uani 1 1 d . U
H46A_1 H 0.4996 0.6398 0.1727 0.139 Uiso 1 1 calc R U
H46B_1 H 0.5228 0.6287 0.2229 0.139 Uiso 1 1 calc R U
C47_1 C 0.5863(16) 0.5837(11) 0.1697(11) 0.145(3) Uani 1 1 d D U
C48_1 C 0.5944(14) 0.5345(11) 0.1982(9) 0.145(3) Uani 1 1 d D U
H48_1 H 0.5699 0.5237 0.2314 0.173 Uiso 1 1 calc R U
C49_1 C 0.6451(15) 0.5043(8) 0.1688(12) 0.129(6) Uani 1 1 d D U
H49_1 H 0.6606 0.4696 0.1792 0.155 Uiso 1 1 calc R U
C50_1 C 0.6690(17) 0.5335(11) 0.1218(12) 0.123(6) Uani 1 1 d D U
H50_1 H 0.7029 0.5194 0.0967 0.148 Uiso 1 1 calc R U
C51_1 C 0.8237(19) 0.6811(12) 0.0874(12) 0.104(5) Uani 1 1 d . U
H51A_1 H 0.8074 0.6904 0.0568 0.125 Uiso 1 1 calc R U
H51B_1 H 0.8656 0.6577 0.0810 0.125 Uiso 1 1 calc R U
C52_1 C 0.8311(18) 0.7307(13) 0.1042(13) 0.103(5) Uani 1 1 d . U
C53_1 C 0.8032(18) 0.7789(12) 0.0828(12) 0.099(5) Uani 1 1 d . U
H53_1 H 0.7853 0.7817 0.0554 0.118 Uiso 1 1 calc R U
C54_1 C 0.8006(7) 0.8199(11) 0.0983(12) 0.096(5) Uani 1 1 d . U
C55_1 C 0.8176(18) 0.8159(13) 0.1414(12) 0.100(5) Uani 1 1 d . U
H55_1 H 0.8104 0.8449 0.1556 0.121 Uiso 1 1 calc R U
C56_1 C 0.8453(19) 0.7699(13) 0.1648(13) 0.105(5) Uani 1 1 d . U
C57_1 C 0.8520(19) 0.7286(13) 0.1467(14) 0.108(5) Uani 1 1 d . U
C58_1 C 0.7694(18) 0.8710(12) 0.0686(12) 0.098(5) Uani 1 1 d . U
H58A_1 H 0.8034 0.8843 0.0398 0.117 Uiso 1 1 calc R U
H58B_1 H 0.7362 0.8644 0.0550 0.117 Uiso 1 1 calc R U
C59_1 C 0.6845(17) 0.9064(12) 0.1322(12) 0.095(4) Uani 1 1 d . U
C60_1 C 0.769(2) 0.9527(13) 0.0993(14) 0.114(6) Uani 1 1 d . U
H60A_1 H 0.7813 0.9484 0.1313 0.137 Uiso 1 1 calc R U
H60B_1 H 0.7373 0.9841 0.0959 0.137 Uiso 1 1 calc R U
C61_1 C 0.834(2) 0.9570(13) 0.0521(16) 0.129(6) Uani 1 1 d . U
C62_1 C 0.898(2) 0.9489(18) 0.0522(18) 0.146(7) Uani 1 1 d . U
H62_1 H 0.9161 0.9367 0.0802 0.176 Uiso 1 1 calc R U
C63_1 C 0.931(3) 0.963(2) 0.000(2) 0.166(9) Uani 1 1 d . U
H63_1 H 0.9768 0.9603 -0.0093 0.199 Uiso 1 1 calc R U
C64_1 C 0.899(3) 0.980(2) -0.033(2) 0.165(8) Uani 1 1 d . U
H64_1 H 0.9174 0.9892 -0.0684 0.199 Uiso 1 1 calc R U
C65_1 C 0.9477(14) 0.6795(13) 0.1392(16) 0.166(10) Uani 1 1 d D U
H65A_1 H 0.9663 0.7085 0.1398 0.199 Uiso 1 1 calc R U
H65B_1 H 0.9507 0.6787 0.1039 0.199 Uiso 1 1 calc R U
C66_1 C 0.9842(17) 0.6297(18) 0.1641(16) 0.196(14) Uani 1 1 d D U
H66A_1 H 0.9540 0.6054 0.1757 0.235 Uiso 1 1 calc R U
H66B_1 H 0.9913 0.6363 0.1946 0.235 Uiso 1 1 calc R U
C67_1 C 1.050(2) 0.602(2) 0.136(2) 0.23(2) Uani 1 1 d D U
H67A_1 H 1.0602 0.6177 0.1003 0.340 Uiso 1 1 calc R U
H67B_1 H 1.0473 0.5664 0.1388 0.340 Uiso 1 1 calc R U
H67C_1 H 1.0845 0.6034 0.1507 0.340 Uiso 1 1 calc R U
C68_1 C 0.858(2) 0.7652(14) 0.2183(13) 0.112(5) Uani 1 1 d . U
H68A_1 H 0.8988 0.7421 0.2209 0.134 Uiso 1 1 calc R U
H68B_1 H 0.8603 0.7986 0.2232 0.134 Uiso 1 1 calc R U
S1_2 S 0.4739(5) 0.9145(4) 0.2936(3) 0.113(3) Uani 1 1 d . U
S2_2 S 0.4290(5) 0.8956(4) 0.2082(3) 0.100(2) Uani 1 1 d . U
S3_2 S 0.3914(4) 0.8847(3) 0.1088(3) 0.0875(16) Uani 1 1 d . U
S4_2 S 0.4145(4) 0.8493(3) 0.0093(3) 0.0864(18) Uani 1 1 d . U
S5_2 S 0.3730(4) 0.6132(3) 0.2205(3) 0.0876(19) Uani 1 1 d . U
S6_2 S 0.3478(5) 0.6893(3) 0.2897(3) 0.102(2) Uani 1 1 d . U
S7_2 S 0.2978(6) 0.7228(4) 0.4008(3) 0.110(2) Uani 1 1 d . U
S8_2 S 0.3023(6) 0.7241(4) 0.5077(3) 0.117(3) Uani 1 1 d . U
S9_2 S 0.2994(7) 0.9568(5) 0.3582(4) 0.142(4) Uani 1 1 d . U
S10_2 S 0.4335(7) 1.0234(4) -0.0472(4) 0.131(3) Uani 1 1 d . U
S11_2 S 0.2246(7) 0.6520(5) 0.1992(5) 0.139(3) Uani 1 1 d D U
S12_2 S 0.2424(8) 0.5980(5) 0.5543(5) 0.160(4) Uani 1 1 d . U
O1_2 O 0.0862(13) 0.9723(8) 0.3218(9) 0.119(5) Uani 1 1 d D U
O2_2 O 0.1029(15) 0.9432(12) 0.2126(11) 0.146(5) Uani 1 1 d D U
O3_2 O 0.0481(12) 0.8326(9) 0.2169(9) 0.109(5) Uani 1 1 d . U
O4_2 O 0.0504(11) 0.8530(10) 0.3256(9) 0.127(6) Uani 1 1 d D U
N1_2 N 0.3798(15) 0.8652(11) 0.3047(10) 0.107(4) Uani 1 1 d . U
N2_2 N 0.3558(13) 0.9380(9) 0.0284(9) 0.089(4) Uani 1 1 d . U
N3_2 N 0.3358(15) 0.7114(9) 0.1972(9) 0.098(4) Uani 1 1 d . U
N4_2 N 0.2070(18) 0.7010(12) 0.4819(10) 0.122(4) Uani 1 1 d . U
C1_2 C 0.4286(18) 0.8867(14) 0.2712(12) 0.105(4) Uani 1 1 d . U
C2_2 C 0.375(2) 0.8574(14) 0.3585(12) 0.113(5) Uani 1 1 d . U
H2A_2 H 0.4157 0.8616 0.3634 0.135 Uiso 1 1 calc R U
H2B_2 H 0.3680 0.8225 0.3741 0.135 Uiso 1 1 calc R U
C3_2 C 0.3137(16) 0.8973(14) 0.3874(9) 0.113(6) Uani 1 1 d D U
C4_2 C 0.2701(15) 0.8847(11) 0.4343(9) 0.104(6) Uani 1 1 d D U
H4_2 H 0.2698 0.8532 0.4568 0.125 Uiso 1 1 calc R U
C5_2 C 0.227(2) 0.9304(11) 0.4391(13) 0.132(8) Uani 1 1 d D U
H5_2 H 0.1913 0.9326 0.4675 0.159 Uiso 1 1 calc R U
C6_2 C 0.238(3) 0.9728(14) 0.4015(13) 0.138(8) Uani 1 1 d D U
H6_2 H 0.2136 1.0057 0.4019 0.165 Uiso 1 1 calc R U
C7_2 C 0.3339(18) 0.8415(13) 0.2915(12) 0.102(5) Uani 1 1 d . U
H7A_2 H 0.3287 0.8089 0.3146 0.123 Uiso 1 1 calc R U
H7B_2 H 0.3522 0.8347 0.2569 0.123 Uiso 1 1 calc R U
C8_2 C 0.2682(17) 0.8755(12) 0.2950(9) 0.097(5) Uani 1 1 d . U
C9_2 C 0.2552(19) 0.9235(13) 0.2615(12) 0.104(6) Uani 1 1 d . U
H9_2 H 0.2887 0.9341 0.2334 0.125 Uiso 1 1 calc R U
C10_2 C 0.1946(18) 0.9539(13) 0.2699(11) 0.097(5) Uani 1 1 d . U
C11_2 C 0.1461(19) 0.9396(14) 0.3127(12) 0.106(6) Uani 1 1 d . U
C12_2 C 0.160(2) 0.8950(14) 0.3478(12) 0.107(6) Uani 1 1 d . U
C13_2 C 0.2174(15) 0.8617(13) 0.3376(9) 0.106(6) Uani 1 1 d . U
H13_2 H 0.2231 0.8297 0.3589 0.127 Uiso 1 1 calc R U
C14_2 C 0.182(2) 0.9973(13) 0.2310(12) 0.108(5) Uani 1 1 d . U
H14A_2 H 0.2101 1.0217 0.2267 0.129 Uiso 1 1 calc R U
H14B_2 H 0.1360 1.0144 0.2408 0.129 Uiso 1 1 calc R U
C15_2 C 0.0860(17) 1.0104(11) 0.3478(14) 0.138(8) Uani 1 1 d D U
H15A_2 H 0.1278 1.0226 0.3356 0.166 Uiso 1 1 calc R U
H15B_2 H 0.0781 0.9973 0.3844 0.166 Uiso 1 1 calc R U
C16_2 C 0.0297(18) 1.0531(11) 0.3357(17) 0.159(11) Uani 1 1 d D U
H16A_2 H -0.0100 1.0380 0.3493 0.190 Uiso 1 1 calc R U
H16B_2 H 0.0374 1.0601 0.2987 0.190 Uiso 1 1 calc R U
C17_2 C 0.012(2) 1.1053(10) 0.3516(14) 0.181(16) Uani 1 1 d D U
H17A_2 H 0.0393 1.1281 0.3274 0.271 Uiso 1 1 calc R U
H17B_2 H 0.0184 1.1015 0.3851 0.271 Uiso 1 1 calc R U
H17C_2 H -0.0338 1.1194 0.3524 0.271 Uiso 1 1 calc R U
C18_2 C 0.1944(19) 0.9786(13) 0.1814(12) 0.106(5) Uani 1 1 d . U
C19_2 C 0.2491(18) 0.9894(12) 0.1428(11) 0.097(5) Uani 1 1 d . U
H19_2 H 0.2754 1.0108 0.1455 0.116 Uiso 1 1 calc R U
C20_2 C 0.2639(17) 0.9679(11) 0.1003(11) 0.093(5) Uani 1 1 d . U
C21_2 C 0.2279(12) 0.9348(11) 0.0968(11) 0.093(5) Uani 1 1 d . U
H21_2 H 0.2394 0.9180 0.0691 0.112 Uiso 1 1 calc R U
C22_2 C 0.1738(18) 0.9278(12) 0.1368(12) 0.099(5) Uani 1 1 d . U
C23_2 C 0.156(2) 0.9505(14) 0.1767(13) 0.110(5) Uani 1 1 d . U
C24_2 C 0.3250(17) 0.9785(11) 0.0597(11) 0.093(5) Uani 1 1 d . U
H24A_2 H 0.3142 1.0107 0.0371 0.112 Uiso 1 1 calc R U
H24B_2 H 0.3571 0.9828 0.0758 0.112 Uiso 1 1 calc R U
C25_2 C 0.3831(12) 0.8959(11) 0.0480(10) 0.087(4) Uani 1 1 d . U
C26_2 C 0.3542(18) 0.9544(12) -0.0250(11) 0.096(4) Uani 1 1 d . U
H26A_2 H 0.3484 0.9258 -0.0373 0.115 Uiso 1 1 calc R U
H26B_2 H 0.3165 0.9816 -0.0277 0.115 Uiso 1 1 calc R U
C27_2 C 0.411(2) 0.9717(13) -0.0559(12) 0.106(5) Uani 1 1 d . U
C28_2 C 0.4625(19) 0.9496(13) -0.0964(12) 0.103(6) Uani 1 1 d . U
H28_2 H 0.4622 0.9203 -0.1079 0.123 Uiso 1 1 calc R U
C29_2 C 0.513(2) 0.9794(13) -0.1152(14) 0.113(7) Uani 1 1 d . U
H29_2 H 0.5495 0.9725 -0.1420 0.135 Uiso 1 1 calc R U
C30_2 C 0.503(2) 1.0174(14) -0.0921(14) 0.120(6) Uani 1 1 d . U
H30_2 H 0.5334 1.0395 -0.1003 0.144 Uiso 1 1 calc R U
C31_2 C 0.0454(19) 0.9757(18) 0.2085(15) 0.146(5) Uani 1 1 d D U
H31A_2 H 0.0274 0.9666 0.1844 0.176 Uiso 1 1 calc R U
H31B_2 H 0.0535 1.0107 0.1959 0.176 Uiso 1 1 calc R U
C32_2 C -0.0007(18) 0.9721(14) 0.2579(15) 0.146(5) Uani 1 1 d D U
H32A_2 H 0.0111 0.9944 0.2751 0.176 Uiso 1 1 calc R U
H32B_2 H 0.0118 0.9374 0.2756 0.176 Uiso 1 1 calc R U
C33_2 C -0.0765(19) 0.9821(18) 0.2728(17) 0.146(5) Uani 1 1 d D U
H33A_2 H -0.0919 0.9556 0.2645 0.220 Uiso 1 1 calc R U
H33B_2 H -0.0926 1.0149 0.2542 0.220 Uiso 1 1 calc R U
H33C_2 H -0.0925 0.9819 0.3089 0.220 Uiso 1 1 calc R U
C34_2 C 0.1362(18) 0.8836(12) 0.1394(12) 0.102(5) Uani 1 1 d . U
H34A_2 H 0.0888 0.8946 0.1508 0.122 Uiso 1 1 calc R U
H34B_2 H 0.1463 0.8747 0.1059 0.122 Uiso 1 1 calc R U
C35_2 C 0.1584(17) 0.8402(12) 0.1752(11) 0.094(5) Uani 1 1 d . U
C36_2 C 0.2244(17) 0.8226(12) 0.1721(11) 0.091(6) Uani 1 1 d . U
H36_2 H 0.2553 0.8372 0.1444 0.109 Uiso 1 1 calc R U
C37_2 C 0.2457(17) 0.7850(10) 0.2077(11) 0.092(5) Uani 1 1 d . U
C38_2 C 0.1999(17) 0.7635(11) 0.2481(11) 0.088(5) Uani 1 1 d . U
H38_2 H 0.2141 0.7369 0.2727 0.106 Uiso 1 1 calc R U
C39_2 C 0.1365(18) 0.7797(13) 0.2525(11) 0.097(5) Uani 1 1 d . U
C40_2 C 0.1149(17) 0.8186(13) 0.2145(12) 0.098(5) Uani 1 1 d . U
C41_2 C 0.024(2) 0.7991(16) 0.1984(14) 0.119(7) Uani 1 1 d . U
H41A_2 H -0.0235 0.8024 0.2143 0.143 Uiso 1 1 calc R U
H41B_2 H 0.0436 0.7643 0.2109 0.143 Uiso 1 1 calc R U
C42_2 C 0.033(2) 0.8045(17) 0.1412(15) 0.129(8) Uani 1 1 d . U
H42A_2 H 0.0787 0.8054 0.1233 0.154 Uiso 1 1 calc R U
H42B_2 H 0.0201 0.7755 0.1343 0.154 Uiso 1 1 calc R U
C43_2 C -0.007(2) 0.8501(19) 0.1248(19) 0.157(14) Uani 1 1 d . U
H43A_2 H -0.0330 0.8708 0.1482 0.189 Uiso 1 1 calc R U
H43B_2 H -0.0079 0.8599 0.0905 0.189 Uiso 1 1 calc R U
C44_2 C 0.3186(17) 0.7656(11) 0.2004(12) 0.094(5) Uani 1 1 d . U
H44A_2 H 0.3423 0.7852 0.1692 0.113 Uiso 1 1 calc R U
H44B_2 H 0.3322 0.7707 0.2288 0.113 Uiso 1 1 calc R U
C45_2 C 0.3525(17) 0.6731(12) 0.2336(11) 0.092(4) Uani 1 1 d . U
C46_2 C 0.327(2) 0.6998(14) 0.1496(12) 0.109(5) Uani 1 1 d . U
H46A_2 H 0.3585 0.6693 0.1413 0.131 Uiso 1 1 calc R U
H46B_2 H 0.3379 0.7281 0.1215 0.131 Uiso 1 1 calc R U
C47_2 C 0.255(2) 0.6910(11) 0.1526(11) 0.139(3) Uani 1 1 d D U
C48_2 C 0.2270(18) 0.7140(16) 0.1110(14) 0.139(3) Uani 1 1 d D U
H48_2 H 0.2438 0.7323 0.0785 0.167 Uiso 1 1 calc R U
C49_2 C 0.165(2) 0.6999(15) 0.1352(13) 0.134(6) Uani 1 1 d D U
H49_2 H 0.1285 0.7138 0.1216 0.161 Uiso 1 1 calc R U
C50_2 C 0.1605(18) 0.6639(14) 0.1810(13) 0.129(6) Uani 1 1 d D U
H50_2 H 0.1235 0.6489 0.1984 0.154 Uiso 1 1 calc R U
C51_2 C 0.0894(15) 0.7531(11) 0.2966(10) 0.107(5) Uani 1 1 d . U
H51A_2 H 0.0444 0.7656 0.2934 0.129 Uiso 1 1 calc R U
H51B_2 H 0.0996 0.7163 0.2972 0.129 Uiso 1 1 calc R U
C52_2 C 0.096(2) 0.7637(15) 0.3428(12) 0.111(5) Uani 1 1 d . U
C53_2 C 0.084(2) 0.8142(16) 0.3556(13) 0.117(5) Uani 1 1 d . U
C54_2 C 0.102(2) 0.8225(15) 0.3927(12) 0.112(5) Uani 1 1 d . U
C55_2 C 0.1313(19) 0.7835(13) 0.4236(11) 0.112(6) Uani 1 1 d . U
H55_2 H 0.1451 0.7906 0.4495 0.134 Uiso 1 1 calc R U
C56_2 C 0.141(2) 0.7342(15) 0.4177(12) 0.114(5) Uani 1 1 d . U
C57_2 C 0.1222(19) 0.7238(15) 0.3775(12) 0.112(6) Uani 1 1 d . U
H57_2 H 0.1272 0.6899 0.3739 0.135 Uiso 1 1 calc R U
C58_2 C -0.0161(12) 0.8521(12) 0.3301(11) 0.165(9) Uani 1 1 d D U
H58A_2 H -0.0229 0.8172 0.3348 0.199 Uiso 1 1 calc R U
H58B_2 H -0.0294 0.8721 0.2996 0.199 Uiso 1 1 calc R U
C59_2 C -0.0552(15) 0.876(2) 0.3769(17) 0.192(13) Uani 1 1 d D U
H59A_2 H -0.0556 0.9124 0.3672 0.231 Uiso 1 1 calc R U
H59B_2 H -0.0303 0.8627 0.4027 0.231 Uiso 1 1 calc R U
C60_2 C -0.1269(19) 0.868(3) 0.403(2) 0.22(2) Uani 1 1 d D U
H60A_2 H -0.1502 0.8722 0.3773 0.331 Uiso 1 1 calc R U
H60B_2 H -0.1482 0.8933 0.4244 0.331 Uiso 1 1 calc R U
H60C_2 H -0.1270 0.8343 0.4235 0.331 Uiso 1 1 calc R U
C61_2 C 0.175(2) 0.6912(14) 0.4494(13) 0.121(5) Uani 1 1 d . U
H61A_2 H 0.1420 0.6703 0.4705 0.145 Uiso 1 1 calc R U
H61B_2 H 0.2069 0.6703 0.4266 0.145 Uiso 1 1 calc R U
C62_2 C 0.268(2) 0.7160(14) 0.4635(11) 0.112(4) Uani 1 1 d . U
C63_2 C 0.174(2) 0.6940(16) 0.5343(12) 0.131(6) Uani 1 1 d . U
H63A_2 H 0.1960 0.7087 0.5518 0.157 Uiso 1 1 calc R U
H63B_2 H 0.1293 0.7132 0.5379 0.157 Uiso 1 1 calc R U
C64_2 C 0.171(3) 0.6458(18) 0.5576(15) 0.140(7) Uani 1 1 d . U
C65_2 C 0.126(3) 0.6124(18) 0.5830(16) 0.156(8) Uani 1 1 d . U
H65_2 H 0.0816 0.6242 0.5847 0.187 Uiso 1 1 calc R U
C66_2 C 0.145(3) 0.567(2) 0.6036(19) 0.170(10) Uani 1 1 d . U
H66_2 H 0.1175 0.5477 0.6305 0.204 Uiso 1 1 calc R U
C67_2 C 0.208(3) 0.548(2) 0.5826(19) 0.171(9) Uani 1 1 d . U
H67_2 H 0.2283 0.5139 0.5841 0.206 Uiso 1 1 calc R U
C68_2 C 0.106(2) 0.8757(14) 0.3946(13) 0.117(6) Uani 1 1 d . U
H68A_2 H 0.1170 0.8760 0.4259 0.140 Uiso 1 1 calc R U
H68B_2 H 0.0638 0.8980 0.3940 0.140 Uiso 1 1 calc R U
S1_3 S 0.4144(4) 0.6749(3) 0.0231(2) 0.0840(19) Uani 1 1 d . U
S2_3 S 0.3914(4) 0.6474(3) -0.0682(3) 0.0826(17) Uani 1 1 d . U
S3_3 S 0.4278(4) 0.6254(3) -0.1808(3) 0.0942(19) Uani 1 1 d . U
S4_3 S 0.4678(5) 0.5890(4) -0.2811(3) 0.110(2) Uani 1 1 d . U
S5_3 S 0.3046(5) 0.8253(4) -0.4333(3) 0.101(2) Uani 1 1 d . U
S6_3 S 0.2974(5) 0.8320(3) -0.3247(3) 0.0982(18) Uani 1 1 d . U
S7_3 S 0.3452(5) 0.8530(4) -0.2314(3) 0.109(3) Uani 1 1 d . U
S8_3 S 0.3688(4) 0.9214(3) -0.1709(3) 0.086(2) Uani 1 1 d . U
S9_3 S 0.4225(6) 0.4926(3) 0.0757(3) 0.117(3) Uani 1 1 d . U
S10_3 S 0.3000(6) 0.5965(4) -0.2799(4) 0.125(3) Uani 1 1 d . U
S11_3 S 0.2341(8) 0.9700(5) -0.4571(5) 0.153(4) Uani 1 1 d . U
S12_3 S 0.2185(8) 0.9207(5) -0.0859(6) 0.162(4) Uani 1 1 d . U
O1_3 O 0.0940(12) 0.6614(9) -0.0516(8) 0.110(5) Uani 1 1 d . U
O2_3 O 0.0880(12) 0.6364(8) -0.1638(8) 0.103(5) Uani 1 1 d . U
O3_3 O 0.0539(12) 0.7630(9) -0.1535(8) 0.108(5) Uani 1 1 d . U
O4_3 O 0.0457(11) 0.7875(9) -0.0468(8) 0.104(5) Uani 1 1 d . U
N1_3 N 0.3544(13) 0.6003(9) 0.0255(8) 0.084(4) Uani 1 1 d . U
N2_3 N 0.3762(14) 0.6677(10) -0.2578(9) 0.095(4) Uani 1 1 d . U
N3_3 N 0.2075(16) 0.8708(10) -0.3729(10) 0.106(4) Uani 1 1 d . U
N4_3 N 0.3320(14) 0.8349(9) -0.1339(9) 0.093(4) Uani 1 1 d . U
C1_3 C 0.3854(15) 0.6397(11) -0.0030(10) 0.082(4) Uani 1 1 d . U
C2_3 C 0.3527(17) 0.5867(10) 0.0797(10) 0.089(5) Uani 1 1 d . U
H2A_3 H 0.3499 0.6174 0.0925 0.107 Uiso 1 1 calc R U
H2B_3 H 0.3136 0.5718 0.0985 0.107 Uiso 1 1 calc R U
C3_3 C 0.408(2) 0.5521(11) 0.0881(11) 0.100(5) Uani 1 1 d . U
C4_3 C 0.4600(19) 0.5598(12) 0.1058(11) 0.104(5) Uani 1 1 d . U
H4_3 H 0.4608 0.5908 0.1140 0.125 Uiso 1 1 calc R U
C5_3 C 0.508(2) 0.5181(12) 0.1098(12) 0.114(6) Uani 1 1 d . U
H5_3 H 0.5436 0.5154 0.1238 0.137 Uiso 1 1 calc R U
C6_3 C 0.498(2) 0.4828(13) 0.0914(13) 0.120(6) Uani 1 1 d . U
H6_3 H 0.5291 0.4532 0.0865 0.144 Uiso 1 1 calc R U
C7_3 C 0.3290(16) 0.5701(11) 0.0049(11) 0.085(4) Uani 1 1 d . U
H7A_3 H 0.3205 0.5392 0.0301 0.102 Uiso 1 1 calc R U
H7B_3 H 0.3622 0.5597 -0.0248 0.102 Uiso 1 1 calc R U
C8_3 C 0.2663(16) 0.5964(11) -0.0108(10) 0.085(4) Uani 1 1 d . U
C9_3 C 0.2500(16) 0.5793(11) -0.0477(10) 0.083(4) Uani 1 1 d . U
H9_3 H 0.2781 0.5525 -0.0629 0.100 Uiso 1 1 calc R U
C10_3 C 0.1955(16) 0.6007(11) -0.0609(10) 0.085(4) Uani 1 1 d . U
C11_3 C 0.1521(17) 0.6395(13) -0.0399(11) 0.094(4) Uani 1 1 d . U
C12_3 C 0.1689(17) 0.6619(12) -0.0082(10) 0.089(4) Uani 1 1 d . U
C13_3 C 0.2290(16) 0.6392(9) 0.0068(10) 0.086(5) Uani 1 1 d . U
H13_3 H 0.2425 0.6535 0.0283 0.103 Uiso 1 1 calc R U
C14_3 C 0.0336(19) 0.6495(13) -0.0080(15) 0.124(7) Uani 1 1 d . U
H14A_3 H -0.0056 0.6711 -0.0171 0.149 Uiso 1 1 calc R U
H14B_3 H 0.0373 0.6587 0.0225 0.149 Uiso 1 1 calc R U
C15_3 C 0.023(2) 0.5903(16) 0.0060(16) 0.133(8) Uani 1 1 d . U
H15A_3 H -0.0098 0.5830 0.0381 0.160 Uiso 1 1 calc R U
H15B_3 H 0.0641 0.5663 0.0070 0.160 Uiso 1 1 calc R U
C16_3 C -0.0036(14) 0.5904(17) -0.0443(16) 0.147(12) Uani 1 1 d . U
H16A_3 H -0.0397 0.6185 -0.0472 0.220 Uiso 1 1 calc R U
H16B_3 H -0.0182 0.5586 -0.0400 0.220 Uiso 1 1 calc R U
H16C_3 H 0.0318 0.5943 -0.0749 0.220 Uiso 1 1 calc R U
C17_3 C 0.1794(14) 0.5870(12) -0.1082(10) 0.088(4) Uani 1 1 d . U
H17A_3 H 0.2062 0.5546 -0.1161 0.106 Uiso 1 1 calc R U
H17B_3 H 0.1331 0.5842 -0.1001 0.106 Uiso 1 1 calc R U
C18_3 C 0.1948(16) 0.6291(11) -0.1519(10) 0.086(4) Uani 1 1 d . U
C19_3 C 0.1477(17) 0.6532(12) -0.1798(11) 0.091(5) Uani 1 1 d . U
C20_3 C 0.1599(17) 0.6949(12) -0.2160(11) 0.093(5) Uani 1 1 d . U
C21_3 C 0.2124(13) 0.7095(10) -0.2258(10) 0.094(5) Uani 1 1 d . U
H21_3 H 0.2168 0.7393 -0.2504 0.113 Uiso 1 1 calc R U
C22_3 C 0.2648(16) 0.6884(11) -0.2061(8) 0.091(5) Uani 1 1 d . U
C23_3 C 0.2512(16) 0.6461(11) -0.1662(11) 0.088(5) Uani 1 1 d . U
H23_3 H 0.2838 0.6293 -0.1491 0.105 Uiso 1 1 calc R U
C24_3 C 0.3299(16) 0.7019(12) -0.2252(11) 0.091(4) Uani 1 1 d . U
H24A_3 H 0.3471 0.7009 -0.1964 0.109 Uiso 1 1 calc R U
H24B_3 H 0.3265 0.7368 -0.2445 0.109 Uiso 1 1 calc R U
C25_3 C 0.4233(17) 0.6314(13) -0.2429(11) 0.096(4) Uani 1 1 d . U
C26_3 C 0.3671(18) 0.6746(13) -0.3081(11) 0.102(4) Uani 1 1 d . U
H26A_3 H 0.4084 0.6594 -0.3291 0.122 Uiso 1 1 calc R U
H26B_3 H 0.3609 0.7112 -0.3215 0.122 Uiso 1 1 calc R U
C27_3 C 0.3135(13) 0.6548(11) -0.3169(8) 0.103(5) Uani 1 1 d D U
C28_3 C 0.2704(14) 0.6764(11) -0.3477(9) 0.096(5) Uani 1 1 d D U
H28_3 H 0.2696 0.7081 -0.3699 0.115 Uiso 1 1 calc R U
C29_3 C 0.2290(17) 0.6419(11) -0.3392(12) 0.114(6) Uani 1 1 d D U
H29_3 H 0.1961 0.6482 -0.3565 0.137 Uiso 1 1 calc R U
C30_3 C 0.239(2) 0.5980(12) -0.3039(13) 0.126(6) Uani 1 1 d D U
H30_3 H 0.2136 0.5721 -0.2947 0.151 Uiso 1 1 calc R U
C31_3 C 0.086(2) 0.6007(15) -0.1889(14) 0.118(7) Uani 1 1 d . U
H31A_3 H 0.1248 0.5739 -0.1871 0.141 Uiso 1 1 calc R U
H31B_3 H 0.0909 0.6165 -0.2248 0.141 Uiso 1 1 calc R U
C32_3 C 0.026(2) 0.5754(16) -0.1708(17) 0.130(8) Uani 1 1 d . U
H32A_3 H 0.0172 0.5611 -0.1344 0.156 Uiso 1 1 calc R U
H32B_3 H 0.0306 0.5484 -0.1895 0.156 Uiso 1 1 calc R U
C33_3 C -0.032(3) 0.621(2) -0.183(2) 0.190(17) Uani 1 1 d . U
H33A_3 H -0.0150 0.6442 -0.2137 0.285 Uiso 1 1 calc R U
H33B_3 H -0.0486 0.6396 -0.1548 0.285 Uiso 1 1 calc R U
H33C_3 H -0.0670 0.6077 -0.1869 0.285 Uiso 1 1 calc R U
C34_3 C 0.1047(16) 0.7282(12) -0.2417(11) 0.102(5) Uani 1 1 d . U
H34A_3 H 0.1145 0.7226 -0.2765 0.123 Uiso 1 1 calc R U
H34B_3 H 0.0628 0.7176 -0.2230 0.123 Uiso 1 1 calc R U
C35_3 C 0.0998(19) 0.7792(13) -0.2424(12) 0.104(5) Uani 1 1 d . U
C36_3 C 0.0821(14) 0.7957(11) -0.1989(12) 0.104(5) Uani 1 1 d . U
C37_3 C 0.0945(18) 0.8415(13) -0.1934(12) 0.103(5) Uani 1 1 d . U
C38_3 C 0.1252(19) 0.8721(14) -0.2355(12) 0.109(6) Uani 1 1 d . U
H38_3 H 0.1354 0.9024 -0.2325 0.130 Uiso 1 1 calc R U
C39_3 C 0.142(2) 0.8580(13) -0.2838(12) 0.108(6) Uani 1 1 d . U
C40_3 C 0.1329(19) 0.8116(13) -0.2853(13) 0.109(6) Uani 1 1 d . U
H40_3 H 0.1495 0.8000 -0.3163 0.130 Uiso 1 1 calc R U
C41_3 C 0.173(2) 0.8952(13) -0.3266(12) 0.115(6) Uani 1 1 d . U
H41A_3 H 0.2053 0.9075 -0.3163 0.138 Uiso 1 1 calc R U
H41B_3 H 0.1401 0.9244 -0.3352 0.138 Uiso 1 1 calc R U
C42_3 C 0.2682(19) 0.8434(13) -0.3759(11) 0.098(4) Uani 1 1 d . U
C43_3 C 0.176(2) 0.8862(14) -0.4129(13) 0.121(5) Uani 1 1 d . U
H43A_3 H 0.1329 0.8760 -0.4001 0.145 Uiso 1 1 calc R U
H43B_3 H 0.2012 0.8668 -0.4396 0.145 Uiso 1 1 calc R U
C44_3 C 0.167(2) 0.9394(16) -0.4362(15) 0.135(6) Uani 1 1 d . U
C45_3 C 0.113(3) 0.9767(15) -0.4471(16) 0.150(8) Uani 1 1 d . U
H45_3 H 0.0701 0.9704 -0.4379 0.180 Uiso 1 1 calc R U
C46_3 C 0.130(3) 1.0226(17) -0.4722(17) 0.162(9) Uani 1 1 d . U
H46_3 H 0.0996 1.0478 -0.4869 0.194 Uiso 1 1 calc R U
C47_3 C 0.187(3) 1.0312(18) -0.4755(18) 0.163(9) Uani 1 1 d . U
H47_3 H 0.2007 1.0628 -0.4856 0.195 Uiso 1 1 calc R U
C48_3 C -0.0096(17) 0.7675(14) -0.1467(12) 0.122(8) Uani 1 1 d . U
H48A_3 H -0.0189 0.7610 -0.1764 0.147 Uiso 1 1 calc R U
H48B_3 H -0.0316 0.8019 -0.1417 0.147 Uiso 1 1 calc R U
C49_3 C -0.034(2) 0.7274(17) -0.0984(16) 0.137(10) Uani 1 1 d . U
H49A_3 H -0.0070 0.6940 -0.1021 0.165 Uiso 1 1 calc R U
H49B_3 H -0.0289 0.7367 -0.0686 0.165 Uiso 1 1 calc R U
C50_3 C -0.105(2) 0.723(2) -0.0889(19) 0.165(15) Uani 1 1 d . U
H50A_3 H -0.1330 0.7484 -0.0700 0.248 Uiso 1 1 calc R U
H50B_3 H -0.1117 0.6892 -0.0695 0.248 Uiso 1 1 calc R U
H50C_3 H -0.1157 0.7276 -0.1211 0.248 Uiso 1 1 calc R U
C51_3 C 0.0825(18) 0.8541(13) -0.1393(11) 0.104(5) Uani 1 1 d . U
H51A_3 H 0.0872 0.8894 -0.1424 0.124 Uiso 1 1 calc R U
H51B_3 H 0.0382 0.8499 -0.1191 0.124 Uiso 1 1 calc R U
C52_3 C 0.1338(18) 0.8171(13) -0.1132(11) 0.097(5) Uani 1 1 d . U
C53_3 C 0.1138(17) 0.7854(12) -0.0680(11) 0.094(5) Uani 1 1 d . U
C54_3 C 0.1571(16) 0.7518(12) -0.0448(11) 0.090(5) Uani 1 1 d . U
C55_3 C 0.2248(16) 0.7511(9) -0.0669(10) 0.090(5) Uani 1 1 d . U
H55_3 H 0.2565 0.7295 -0.0511 0.108 Uiso 1 1 calc R U
C56_3 C 0.2421(17) 0.7830(12) -0.1120(11) 0.091(5) Uani 1 1 d . U
C57_3 C 0.1973(17) 0.8161(13) -0.1331(12) 0.097(6) Uani 1 1 d . U
H57_3 H 0.2114 0.8393 -0.1629 0.116 Uiso 1 1 calc R U
C58_3 C 0.3157(16) 0.7833(12) -0.1330(12) 0.092(5) Uani 1 1 d . U
H58A_3 H 0.3297 0.7762 -0.1676 0.111 Uiso 1 1 calc R U
H58B_3 H 0.3398 0.7564 -0.1119 0.111 Uiso 1 1 calc R U
C59_3 C 0.3515(17) 0.8672(12) -0.1773(11) 0.094(4) Uani 1 1 d . U
C60_3 C 0.3253(19) 0.8449(14) -0.0816(11) 0.108(5) Uani 1 1 d . U
H60A_3 H 0.3563 0.8669 -0.0845 0.130 Uiso 1 1 calc R U
H60B_3 H 0.3372 0.8126 -0.0596 0.130 Uiso 1 1 calc R U
C61_3 C 0.257(2) 0.8701(15) -0.0567(11) 0.120(6) Uani 1 1 d D U
C62_3 C 0.2233(18) 0.8535(14) -0.0067(12) 0.130(7) Uani 1 1 d D U
H62_3 H 0.2383 0.8269 0.0175 0.155 Uiso 1 1 calc R U
C63_3 C 0.163(2) 0.8854(16) -0.0012(16) 0.153(9) Uani 1 1 d D U
H63_3 H 0.1294 0.8805 0.0287 0.183 Uiso 1 1 calc R U
C64_3 C 0.154(3) 0.9247(12) -0.0414(17) 0.167(9) Uani 1 1 d D U
H64_3 H 0.1155 0.9494 -0.0420 0.200 Uiso 1 1 calc R U
C65_3 C 0.0189(19) 0.8221(16) -0.0124(13) 0.120(7) Uani 1 1 d . U
H65A_3 H 0.0260 0.8565 -0.0297 0.144 Uiso 1 1 calc R U
H65B_3 H 0.0395 0.8118 0.0160 0.144 Uiso 1 1 calc R U
C66_3 C -0.053(2) 0.8204(17) 0.0064(13) 0.125(8) Uani 1 1 d . U
H66A_3 H -0.0590 0.7854 0.0228 0.150 Uiso 1 1 calc R U
H66B_3 H -0.0731 0.8418 0.0321 0.150 Uiso 1 1 calc R U
C67_3 C -0.089(2) 0.8371(18) -0.0329(16) 0.143(12) Uani 1 1 d . U
H67A_3 H -0.0594 0.8488 -0.0650 0.215 Uiso 1 1 calc R U
H67B_3 H -0.1246 0.8647 -0.0240 0.215 Uiso 1 1 calc R U
H67C_3 H -0.1064 0.8090 -0.0359 0.215 Uiso 1 1 calc R U
C68_3 C 0.1374(16) 0.7138(11) 0.0014(11) 0.095(5) Uani 1 1 d . U
H68A_3 H 0.0897 0.7164 0.0111 0.114 Uiso 1 1 calc R U
H68B_3 H 0.1505 0.7203 0.0295 0.114 Uiso 1 1 calc R U
S1_4 S 0.5048(5) 0.8004(3) -0.0981(3) 0.097(2) Uani 1 1 d . U
S2_4 S 0.5802(4) 0.7089(3) -0.1452(3) 0.0906(19) Uani 1 1 d . U
S3_4 S 0.6463(4) 0.6047(3) -0.1972(3) 0.0910(18) Uani 1 1 d . U
S4_4 S 0.6484(5) 0.5054(3) -0.2277(3) 0.0949(18) Uani 1 1 d . U
S5_4 S 0.4929(5) 0.7094(3) -0.4242(3) 0.0934(17) Uani 1 1 d . U
S6_4 S 0.5184(5) 0.7785(3) -0.3662(4) 0.108(2) Uani 1 1 d . U
S7_4 S 0.5220(4) 0.8972(3) -0.3532(3) 0.0894(18) Uani 1 1 d . U
S8_4 S 0.4658(4) 1.0028(3) -0.3272(3) 0.089(2) Uani 1 1 d . U
S9_4 S 0.5896(6) 0.9451(4) -0.2418(4) 0.123(3) Uani 1 1 d . U
S10_4 S 0.7910(8) 0.4660(5) -0.3024(5) 0.158(4) Uani 1 1 d . U
S11_4 S 0.6831(10) 0.6415(7) -0.4699(7) 0.200(6) Uani 1 1 d . U
S12_4 S 0.4615(6) 1.0825(4) -0.4401(4) 0.121(3) Uani 1 1 d D U
O1_4 O 0.8510(12) 0.8247(8) -0.2768(7) 0.107(5) Uani 1 1 d D U
O2_4 O 0.8790(9) 0.7137(8) -0.3185(8) 0.103(5) Uani 1 1 d D U
O3_4 O 0.8770(10) 0.7181(8) -0.4431(6) 0.097(4) Uani 1 1 d D U
O4_4 O 0.8345(10) 0.8234(9) -0.4034(7) 0.107(5) Uani 1 1 d D U
N1_4 N 0.5617(13) 0.8020(9) -0.1947(8) 0.085(4) Uani 1 1 d . U
N2_4 N 0.7352(14) 0.5263(10) -0.1953(10) 0.097(4) Uani 1 1 d . U
N3_4 N 0.5830(15) 0.6875(10) -0.3734(10) 0.101(4) Uani 1 1 d . U
N4_4 N 0.5635(14) 0.9787(9) -0.4026(9) 0.092(4) Uani 1 1 d . U
C1_4 C 0.5690(18) 0.7670(11) -0.1466(10) 0.093(4) Uani 1 1 d . U
C2_4 C 0.5371(16) 0.8586(11) -0.2014(11) 0.091(4) Uani 1 1 d . U
H2A_4 H 0.4966 0.8653 -0.1751 0.109 Uiso 1 1 calc R U
H2B_4 H 0.5265 0.8705 -0.2344 0.109 Uiso 1 1 calc R U
C3_4 C 0.5858(15) 0.8890(10) -0.1988(10) 0.096(4) Uani 1 1 d . U
C4_4 C 0.6359(15) 0.8714(10) -0.1680(9) 0.079(4) Uani 1 1 d . U
H4_4 H 0.6444 0.8415 -0.1446 0.094 Uiso 1 1 calc R U
C5_4 C 0.6667(18) 0.9169(11) -0.1869(11) 0.098(5) Uani 1 1 d . U
H5_4 H 0.6999 0.9193 -0.1729 0.117 Uiso 1 1 calc R U
C6_4 C 0.6504(19) 0.9540(12) -0.2224(12) 0.105(5) Uani 1 1 d . U
H6_4 H 0.6709 0.9827 -0.2355 0.126 Uiso 1 1 calc R U
C7_4 C 0.5965(16) 0.7856(12) -0.2413(10) 0.088(4) Uani 1 1 d . U
H7A_4 H 0.5752 0.8047 -0.2682 0.106 Uiso 1 1 calc R U
H7B_4 H 0.5959 0.7494 -0.2378 0.106 Uiso 1 1 calc R U
C8_4 C 0.6673(15) 0.7941(9) -0.2553(10) 0.089(5) Uani 1 1 d . U
C9_4 C 0.7121(16) 0.7567(12) -0.2318(11) 0.092(5) Uani 1 1 d . U
H9_4 H 0.7004 0.7261 -0.2113 0.110 Uiso 1 1 calc R U
C10_4 C 0.7744(17) 0.7679(12) -0.2407(11) 0.092(5) Uani 1 1 d . U
C11_4 C 0.7904(17) 0.8119(12) -0.2728(11) 0.093(5) Uani 1 1 d . U
C12_4 C 0.7525(17) 0.8431(11) -0.2985(10) 0.088(5) Uani 1 1 d . U
C13_4 C 0.6888(14) 0.8343(11) -0.2893(9) 0.088(5) Uani 1 1 d . U
H13_4 H 0.6603 0.8570 -0.3074 0.105 Uiso 1 1 calc R U
C14_4 C 0.8470(15) 0.8621(9) -0.2489(7) 0.118(7) Uani 1 1 d D U
H14A_4 H 0.8107 0.8900 -0.2540 0.141 Uiso 1 1 calc R U
H14B_4 H 0.8876 0.8761 -0.2607 0.141 Uiso 1 1 calc R U
C15_4 C 0.836(2) 0.8380(12) -0.1924(7) 0.134(9) Uani 1 1 d D U
H15A_4 H 0.8690 0.8069 -0.1903 0.160 Uiso 1 1 calc R U
H15B_4 H 0.7936 0.8271 -0.1821 0.160 Uiso 1 1 calc R U
C16_4 C 0.837(3) 0.8653(16) -0.1505(11) 0.158(13) Uani 1 1 d D U
H16A_4 H 0.8801 0.8735 -0.1569 0.237 Uiso 1 1 calc R U
H16B_4 H 0.8268 0.8431 -0.1177 0.237 Uiso 1 1 calc R U
H16C_4 H 0.8047 0.8964 -0.1507 0.237 Uiso 1 1 calc R U
C17_4 C 0.8249(18) 0.7255(12) -0.2174(12) 0.098(4) Uani 1 1 d . U
H17A_4 H 0.8680 0.7356 -0.2286 0.118 Uiso 1 1 calc R U
H17B_4 H 0.8110 0.7203 -0.1802 0.118 Uiso 1 1 calc R U
C18_4 C 0.8285(17) 0.6781(12) -0.2344(12) 0.094(5) Uani 1 1 d . U
C19_4 C 0.8027(16) 0.6403(11) -0.2006(12) 0.094(5) Uani 1 1 d . U
H19_4 H 0.7873 0.6427 -0.1661 0.113 Uiso 1 1 calc R U
C20_4 C 0.7987(7) 0.5983(12) -0.2157(11) 0.094(5) Uani 1 1 d . U
C21_4 C 0.8177(16) 0.5933(12) -0.2661(11) 0.094(5) Uani 1 1 d . U
H21_4 H 0.8131 0.5644 -0.2761 0.112 Uiso 1 1 calc R U
C22_4 C 0.8443(17) 0.6337(12) -0.3016(11) 0.094(4) Uani 1 1 d . U
C23_4 C 0.8520(17) 0.6737(12) -0.2852(11) 0.095(5) Uani 1 1 d . U
C24_4 C 0.7693(18) 0.5514(12) -0.1762(12) 0.097(5) Uani 1 1 d . U
H24A_4 H 0.8053 0.5267 -0.1652 0.116 Uiso 1 1 calc R U
H24B_4 H 0.7396 0.5639 -0.1462 0.116 Uiso 1 1 calc R U
C25_4 C 0.6819(17) 0.5459(12) -0.2044(12) 0.092(4) Uani 1 1 d . U
C26_4 C 0.768(2) 0.4727(13) -0.2007(14) 0.114(5) Uani 1 1 d . U
H26A_4 H 0.7887 0.4579 -0.1727 0.136 Uiso 1 1 calc R U
H26B_4 H 0.7336 0.4532 -0.1966 0.136 Uiso 1 1 calc R U
C27_4 C 0.817(2) 0.4660(11) -0.2488(17) 0.138(6) Uani 1 1 d D U
C28_4 C 0.8890(18) 0.4620(12) -0.2562(16) 0.150(7) Uani 1 1 d D U
H28_4 H 0.9117 0.4611 -0.2322 0.180 Uiso 1 1 calc R U
C29_4 C 0.916(3) 0.4596(14) -0.3112(14) 0.168(8) Uani 1 1 d D U
H29_4 H 0.9609 0.4577 -0.3264 0.201 Uiso 1 1 calc R U
C30_4 C 0.870(3) 0.4603(14) -0.3416(19) 0.169(8) Uani 1 1 d D U
H30_4 H 0.8813 0.4580 -0.3761 0.202 Uiso 1 1 calc R U
C31_4 C 0.9473(10) 0.6976(10) -0.3318(16) 0.140(8) Uani 1 1 d D U
H31A_4 H 0.9619 0.6903 -0.3662 0.168 Uiso 1 1 calc R U
H31B_4 H 0.9600 0.6668 -0.3082 0.168 Uiso 1 1 calc R U
C32_4 C 0.9781(13) 0.7408(12) -0.3289(12) 0.147(9) Uani 1 1 d D U
H32A_4 H 0.9761 0.7383 -0.2931 0.177 Uiso 1 1 calc R U
H32B_4 H 0.9494 0.7726 -0.3388 0.177 Uiso 1 1 calc R U
C33_4 C 1.0486(14) 0.7472(18) -0.3591(15) 0.159(14) Uani 1 1 d D U
H33A_4 H 1.0574 0.7381 -0.3921 0.239 Uiso 1 1 calc R U
H33B_4 H 1.0792 0.7251 -0.3407 0.239 Uiso 1 1 calc R U
H33C_4 H 1.0533 0.7823 -0.3636 0.239 Uiso 1 1 calc R U
C34_4 C 0.8547(16) 0.6353(12) -0.3573(11) 0.101(5) Uani 1 1 d . U
H34A_4 H 0.8964 0.6462 -0.3764 0.121 Uiso 1 1 calc R U
H34B_4 H 0.8559 0.6014 -0.3633 0.121 Uiso 1 1 calc R U
C35_4 C 0.7994(17) 0.6720(12) -0.3742(11) 0.092(5) Uani 1 1 d . U
C36_4 C 0.7359(17) 0.6687(11) -0.3514(11) 0.091(5) Uani 1 1 d . U
H36_4 H 0.7259 0.6418 -0.3241 0.109 Uiso 1 1 calc R U
C37_4 C 0.6871(17) 0.7026(11) -0.3665(11) 0.091(5) Uani 1 1 d . U
C38_4 C 0.6960(17) 0.7422(12) -0.4026(10) 0.090(5) Uani 1 1 d . U
H38_4 H 0.6600 0.7652 -0.4116 0.108 Uiso 1 1 calc R U
C39_4 C 0.7622(17) 0.7502(12) -0.4287(10) 0.093(5) Uani 1 1 d . U
C40_4 C 0.8117(17) 0.7150(12) -0.4158(10) 0.089(5) Uani 1 1 d . U
C41_4 C 0.6166(17) 0.6920(12) -0.3385(11) 0.093(4) Uani 1 1 d . U
H41A_4 H 0.6191 0.6605 -0.3132 0.111 Uiso 1 1 calc R U
H41B_4 H 0.5920 0.7199 -0.3206 0.111 Uiso 1 1 calc R U
C42_4 C 0.5314(18) 0.7215(12) -0.3846(12) 0.097(4) Uani 1 1 d . U
C43_4 C 0.595(2) 0.6393(15) -0.3867(17) 0.136(6) Uani 1 1 d . U
H43A_4 H 0.5780 0.6162 -0.3553 0.163 Uiso 1 1 calc R U
H43B_4 H 0.5664 0.6422 -0.4089 0.163 Uiso 1 1 calc R U
C44_4 C 0.654(3) 0.6139(17) -0.409(2) 0.158(7) Uani 1 1 d . U
C45_4 C 0.704(3) 0.578(2) -0.400(2) 0.164(9) Uani 1 1 d . U
H45_4 H 0.7030 0.5551 -0.3686 0.196 Uiso 1 1 calc R U
C46_4 C 0.760(3) 0.579(2) -0.442(2) 0.185(10) Uani 1 1 d . U
H46_4 H 0.7986 0.5571 -0.4379 0.222 Uiso 1 1 calc R U
C47_4 C 0.760(3) 0.611(2) -0.489(3) 0.200(11) Uani 1 1 d . U
H47_4 H 0.7918 0.6137 -0.5207 0.240 Uiso 1 1 calc R U
C48_4 C 0.8988(15) 0.6845(11) -0.4782(10) 0.121(7) Uani 1 1 d D U
H48A_4 H 0.8663 0.6877 -0.4971 0.145 Uiso 1 1 calc R U
H48B_4 H 0.9078 0.6491 -0.4609 0.145 Uiso 1 1 calc R U
C49_4 C 0.9618(13) 0.7019(13) -0.5134(10) 0.131(9) Uani 1 1 d D U
H49A_4 H 0.9906 0.7003 -0.4918 0.157 Uiso 1 1 calc R U
H49B_4 H 0.9832 0.6764 -0.5348 0.157 Uiso 1 1 calc R U
C50_4 C 0.961(2) 0.7541(13) -0.5488(16) 0.189(18) Uani 1 1 d D U
H50A_4 H 0.9420 0.7542 -0.5762 0.284 Uiso 1 1 calc R U
H50B_4 H 1.0049 0.7610 -0.5627 0.284 Uiso 1 1 calc R U
H50C_4 H 0.9342 0.7802 -0.5298 0.284 Uiso 1 1 calc R U
C51_4 C 0.7740(16) 0.7974(11) -0.4697(11) 0.097(5) Uani 1 1 d . U
H51A_4 H 0.7516 0.7992 -0.4959 0.116 Uiso 1 1 calc R U
H51B_4 H 0.8209 0.7952 -0.4858 0.116 Uiso 1 1 calc R U
C52_4 C 0.7480(18) 0.8459(12) -0.4461(11) 0.096(4) Uani 1 1 d . U
C53_4 C 0.6911(17) 0.8783(12) -0.4553(10) 0.096(5) Uani 1 1 d . U
H53_4 H 0.6725 0.8731 -0.4796 0.115 Uiso 1 1 calc R U
C54_4 C 0.6620(17) 0.9175(12) -0.4295(10) 0.092(5) Uani 1 1 d . U
C55_4 C 0.6914(17) 0.9190(12) -0.3946(10) 0.095(5) Uani 1 1 d . U
H55_4 H 0.6712 0.9443 -0.3747 0.114 Uiso 1 1 calc R U
C56_4 C 0.7476(18) 0.8887(12) -0.3837(11) 0.094(4) Uani 1 1 d . U
C57_4 C 0.7757(19) 0.8537(13) -0.4123(11) 0.099(5) Uani 1 1 d . U
C58_4 C 0.6010(16) 0.9491(11) -0.4410(10) 0.087(4) Uani 1 1 d . U
H58A_4 H 0.6122 0.9722 -0.4736 0.104 Uiso 1 1 calc R U
H58B_4 H 0.5739 0.9270 -0.4444 0.104 Uiso 1 1 calc R U
C59_4 C 0.5187(17) 0.9596(11) -0.3646(10) 0.089(5) Uani 1 1 d . U
C60_4 C 0.5747(17) 1.0342(11) -0.4129(11) 0.093(4) Uani 1 1 d . U
H60A_4 H 0.5606 1.0465 -0.3808 0.112 Uiso 1 1 calc R U
H60B_4 H 0.6216 1.0347 -0.4266 0.112 Uiso 1 1 calc R U
C61_4 C 0.5378(12) 1.0700(10) -0.4503(9) 0.106(5) Uani 1 1 d D U
C62_4 C 0.5804(11) 1.0888(10) -0.4965(10) 0.125(7) Uani 1 1 d D U
H62_4 H 0.6264 1.0827 -0.5051 0.150 Uiso 1 1 calc R U
C63_4 C 0.5391(14) 1.1186(11) -0.5267(8) 0.132(8) Uani 1 1 d D U
H63_4 H 0.5503 1.1377 -0.5597 0.158 Uiso 1 1 calc R U
C64_4 C 0.4778(14) 1.1127(11) -0.4955(9) 0.105(5) Uani 1 1 d D U
H64_4 H 0.4420 1.1287 -0.5093 0.126 Uiso 1 1 calc R U
C65_4 C 0.8740(12) 0.8530(11) -0.4438(11) 0.160(10) Uani 1 1 d D U
H65A_4 H 0.8677 0.8875 -0.4374 0.192 Uiso 1 1 calc R U
H65B_4 H 0.8629 0.8552 -0.4758 0.192 Uiso 1 1 calc R U
C66_4 C 0.9446(12) 0.8260(14) -0.4464(14) 0.181(12) Uani 1 1 d D U
H66A_4 H 0.9506 0.7958 -0.4611 0.218 Uiso 1 1 calc R U
H66B_4 H 0.9476 0.8135 -0.4112 0.218 Uiso 1 1 calc R U
C67_4 C 1.0045(14) 0.8516(18) -0.4744(17) 0.167(14) Uani 1 1 d D U
H67A_4 H 1.0253 0.8398 -0.5062 0.251 Uiso 1 1 calc R U
H67B_4 H 1.0353 0.8430 -0.4534 0.251 Uiso 1 1 calc R U
H67C_4 H 0.9905 0.8882 -0.4812 0.251 Uiso 1 1 calc R U
C68_4 C 0.7673(16) 0.8915(12) -0.3369(10) 0.096(5) Uani 1 1 d . U
H68A_4 H 0.7420 0.9217 -0.3231 0.115 Uiso 1 1 calc R U
H68B_4 H 0.8139 0.8931 -0.3454 0.115 Uiso 1 1 calc R U
Cl1_5 Cl 0.6997(9) 0.7650(6) -0.0803(7) 0.208(7) Uani 1 1 d D U
Cl2_5 Cl 0.7009(9) 0.6816(6) 0.0029(6) 0.196(6) Uani 1 1 d D U
C1_5 C 0.6523(13) 0.7234(18) -0.0351(18) 0.207(15) Uani 1 1 d D U
H1A_5 H 0.6355 0.7041 -0.0521 0.249 Uiso 1 1 calc R U
H1B_5 H 0.6149 0.7427 -0.0140 0.249 Uiso 1 1 calc R U
C1_6 C 0.581(2) 0.8756(16) -0.0260(15) 0.127(12) Uiso 1 1 d . U
H1A_6 H 0.5572 0.9026 -0.0467 0.191 Uiso 1 1 calc R U
H1B_6 H 0.5579 0.8745 0.0095 0.191 Uiso 1 1 calc R U
H1C_6 H 0.5830 0.8433 -0.0351 0.191 Uiso 1 1 calc R U
C2_6 C 0.646(2) 0.8848(14) -0.0344(14) 0.110(10) Uiso 1 1 d . U
N1_6 N 0.7020(19) 0.8913(13) -0.0444(13) 0.131(10) Uiso 1 1 d . U
C3_6 C 0.585(2) 0.6055(14) -0.0079(14) 0.117(11) Uiso 1 1 d . U
H3A_6 H 0.5778 0.6316 -0.0370 0.175 Uiso 1 1 calc R U
H3B_6 H 0.5852 0.6214 0.0192 0.175 Uiso 1 1 calc R U
H3C_6 H 0.5497 0.5859 0.0037 0.175 Uiso 1 1 calc R U
C4_6 C 0.647(2) 0.5718(15) -0.0224(15) 0.117(11) Uiso 1 1 d . U
N2_6 N 0.7008(17) 0.5516(12) -0.0322(11) 0.114(9) Uiso 1 1 d . U

loop_
_atom_site_aniso_label
_atom_site_aniso_U_11
_atom_site_aniso_U_22
_atom_site_aniso_U_33
_atom_site_aniso_U_23
_atom_site_aniso_U_13
_atom_site_aniso_U_12
Au1 0.1462(13) 0.1071(10) 0.0684(7) -0.0229(6) -0.0221(7) -0.0344(9)
Au2 0.1593(14) 0.0924(9) 0.0672(7) -0.0171(6) -0.0213(7) -0.0410(9)
Au3 0.1179(11) 0.0834(8) 0.0741(7) -0.0161(5) -0.0286(6) -0.0247(7)
Au4 0.1040(10) 0.0821(8) 0.0713(7) -0.0154(5) -0.0210(6) -0.0267(6)
Au5 0.1123(11) 0.0986(9) 0.0895(8) -0.0311(7) -0.0218(7) -0.0309(8)
Au6 0.1004(10) 0.1011(9) 0.0899(8) -0.0337(6) -0.0173(7) -0.0282(7)
Au7 0.1043(10) 0.0782(8) 0.0717(7) -0.0149(5) -0.0205(6) -0.0264(6)
Au8 0.1005(9) 0.0777(7) 0.0704(7) -0.0147(5) -0.0205(6) -0.0250(6)
Au9 0.1040(10) 0.0783(7) 0.0670(7) -0.0164(5) -0.0123(6) -0.0267(6)
Au10 0.1009(9) 0.0787(7) 0.0656(7) -0.0154(5) -0.0146(6) -0.0243(6)
Au11 0.0960(9) 0.0964(9) 0.0826(8) -0.0299(6) -0.0173(6) -0.0225(7)
Au12 0.1031(10) 0.1004(9) 0.0859(8) -0.0332(6) -0.0167(7) -0.0246(7)
Au13 0.1119(10) 0.0800(8) 0.0709(7) -0.0177(5) -0.0166(6) -0.0280(7)
Au14 0.1203(11) 0.0883(8) 0.0695(7) -0.0186(6) -0.0141(6) -0.0372(7)
Au15 0.1332(11) 0.0839(8) 0.0725(7) -0.0149(6) -0.0310(7) -0.0296(7)
Au16 0.1149(10) 0.1004(9) 0.0675(7) -0.0172(6) -0.0218(6) -0.0338(7)
S1_1 0.146(7) 0.118(6) 0.078(4) -0.029(4) -0.027(4) -0.036(5)
S2_1 0.161(4) 0.100(6) 0.090(5) -0.032(4) -0.003(4) -0.053(5)
S3_1 0.126(5) 0.084(4) 0.084(4) -0.009(3) -0.039(4) -0.033(3)
S4_1 0.106(6) 0.081(3) 0.092(4) -0.020(3) -0.035(4) -0.022(4)
S5_1 0.112(5) 0.084(4) 0.094(5) -0.024(4) -0.023(3) -0.029(4)
S6_1 0.099(3) 0.088(5) 0.110(5) -0.034(4) -0.016(4) -0.026(4)
S7_1 0.114(5) 0.080(4) 0.095(5) -0.018(3) -0.036(4) -0.026(3)
S8_1 0.118(6) 0.077(3) 0.082(4) -0.011(3) -0.033(4) -0.030(4)
S9_1 0.234(14) 0.160(10) 0.157(10) -0.028(7) -0.050(10) -0.059(10)
S10_1 0.146(7) 0.118(6) 0.092(5) -0.023(4) -0.014(5) -0.035(6)
S11_1 0.160(8) 0.113(5) 0.170(7) -0.031(5) -0.049(6) -0.029(6)
S12_1 0.159(10) 0.142(8) 0.138(7) -0.004(7) -0.021(7) -0.042(8)
O1_1 0.139(10) 0.108(13) 0.170(15) -0.013(11) -0.073(10) -0.042(10)
O2_1 0.133(12) 0.112(12) 0.120(11) -0.002(10) -0.049(8) -0.050(9)
O3_1 0.117(11) 0.092(10) 0.111(11) -0.018(8) -0.022(8) -0.028(8)
O4_1 0.118(12) 0.100(9) 0.147(14) -0.014(10) -0.045(10) -0.031(10)
N1_1 0.154(10) 0.094(10) 0.105(8) -0.027(8) -0.009(6) -0.046(7)
N2_1 0.124(9) 0.088(6) 0.087(9) -0.017(7) -0.043(7) -0.026(6)
N3_1 0.117(10) 0.100(6) 0.098(8) -0.010(6) -0.041(7) -0.042(8)
N4_1 0.107(9) 0.085(8) 0.108(10) -0.022(7) -0.017(7) -0.027(6)
C1_1 0.148(8) 0.092(9) 0.083(8) -0.024(7) -0.016(6) -0.036(8)
C2_1 0.183(14) 0.118(13) 0.135(12) -0.041(9) -0.021(11) -0.062(10)
C3_1 0.214(15) 0.146(14) 0.148(13) -0.040(9) -0.046(10) -0.068(12)
C4_1 0.214(16) 0.167(18) 0.156(16) -0.039(12) -0.062(13) -0.070(15)
C5_1 0.228(16) 0.19(2) 0.164(19) -0.026(15) -0.065(14) -0.060(16)
C6_1 0.239(17) 0.182(18) 0.165(16) -0.028(13) -0.062(13) -0.062(16)
C7_1 0.126(9) 0.105(12) 0.088(9) -0.010(9) -0.025(8) -0.045(9)
C8_1 0.130(9) 0.096(11) 0.088(11) -0.015(7) -0.029(8) -0.042(7)
C9_1 0.123(9) 0.099(12) 0.093(12) -0.014(9) -0.037(9) -0.044(9)
C10_1 0.126(9) 0.104(11) 0.107(9) -0.015(8) -0.046(9) -0.044(9)
C11_1 0.131(10) 0.097(11) 0.133(12) -0.010(8) -0.058(9) -0.048(9)
C12_1 0.144(10) 0.099(9) 0.110(11) -0.013(8) -0.050(10) -0.045(9)
C13_1 0.140(10) 0.094(12) 0.097(12) -0.013(8) -0.036(11) -0.044(10)
C14_1 0.154(16) 0.162(19) 0.190(19) -0.028(15) -0.093(14) -0.049(16)
C15_1 0.157(16) 0.20(2) 0.21(2) -0.03(2) -0.102(17) -0.041(19)
C16_1 0.17(3) 0.26(4) 0.21(3) -0.02(3) -0.10(2) -0.04(3)
C17_1 0.148(13) 0.109(11) 0.103(11) -0.013(7) -0.057(11) -0.045(8)
C18_1 0.141(12) 0.097(9) 0.103(10) -0.007(8) -0.059(9) -0.038(9)
C19_1 0.133(11) 0.095(11) 0.109(10) -0.013(9) -0.046(8) -0.043(9)
C20_1 0.126(12) 0.093(11) 0.102(7) -0.013(7) -0.047(8) -0.037(9)
C21_1 0.130(13) 0.090(13) 0.098(9) -0.013(10) -0.045(9) -0.038(10)
C22_1 0.133(12) 0.099(12) 0.093(9) -0.009(9) -0.051(8) -0.036(9)
C23_1 0.141(13) 0.093(13) 0.094(11) -0.010(9) -0.053(9) -0.035(10)
C24_1 0.130(11) 0.097(11) 0.094(10) -0.015(10) -0.048(6) -0.032(9)
C25_1 0.117(10) 0.085(5) 0.086(10) -0.016(8) -0.037(7) -0.029(6)
C26_1 0.124(10) 0.088(6) 0.092(9) -0.011(8) -0.040(8) -0.030(8)
C27_1 0.145(8) 0.098(10) 0.090(9) -0.019(7) -0.030(8) -0.041(10)
C28_1 0.156(9) 0.091(13) 0.085(10) -0.014(9) -0.020(9) -0.022(12)
C29_1 0.156(10) 0.079(9) 0.080(7) -0.037(6) 0.002(7) 0.008(9)
C30_1 0.156(10) 0.079(9) 0.080(7) -0.037(6) 0.002(7) 0.008(9)
C31_1 0.135(12) 0.147(17) 0.148(17) -0.003(15) -0.058(12) -0.043(14)
C32_1 0.149(19) 0.17(2) 0.16(2) -0.008(18) -0.051(18) -0.009(15)
C33_1 0.17(3) 0.23(3) 0.21(4) -0.02(3) -0.08(3) 0.02(2)
C34_1 0.122(13) 0.086(10) 0.103(8) -0.014(7) -0.039(9) -0.032(8)
C35_1 0.105(11) 0.087(10) 0.100(9) -0.013(7) -0.035(8) -0.034(7)
C36_1 0.110(11) 0.088(9) 0.100(10) -0.017(6) -0.028(8) -0.031(7)
C37_1 0.111(10) 0.089(9) 0.089(10) -0.019(7) -0.024(9) -0.031(7)
C38_1 0.111(11) 0.095(11) 0.079(11) -0.015(9) -0.027(9) -0.027(8)
C39_1 0.109(8) 0.092(10) 0.080(10) -0.018(8) -0.029(7) -0.028(8)
C40_1 0.109(11) 0.081(11) 0.089(11) -0.020(8) -0.031(8) -0.036(8)
C41_1 0.124(16) 0.096(14) 0.112(12) -0.023(9) -0.019(12) -0.025(12)
C42_1 0.132(19) 0.104(16) 0.120(14) -0.020(11) -0.031(14) -0.040(15)
C43_1 0.12(2) 0.10(2) 0.111(16) -0.016(14) -0.016(18) -0.053(19)
C44_1 0.110(9) 0.095(11) 0.081(9) -0.017(10) -0.029(8) -0.029(8)
C45_1 0.135(9) 0.076(5) 0.100(7) -0.014(6) -0.059(7) -0.021(5)
C46_1 0.134(14) 0.101(6) 0.131(11) -0.008(7) -0.051(9) -0.046(6)
C47_1 0.160(8) 0.113(5) 0.170(7) -0.031(5) -0.049(6) -0.029(6)
C48_1 0.160(8) 0.113(5) 0.170(7) -0.031(5) -0.049(6) -0.029(6)
C49_1 0.144(15) 0.099(8) 0.174(13) -0.039(8) -0.053(11) -0.049(10)
C50_1 0.148(15) 0.105(8) 0.156(12) -0.044(8) -0.067(9) -0.042(10)
C51_1 0.118(12) 0.088(8) 0.103(11) -0.019(7) -0.012(9) -0.028(10)
C52_1 0.111(13) 0.090(7) 0.107(11) -0.017(8) -0.017(9) -0.033(8)
C53_1 0.109(14) 0.087(7) 0.104(12) -0.013(8) -0.019(10) -0.041(10)
C54_1 0.104(13) 0.089(7) 0.097(11) -0.019(8) -0.019(9) -0.025(9)
C55_1 0.110(15) 0.097(8) 0.094(11) -0.019(9) -0.017(10) -0.027(11)
C56_1 0.111(12) 0.099(8) 0.111(9) -0.013(8) -0.031(8) -0.033(10)
C57_1 0.116(12) 0.094(8) 0.119(11) -0.012(8) -0.031(9) -0.037(9)
C58_1 0.101(13) 0.090(8) 0.098(11) -0.018(7) -0.015(8) -0.023(9)
C59_1 0.100(7) 0.088(9) 0.103(10) -0.030(7) -0.023(6) -0.024(7)
C60_1 0.127(12) 0.095(12) 0.130(9) -0.018(10) -0.031(10) -0.042(9)
C61_1 0.137(11) 0.121(13) 0.138(9) -0.019(11) -0.024(8) -0.060(10)
C62_1 0.133(11) 0.150(17) 0.154(13) -0.021(15) -0.018(9) -0.053(15)
C63_1 0.145(10) 0.165(18) 0.163(16) -0.013(17) -0.005(9) -0.043(17)
C64_1 0.163(12) 0.154(17) 0.150(12) -0.008(16) -0.004(10) -0.040(16)
C65_1 0.127(14) 0.147(17) 0.19(2) -0.009(17) -0.026(15) -0.014(13)
C66_1 0.136(19) 0.17(2) 0.23(3) 0.00(2) -0.02(2) 0.006(15)
C67_1 0.15(3) 0.22(4) 0.26(4) -0.03(3) -0.03(3) 0.03(2)
C68_1 0.117(10) 0.111(13) 0.118(10) -0.011(7) -0.042(9) -0.035(11)
S1_2 0.110(6) 0.154(8) 0.086(4) -0.041(5) -0.015(3) -0.036(5)
S2_2 0.098(4) 0.126(6) 0.086(4) -0.040(4) -0.014(4) -0.028(4)
S3_2 0.107(4) 0.083(4) 0.075(4) -0.019(3) -0.017(4) -0.025(3)
S4_2 0.103(6) 0.082(3) 0.078(4) -0.021(3) -0.022(3) -0.017(4)
S5_2 0.105(6) 0.086(4) 0.078(4) -0.020(3) -0.027(3) -0.020(4)
S6_2 0.129(6) 0.096(4) 0.089(5) -0.032(4) -0.037(4) -0.008(4)
S7_2 0.151(4) 0.112(6) 0.072(4) -0.029(4) -0.025(4) -0.026(5)
S8_2 0.156(7) 0.136(7) 0.070(4) -0.023(4) -0.023(3) -0.051(6)
S9_2 0.176(11) 0.133(7) 0.116(7) -0.013(5) -0.036(6) -0.037(7)
S10_2 0.170(9) 0.124(7) 0.113(6) -0.022(5) -0.020(6) -0.073(7)
S11_2 0.145(7) 0.149(7) 0.137(6) -0.027(5) -0.043(5) -0.045(6)
S12_2 0.191(11) 0.151(9) 0.144(9) -0.002(7) -0.049(8) -0.060(8)
O1_2 0.124(11) 0.114(11) 0.111(12) -0.035(9) 0.001(9) -0.030(8)
O2_2 0.119(8) 0.157(10) 0.145(8) -0.039(8) 0.009(7) -0.031(7)
O3_2 0.096(8) 0.115(12) 0.113(11) -0.016(9) -0.014(8) -0.034(9)
O4_2 0.132(13) 0.136(11) 0.110(12) -0.021(10) -0.025(10) -0.029(12)
N1_2 0.119(9) 0.120(11) 0.088(6) -0.019(7) -0.024(6) -0.036(7)
N2_2 0.107(11) 0.079(7) 0.084(6) -0.019(5) -0.024(6) -0.022(7)
N3_2 0.126(10) 0.087(6) 0.080(7) -0.014(6) -0.024(8) -0.022(8)
N4_2 0.165(9) 0.129(11) 0.083(7) -0.011(8) -0.030(5) -0.060(9)
C1_2 0.109(9) 0.128(11) 0.085(5) -0.028(7) -0.017(5) -0.035(8)
C2_2 0.131(14) 0.128(11) 0.087(6) -0.012(9) -0.023(8) -0.051(10)
C3_2 0.153(14) 0.118(9) 0.090(9) -0.029(7) -0.033(8) -0.052(9)
C4_2 0.159(16) 0.103(10) 0.085(10) -0.049(7) -0.029(9) -0.058(11)
C5_2 0.176(17) 0.123(13) 0.105(12) -0.035(10) -0.030(10) -0.033(12)
C6_2 0.176(17) 0.127(11) 0.116(13) -0.024(10) -0.041(10) -0.033(12)
C7_2 0.119(9) 0.104(13) 0.088(11) -0.023(10) -0.016(9) -0.036(6)
C8_2 0.114(8) 0.099(11) 0.087(11) -0.025(8) -0.014(7) -0.041(8)
C9_2 0.114(11) 0.100(12) 0.097(12) -0.020(8) -0.008(9) -0.037(9)
C10_2 0.111(11) 0.100(11) 0.088(8) -0.029(7) -0.012(8) -0.040(8)
C11_2 0.117(11) 0.107(10) 0.095(10) -0.026(7) -0.005(8) -0.038(8)
C12_2 0.120(11) 0.109(10) 0.092(10) -0.026(7) -0.005(9) -0.042(7)
C13_2 0.121(11) 0.105(12) 0.093(12) -0.022(9) -0.009(9) -0.042(8)
C14_2 0.117(14) 0.108(13) 0.091(8) -0.025(6) -0.006(9) -0.028(9)
C15_2 0.135(18) 0.128(15) 0.146(17) -0.057(12) 0.006(15) -0.036(12)
C16_2 0.14(2) 0.128(16) 0.18(2) -0.055(16) 0.020(19) -0.022(14)
C17_2 0.17(3) 0.14(2) 0.21(3) -0.08(2) 0.00(3) -0.02(2)
C18_2 0.118(11) 0.105(12) 0.090(7) -0.025(8) -0.015(7) -0.020(9)
C19_2 0.111(13) 0.088(13) 0.088(10) -0.022(9) -0.017(8) -0.019(10)
C20_2 0.111(11) 0.078(11) 0.088(9) -0.018(8) -0.016(7) -0.023(8)
C21_2 0.107(13) 0.084(12) 0.090(10) -0.012(9) -0.026(8) -0.023(9)
C22_2 0.107(11) 0.095(10) 0.096(10) -0.009(8) -0.028(7) -0.026(8)
C23_2 0.113(9) 0.109(12) 0.104(10) -0.024(8) -0.014(8) -0.026(8)
C24_2 0.110(12) 0.077(8) 0.088(9) -0.017(8) -0.013(8) -0.020(8)
C25_2 0.101(10) 0.082(6) 0.080(7) -0.023(5) -0.020(7) -0.018(7)
C26_2 0.121(13) 0.090(11) 0.087(7) -0.015(7) -0.032(8) -0.032(9)
C27_2 0.136(12) 0.107(11) 0.085(9) -0.011(7) -0.029(8) -0.049(9)
C28_2 0.124(14) 0.104(12) 0.089(12) -0.006(9) -0.029(9) -0.048(11)
C29_2 0.132(14) 0.101(14) 0.111(13) -0.004(10) -0.029(9) -0.050(11)
C30_2 0.147(13) 0.111(13) 0.116(13) -0.011(10) -0.033(9) -0.059(11)
C31_2 0.119(8) 0.157(10) 0.145(8) -0.039(8) 0.009(7) -0.031(7)
C32_2 0.119(8) 0.157(10) 0.145(8) -0.039(8) 0.009(7) -0.031(7)
C33_2 0.119(8) 0.157(10) 0.145(8) -0.039(8) 0.009(7) -0.031(7)
C34_2 0.102(11) 0.100(12) 0.099(11) -0.012(7) -0.019(10) -0.027(8)
C35_2 0.098(8) 0.100(10) 0.087(10) -0.013(7) -0.018(8) -0.037(9)
C36_2 0.097(8) 0.091(12) 0.085(11) -0.011(8) -0.014(9) -0.033(10)
C37_2 0.103(8) 0.083(10) 0.093(11) -0.011(8) -0.020(8) -0.036(7)
C38_2 0.108(8) 0.082(12) 0.081(11) -0.017(8) -0.017(9) -0.036(10)
C39_2 0.106(8) 0.103(12) 0.086(8) -0.015(7) -0.017(8) -0.042(10)
C40_2 0.097(8) 0.110(12) 0.089(10) -0.015(7) -0.015(7) -0.037(9)
C41_2 0.101(14) 0.142(16) 0.121(13) -0.022(13) -0.027(12) -0.040(13)
C42_2 0.118(19) 0.15(2) 0.125(15) -0.021(15) -0.040(15) -0.031(16)
C43_2 0.14(3) 0.18(3) 0.15(2) -0.01(2) -0.05(2) -0.02(2)
C44_2 0.106(8) 0.086(6) 0.087(12) -0.013(8) -0.017(9) -0.025(10)
C45_2 0.114(11) 0.087(5) 0.080(7) -0.020(5) -0.027(7) -0.016(9)
C46_2 0.140(10) 0.108(12) 0.085(8) -0.021(8) -0.032(8) -0.026(10)
C47_2 0.145(7) 0.149(7) 0.137(6) -0.027(5) -0.043(5) -0.045(6)
C48_2 0.145(7) 0.149(7) 0.137(6) -0.027(5) -0.043(5) -0.045(6)
C49_2 0.143(11) 0.145(15) 0.131(13) -0.036(10) -0.040(9) -0.040(12)
C50_2 0.145(12) 0.137(15) 0.127(12) -0.042(9) -0.039(9) -0.045(11)
C51_2 0.112(11) 0.120(12) 0.090(9) -0.009(7) -0.016(9) -0.045(12)
C52_2 0.116(13) 0.128(10) 0.087(8) -0.012(8) -0.013(8) -0.043(11)
C53_2 0.127(13) 0.130(10) 0.091(11) -0.017(8) -0.013(9) -0.038(11)
C54_2 0.119(13) 0.124(9) 0.088(11) -0.012(7) -0.006(9) -0.048(9)
C55_2 0.127(15) 0.124(9) 0.081(12) -0.009(9) -0.006(10) -0.051(12)
C56_2 0.138(14) 0.124(9) 0.083(10) -0.005(9) -0.017(9) -0.055(11)
C57_2 0.124(15) 0.127(10) 0.087(11) -0.010(9) -0.016(10) -0.048(12)
C58_2 0.122(14) 0.189(19) 0.166(19) -0.026(17) -0.024(13) -0.014(15)
C59_2 0.139(18) 0.21(2) 0.19(2) -0.05(2) -0.005(17) -0.01(2)
C60_2 0.16(3) 0.24(4) 0.24(4) -0.08(3) 0.02(2) -0.04(3)
C61_2 0.161(13) 0.121(11) 0.091(10) -0.006(10) -0.033(9) -0.059(11)
C62_2 0.152(8) 0.122(12) 0.071(6) -0.017(9) -0.028(5) -0.043(9)
C63_2 0.171(13) 0.145(10) 0.084(8) 0.001(12) -0.029(8) -0.069(10)
C64_2 0.175(13) 0.151(11) 0.105(11) 0.017(10) -0.053(12) -0.071(9)
C65_2 0.189(12) 0.150(15) 0.132(16) 0.030(14) -0.055(15) -0.074(11)
C66_2 0.206(16) 0.148(15) 0.148(18) 0.028(14) -0.050(16) -0.067(13)
C67_2 0.208(17) 0.153(11) 0.150(17) 0.017(15) -0.053(16) -0.061(11)
C68_2 0.128(13) 0.122(9) 0.091(11) -0.021(8) -0.001(10) -0.037(10)
S1_3 0.099(5) 0.091(4) 0.067(3) -0.012(3) -0.016(3) -0.035(4)
S2_3 0.097(4) 0.084(4) 0.071(3) -0.014(3) -0.020(3) -0.028(4)
S3_3 0.091(3) 0.121(6) 0.076(4) -0.032(4) -0.018(3) -0.019(4)
S4_3 0.101(5) 0.154(7) 0.086(5) -0.049(5) -0.018(4) -0.025(4)
S5_3 0.123(5) 0.111(6) 0.075(4) -0.023(4) -0.028(4) -0.023(4)
S6_3 0.128(3) 0.103(5) 0.069(4) -0.020(3) -0.016(3) -0.040(4)
S7_3 0.137(7) 0.123(6) 0.080(4) -0.031(4) -0.005(4) -0.064(6)
S8_3 0.111(6) 0.082(4) 0.070(3) -0.019(3) -0.014(3) -0.031(4)
S9_3 0.176(9) 0.071(4) 0.090(5) -0.025(4) -0.039(5) 0.021(5)
S10_3 0.147(9) 0.118(7) 0.111(6) -0.015(5) -0.028(6) -0.039(6)
S11_3 0.178(11) 0.123(7) 0.145(9) -0.011(6) -0.035(8) -0.023(7)
S12_3 0.146(10) 0.142(9) 0.175(10) -0.049(7) 0.013(8) -0.030(7)
O1_3 0.113(10) 0.129(12) 0.093(11) -0.033(9) -0.033(8) -0.011(8)
O2_3 0.108(10) 0.107(12) 0.104(11) -0.013(8) -0.035(9) -0.034(9)
O3_3 0.104(10) 0.110(10) 0.098(8) -0.002(8) -0.018(9) -0.025(10)
O4_3 0.098(8) 0.112(12) 0.088(10) -0.007(8) -0.015(7) -0.019(9)
N1_3 0.104(10) 0.080(8) 0.070(6) -0.014(6) -0.018(7) -0.028(7)
N2_3 0.107(9) 0.107(10) 0.072(7) -0.014(7) -0.017(6) -0.033(6)
N3_3 0.128(8) 0.099(10) 0.085(7) -0.015(7) -0.017(5) -0.024(8)
N4_3 0.117(10) 0.090(8) 0.084(5) -0.020(6) -0.022(8) -0.040(8)
C1_3 0.094(10) 0.084(9) 0.071(5) -0.013(6) -0.018(6) -0.028(7)
C2_3 0.126(12) 0.065(8) 0.068(6) -0.016(7) -0.020(9) -0.006(8)
C3_3 0.142(12) 0.073(8) 0.075(10) -0.020(8) -0.026(8) 0.005(7)
C4_3 0.124(14) 0.087(10) 0.084(13) -0.022(10) -0.020(11) 0.011(9)
C5_3 0.138(14) 0.086(13) 0.095(14) -0.019(11) -0.022(11) 0.018(10)
C6_3 0.157(13) 0.082(10) 0.097(13) -0.019(10) -0.022(11) 0.016(9)
C7_3 0.101(11) 0.079(10) 0.079(10) -0.008(8) -0.023(9) -0.031(7)
C8_3 0.102(10) 0.080(10) 0.076(10) -0.006(8) -0.022(8) -0.030(7)
C9_3 0.093(11) 0.084(11) 0.076(11) -0.008(8) -0.015(8) -0.039(8)
C10_3 0.095(10) 0.090(10) 0.075(8) -0.010(7) -0.015(8) -0.037(8)
C11_3 0.106(10) 0.103(11) 0.076(10) -0.016(7) -0.024(8) -0.023(8)
C12_3 0.101(10) 0.096(8) 0.070(10) -0.014(7) -0.016(8) -0.022(8)
C13_3 0.098(11) 0.086(11) 0.075(11) -0.010(8) -0.016(9) -0.030(8)
C14_3 0.107(11) 0.139(15) 0.126(15) -0.034(14) -0.026(11) -0.020(13)
C15_3 0.122(18) 0.138(17) 0.136(18) -0.028(16) -0.028(15) -0.020(14)
C16_3 0.16(3) 0.15(3) 0.15(2) -0.04(2) -0.04(2) -0.04(2)
C17_3 0.093(12) 0.095(11) 0.079(10) -0.015(5) -0.020(8) -0.023(9)
C18_3 0.096(10) 0.088(10) 0.076(8) -0.018(7) -0.020(8) -0.021(8)
C19_3 0.104(10) 0.095(10) 0.082(10) -0.016(7) -0.028(8) -0.026(8)
C20_3 0.103(10) 0.094(10) 0.088(10) -0.013(7) -0.032(9) -0.023(7)
C21_3 0.103(10) 0.089(12) 0.094(12) -0.011(9) -0.031(10) -0.022(9)
C22_3 0.098(8) 0.089(11) 0.087(11) -0.009(8) -0.026(7) -0.024(7)
C23_3 0.094(10) 0.081(12) 0.087(11) -0.014(8) -0.021(9) -0.018(9)
C24_3 0.103(8) 0.094(11) 0.081(10) -0.013(8) -0.023(8) -0.030(6)
C25_3 0.100(8) 0.120(10) 0.075(7) -0.028(7) -0.019(7) -0.024(6)
C26_3 0.116(13) 0.115(12) 0.076(8) -0.015(8) -0.023(8) -0.027(9)
C27_3 0.131(12) 0.108(10) 0.079(10) -0.030(7) -0.023(8) -0.031(8)
C28_3 0.127(14) 0.110(11) 0.064(11) -0.035(8) -0.017(9) -0.037(10)
C29_3 0.136(15) 0.121(14) 0.098(13) -0.029(10) -0.023(10) -0.047(11)
C30_3 0.143(14) 0.119(12) 0.120(14) -0.020(10) -0.024(10) -0.046(11)
C31_3 0.118(15) 0.124(16) 0.127(16) -0.028(11) -0.029(14) -0.048(12)
C32_3 0.119(17) 0.131(19) 0.15(2) -0.036(16) -0.026(16) -0.050(13)
C33_3 0.116(18) 0.22(3) 0.21(3) -0.01(3) -0.03(3) -0.02(2)
C34_3 0.102(11) 0.104(8) 0.099(12) -0.007(7) -0.032(10) -0.020(10)
C35_3 0.110(13) 0.101(8) 0.092(8) -0.005(7) -0.026(10) -0.017(8)
C36_3 0.109(12) 0.100(10) 0.091(8) -0.004(7) -0.020(9) -0.017(9)
C37_3 0.108(13) 0.103(10) 0.086(6) -0.005(7) -0.017(8) -0.020(10)
C38_3 0.121(15) 0.103(12) 0.086(7) -0.006(8) -0.012(11) -0.020(11)
C39_3 0.127(14) 0.099(10) 0.084(7) -0.002(8) -0.019(9) -0.015(10)
C40_3 0.122(15) 0.102(11) 0.089(9) -0.005(8) -0.022(11) -0.016(11)
C41_3 0.141(14) 0.099(11) 0.085(7) -0.010(7) -0.006(9) -0.018(9)
C42_3 0.121(7) 0.101(10) 0.072(7) -0.016(8) -0.017(6) -0.031(7)
C43_3 0.139(12) 0.114(10) 0.092(11) -0.009(10) -0.026(9) -0.003(8)
C44_3 0.160(12) 0.114(10) 0.112(12) -0.007(10) -0.030(11) -0.007(8)
C45_3 0.162(12) 0.113(13) 0.127(16) 0.010(13) -0.011(15) 0.000(10)
C46_3 0.173(15) 0.123(13) 0.135(17) 0.018(14) -0.006(16) -0.010(12)
C47_3 0.185(16) 0.124(10) 0.140(16) 0.004(14) -0.013(16) -0.019(10)
C48_3 0.105(11) 0.127(16) 0.119(15) 0.003(13) -0.024(12) -0.025(13)
C49_3 0.108(15) 0.137(19) 0.141(18) 0.009(15) -0.011(15) -0.035(15)
C50_3 0.095(19) 0.19(3) 0.17(3) 0.01(3) 0.00(2) -0.03(2)
C51_3 0.104(11) 0.108(12) 0.087(7) -0.006(7) -0.012(9) -0.022(11)
C52_3 0.102(8) 0.100(11) 0.082(9) -0.016(7) -0.011(7) -0.020(10)
C53_3 0.099(8) 0.097(11) 0.082(9) -0.016(7) -0.015(7) -0.023(8)
C54_3 0.096(8) 0.093(9) 0.079(10) -0.019(7) -0.012(7) -0.021(9)
C55_3 0.097(8) 0.086(12) 0.088(11) -0.023(8) -0.011(9) -0.024(10)
C56_3 0.098(8) 0.089(11) 0.088(10) -0.023(8) -0.011(8) -0.028(7)
C57_3 0.102(8) 0.100(13) 0.085(11) -0.017(9) -0.013(9) -0.028(10)
C58_3 0.100(8) 0.086(9) 0.096(11) -0.024(8) -0.013(9) -0.033(9)
C59_3 0.114(11) 0.094(8) 0.081(4) -0.028(5) -0.006(7) -0.043(8)
C60_3 0.130(12) 0.124(12) 0.084(6) -0.033(9) -0.013(9) -0.053(9)
C61_3 0.127(12) 0.132(12) 0.126(10) -0.064(8) -0.006(8) -0.061(9)
C62_3 0.129(16) 0.139(15) 0.135(11) -0.070(10) 0.009(10) -0.058(12)
C63_3 0.137(16) 0.159(18) 0.160(14) -0.064(12) 0.009(11) -0.045(13)
C64_3 0.152(14) 0.156(16) 0.173(16) -0.058(13) 0.015(11) -0.033(12)
C65_3 0.110(12) 0.136(16) 0.092(14) -0.018(10) -0.007(11) -0.007(13)
C66_3 0.115(13) 0.15(2) 0.094(16) -0.022(15) -0.003(11) -0.020(15)
C67_3 0.12(2) 0.17(3) 0.12(2) -0.02(2) -0.025(18) -0.01(2)
C68_3 0.100(11) 0.096(9) 0.083(11) -0.015(6) -0.012(9) -0.023(8)
S1_4 0.138(7) 0.076(4) 0.072(3) -0.016(3) -0.007(4) -0.032(4)
S2_4 0.108(5) 0.081(4) 0.082(4) -0.022(3) -0.004(3) -0.034(4)
S3_4 0.093(3) 0.093(4) 0.093(5) -0.032(4) -0.013(4) -0.028(3)
S4_4 0.101(5) 0.093(4) 0.097(5) -0.033(4) -0.014(4) -0.027(3)
S5_4 0.115(5) 0.096(5) 0.079(4) -0.021(3) -0.023(4) -0.035(3)
S6_4 0.133(4) 0.090(5) 0.124(6) -0.036(4) -0.054(5) -0.016(4)
S7_4 0.109(5) 0.082(4) 0.074(4) -0.015(3) -0.013(3) -0.024(4)
S8_4 0.097(5) 0.088(4) 0.075(3) -0.018(3) -0.001(3) -0.026(4)
S9_4 0.135(8) 0.119(6) 0.107(6) -0.007(5) -0.017(5) -0.040(6)
S10_4 0.167(10) 0.159(9) 0.127(7) -0.034(7) -0.008(7) -0.017(8)
S11_4 0.204(14) 0.174(11) 0.198(12) -0.047(10) -0.002(10) -0.040(10)
S12_4 0.127(7) 0.131(7) 0.111(6) -0.026(5) -0.038(5) -0.022(6)
O1_4 0.113(11) 0.108(11) 0.109(10) -0.014(8) -0.030(10) -0.041(9)
O2_4 0.105(10) 0.098(10) 0.099(9) -0.006(8) -0.014(9) -0.033(9)
O3_4 0.108(8) 0.107(11) 0.080(9) -0.029(7) -0.013(7) -0.028(8)
O4_4 0.109(10) 0.116(12) 0.092(11) -0.017(9) -0.013(8) -0.029(8)
N1_4 0.097(10) 0.088(6) 0.074(5) -0.023(6) -0.013(7) -0.029(8)
N2_4 0.104(8) 0.085(7) 0.103(10) -0.006(8) -0.027(8) -0.030(5)
N3_4 0.124(9) 0.086(8) 0.110(11) -0.027(8) -0.038(7) -0.031(6)
N4_4 0.109(10) 0.090(6) 0.079(8) -0.027(6) -0.002(6) -0.035(6)
C1_4 0.118(10) 0.079(5) 0.074(6) -0.018(5) 0.001(6) -0.033(6)
C2_4 0.098(13) 0.093(6) 0.083(11) -0.023(7) -0.023(9) -0.014(7)
C3_4 0.111(11) 0.091(8) 0.087(10) -0.029(7) -0.006(8) -0.031(8)
C4_4 0.105(13) 0.072(9) 0.069(10) -0.041(6) 0.004(8) -0.039(9)
C5_4 0.117(14) 0.087(12) 0.086(12) -0.017(9) 0.003(9) -0.047(10)
C6_4 0.133(14) 0.088(11) 0.089(12) -0.020(8) 0.000(9) -0.040(10)
C7_4 0.104(9) 0.091(11) 0.075(6) -0.024(8) -0.015(8) -0.029(8)
C8_4 0.101(8) 0.101(11) 0.067(10) -0.019(8) -0.012(7) -0.028(7)
C9_4 0.102(10) 0.093(11) 0.077(12) -0.019(9) -0.011(10) -0.026(8)
C10_4 0.109(9) 0.091(8) 0.082(10) -0.019(7) -0.025(9) -0.029(7)
C11_4 0.108(10) 0.093(10) 0.086(11) -0.018(7) -0.026(8) -0.032(8)
C12_4 0.109(10) 0.090(10) 0.075(9) -0.020(7) -0.020(8) -0.032(8)
C13_4 0.101(10) 0.095(11) 0.070(11) -0.021(8) -0.014(9) -0.026(9)
C14_4 0.128(17) 0.128(16) 0.120(12) -0.024(11) -0.039(13) -0.055(13)
C15_4 0.15(2) 0.15(2) 0.118(12) -0.029(12) -0.041(17) -0.039(18)
C16_4 0.18(3) 0.19(3) 0.132(18) -0.04(2) -0.07(2) -0.03(3)
C17_4 0.107(11) 0.093(8) 0.096(11) -0.013(7) -0.022(11) -0.029(9)
C18_4 0.096(12) 0.092(7) 0.094(7) -0.013(7) -0.016(10) -0.029(8)
C19_4 0.096(14) 0.089(10) 0.092(9) -0.012(8) -0.014(11) -0.025(10)
C20_4 0.101(12) 0.093(9) 0.092(7) -0.004(8) -0.028(10) -0.032(9)
C21_4 0.095(14) 0.094(11) 0.093(7) -0.009(8) -0.024(11) -0.029(10)
C22_4 0.100(12) 0.094(10) 0.089(7) -0.010(6) -0.023(8) -0.028(9)
C23_4 0.102(11) 0.093(9) 0.090(7) -0.009(7) -0.022(9) -0.031(9)
C24_4 0.105(12) 0.093(9) 0.095(9) -0.001(8) -0.031(9) -0.032(9)
C25_4 0.096(7) 0.089(7) 0.097(10) -0.024(8) -0.017(7) -0.028(6)
C26_4 0.120(12) 0.089(9) 0.125(9) -0.014(11) -0.022(9) -0.022(7)
C27_4 0.143(11) 0.116(12) 0.137(10) -0.026(11) -0.009(8) -0.020(11)
C28_4 0.137(11) 0.134(16) 0.145(14) -0.020(15) 0.000(10) -0.012(16)
C29_4 0.158(11) 0.157(18) 0.146(15) -0.021(17) 0.002(10) -0.005(17)
C30_4 0.171(13) 0.159(17) 0.140(11) -0.028(15) 0.001(9) -0.012(16)
C31_4 0.105(11) 0.145(17) 0.149(17) -0.009(15) -0.002(13) -0.037(11)
C32_4 0.104(15) 0.18(2) 0.16(2) -0.021(18) -0.025(16) -0.044(14)
C33_4 0.106(19) 0.23(3) 0.15(3) 0.00(3) -0.037(19) -0.06(2)
C34_4 0.109(10) 0.099(12) 0.089(7) -0.017(7) -0.017(10) -0.020(10)
C35_4 0.109(8) 0.090(10) 0.080(9) -0.021(7) -0.020(8) -0.024(8)
C36_4 0.110(8) 0.082(12) 0.080(12) -0.017(8) -0.017(9) -0.023(9)
C37_4 0.111(8) 0.089(11) 0.079(11) -0.020(8) -0.024(8) -0.025(7)
C38_4 0.109(9) 0.097(12) 0.068(11) -0.018(8) -0.024(9) -0.022(9)
C39_4 0.111(9) 0.100(8) 0.069(10) -0.020(7) -0.019(9) -0.023(8)
C40_4 0.106(8) 0.092(10) 0.074(9) -0.024(6) -0.016(7) -0.025(7)
C41_4 0.111(8) 0.084(12) 0.086(12) -0.020(8) -0.023(7) -0.022(9)
C42_4 0.115(8) 0.092(8) 0.099(10) -0.025(7) -0.032(7) -0.037(6)
C43_4 0.175(15) 0.105(9) 0.150(13) -0.059(11) -0.045(10) -0.024(9)
C44_4 0.186(15) 0.124(13) 0.175(13) -0.074(10) -0.026(11) -0.026(10)
C45_4 0.168(17) 0.144(17) 0.191(16) -0.083(13) -0.023(14) -0.025(12)
C46_4 0.185(17) 0.166(19) 0.204(19) -0.082(16) -0.008(14) -0.036(14)
C47_4 0.201(17) 0.181(18) 0.209(17) -0.070(16) -0.002(14) -0.044(15)
C48_4 0.124(15) 0.143(16) 0.097(14) -0.055(10) -0.013(11) -0.012(14)
C49_4 0.127(18) 0.17(2) 0.096(16) -0.062(14) -0.007(11) -0.017(17)
C50_4 0.17(3) 0.19(3) 0.16(3) -0.03(2) 0.02(3) -0.03(2)
C51_4 0.111(13) 0.099(9) 0.078(11) -0.018(5) -0.016(9) -0.023(7)
C52_4 0.112(11) 0.099(8) 0.070(10) -0.016(7) -0.009(8) -0.025(7)
C53_4 0.109(12) 0.105(12) 0.065(11) -0.016(8) -0.005(9) -0.022(8)
C54_4 0.108(11) 0.099(11) 0.064(10) -0.013(8) -0.008(7) -0.027(8)
C55_4 0.113(12) 0.098(12) 0.070(11) -0.010(9) -0.013(8) -0.031(9)
C56_4 0.111(11) 0.097(11) 0.075(8) -0.013(6) -0.015(8) -0.036(8)
C57_4 0.117(10) 0.101(11) 0.077(10) -0.016(8) -0.014(8) -0.028(8)
C58_4 0.097(10) 0.090(10) 0.076(9) -0.023(8) -0.007(6) -0.035(7)
C59_4 0.104(10) 0.086(6) 0.075(7) -0.020(7) -0.009(6) -0.028(7)
C60_4 0.107(10) 0.089(8) 0.091(10) -0.025(7) -0.018(9) -0.036(8)
C61_4 0.125(8) 0.097(9) 0.102(10) -0.024(8) -0.027(8) -0.028(10)
C62_4 0.135(9) 0.113(15) 0.117(12) 0.004(11) -0.031(9) -0.033(13)
C63_4 0.146(15) 0.128(16) 0.123(11) 0.000(11) -0.044(9) -0.041(14)
C64_4 0.139(11) 0.115(13) 0.108(9) -0.034(9) -0.057(9) -0.062(11)
C65_4 0.134(12) 0.163(18) 0.148(17) -0.013(15) 0.022(15) -0.052(14)
C66_4 0.133(12) 0.20(2) 0.17(2) -0.01(2) 0.030(18) -0.049(16)
C67_4 0.140(15) 0.21(3) 0.15(3) -0.02(3) -0.01(2) -0.07(2)
C68_4 0.113(12) 0.096(11) 0.083(10) -0.015(6) -0.020(9) -0.035(9)
Cl1_5 0.174(14) 0.180(13) 0.205(14) 0.048(10) -0.020(11) -0.029(11)
Cl2_5 0.212(16) 0.170(12) 0.180(12) 0.035(9) -0.050(11) -0.053(11)
C1_5 0.19(3) 0.17(3) 0.19(3) 0.052(19) -0.021(18) -0.03(2)

loop_
_atom_type_symbol
_atom_type_description
_atom_type_scat_dispersion_real
_atom_type_scat_dispersion_imag
_atom_type_scat_source
C C 0.0040 0.0019 'International Tables Vol C Tables 4.2.6.8 and 6.1.1.4'
H H 0.0000 0.0000 'International Tables Vol C Tables 4.2.6.8 and 6.1.1.4'
N N 0.0076 0.0039 'International Tables Vol C Tables 4.2.6.8 and 6.1.1.4'
O O 0.0130 0.0070 'International Tables Vol C Tables 4.2.6.8 and 6.1.1.4'
S S 0.1379 0.1399 'International Tables Vol C Tables 4.2.6.8 and 6.1.1.4'
Au Au -2.6530 9.6729 'International Tables Vol C Tables 4.2.6.8 and 6.1.1.4'
Cl Cl 0.1636 0.1793 'International Tables Vol C Tables 4.2.6.8 and 6.1.1.4'

loop_
_geom_angle_atom_site_label_1
_geom_angle_atom_site_label_2
_geom_angle_atom_site_label_3
_geom_angle
_geom_angle_site_symmetry_3
S1_1 Au1 S8_2 177.1(4) .
S1_1 Au1 Au2 91.7(2) .
S8_2 Au1 Au2 90.4(2) .
S1_1 Au1 Au16 91.0(2) 1_556
S8_2 Au1 Au16 87.3(2) 1_556
Au2 Au1 Au16 167.54(7) 1_556
S7_2 Au2 S2_1 175.5(3) .
S7_2 Au2 Au1 92.1(2) .
S2_1 Au2 Au1 90.8(2) .
S7_2 Au2 Au3 92.6(2) .
S2_1 Au2 Au3 86.2(2) .
Au1 Au2 Au3 155.20(7) .
S6_2 Au3 S3_1 175.5(3) .
S6_2 Au3 Au4 89.6(2) .
S3_1 Au3 Au4 92.6(2) .
S6_2 Au3 Au2 84.7(2) .
S3_1 Au3 Au2 94.3(2) .
Au4 Au3 Au2 162.60(7) .
S4_1 Au4 S5_2 178.0(3) .
S4_1 Au4 Au3 88.78(19) .
S5_2 Au4 Au3 93.08(19) .
S4_1 Au4 Au12 76.24(19) 2_665
S5_2 Au4 Au12 102.02(19) 2_665
Au3 Au4 Au12 162.84(6) 2_665
S1_2 Au5 S5_1 174.2(4) .
S1_2 Au5 Au6 91.9(2) .
S5_1 Au5 Au6 90.9(2) .
S1_2 Au5 Au13 103.3(3) 2_675
S5_1 Au5 Au13 76.0(2) 2_675
Au6 Au5 Au13 154.58(6) 2_675
S6_1 Au6 S2_2 179.1(4) .
S6_1 Au6 Au5 91.6(2) .
S2_2 Au6 Au5 88.1(2) .
S6_1 Au6 Au7 100.6(2) .
S2_2 Au6 Au7 79.8(2) .
Au5 Au6 Au7 166.35(7) .
S3_2 Au7 S7_1 176.2(3) .
S3_2 Au7 Au8 90.00(19) .
S7_1 Au7 Au8 86.18(19) .
S3_2 Au7 Au6 100.59(19) .
S7_1 Au7 Au6 83.24(19) .
Au8 Au7 Au6 168.99(7) .
S8_1 Au8 S4_2 177.7(3) .
S8_1 Au8 Au7 91.86(19) .
S4_2 Au8 Au7 88.88(19) .
S8_1 Au8 Au9 97.60(19) .
S4_2 Au8 Au9 82.29(18) .
Au7 Au8 Au9 161.51(6) .
S1_3 Au9 S1_4 177.9(4) .
S1_3 Au9 Au10 89.13(18) .
S1_4 Au9 Au10 91.29(19) .
S1_3 Au9 Au8 82.50(18) .
S1_4 Au9 Au8 97.65(19) .
Au10 Au9 Au8 162.21(6) .
S2_4 Au10 S2_3 175.8(3) .
S2_4 Au10 Au9 86.38(19) .
S2_3 Au10 Au9 89.58(18) .
S2_4 Au10 Au11 84.02(19) .
S2_3 Au10 Au11 100.06(18) .
Au9 Au10 Au11 170.07(6) .
S3_4 Au11 S3_3 179.1(3) .
S3_4 Au11 Au12 92.0(2) .
S3_3 Au11 Au12 87.3(2) .
S3_4 Au11 Au10 100.56(19) .
S3_3 Au11 Au10 80.2(2) .
Au12 Au11 Au10 164.66(6) .
S4_3 Au12 S4_4 174.6(3) .
S4_3 Au12 Au11 92.9(2) .
S4_4 Au12 Au11 90.2(2) .
S4_3 Au12 Au4 102.0(2) 2_665
S4_4 Au12 Au4 76.4(2) 2_665
Au11 Au12 Au4 157.53(6) 2_665
S8_4 Au13 S8_3 177.3(3) .
S8_4 Au13 Au14 89.0(2) .
S8_3 Au13 Au14 93.58(18) .
S8_4 Au13 Au5 74.9(2) 2_675
S8_3 Au13 Au5 102.58(18) 2_675
Au14 Au13 Au5 162.43(6) 2_675
S7_3 Au14 S7_4 176.1(4) .
S7_3 Au14 Au13 88.7(2) .
S7_4 Au14 Au13 91.9(2) .
S7_3 Au14 Au15 85.4(2) .
S7_4 Au14 Au15 95.1(2) .
Au13 Au14 Au15 162.61(7) .
S6_3 Au15 S6_4 177.3(3) .
S6_3 Au15 Au16 91.9(2) .
S6_4 Au15 Au16 89.6(2) .
S6_3 Au15 Au14 92.9(2) .
S6_4 Au15 Au14 86.5(2) .
Au16 Au15 Au14 157.78(6) .
S5_4 Au16 S5_3 176.1(3) .
S5_4 Au16 Au15 91.65(19) .
S5_3 Au16 Au15 90.6(2) .
S5_4 Au16 Au1 94.46(19) 1_554
S5_3 Au16 Au1 84.01(19) 1_554
Au15 Au16 Au1 166.24(6) 1_554
C1_1 S1_1 Au1 109.5(13) .
C1_1 S2_1 Au2 108.0(15) .
C25_1 S3_1 Au3 108.6(12) .
C25_1 S4_1 Au4 112.8(11) .
C59_1 S5_1 Au5 111.3(11) .
C59_1 S6_1 Au6 109.1(13) .
C45_1 S7_1 Au7 118.6(11) .
C45_1 S8_1 Au8 108.3(9) .
C6_1 S9_1 C3_1 92(3) .
C30_1 S10_1 C27_1 82.9(19) .
C50_1 S11_1 C47_1 88.4(19) .
C64_1 S12_1 C61_1 95(3) .
C11_1 O1_1 C14_1 110(3) .
C31_1 O2_1 C19_1 108(3) .
C36_1 O3_1 C41_1 118(3) .
C57_1 O4_1 C65_1 105(2) .
C1_1 N1_1 C7_1 123(3) .
C1_1 N1_1 C2_1 125(3) .
C7_1 N1_1 C2_1 112(3) .
C25_1 N2_1 C24_1 121(3) .
C25_1 N2_1 C26_1 122(2) .
C24_1 N2_1 C26_1 116(3) .
C44_1 N3_1 C46_1 115(3) .
C44_1 N3_1 C45_1 116(2) .
C46_1 N3_1 C45_1 123(2) .
C59_1 N4_1 C58_1 121(3) .
C59_1 N4_1 C60_1 114(3) .
C58_1 N4_1 C60_1 125(3) .
N1_1 C1_1 S2_1 117(3) .
N1_1 C1_1 S1_1 116(2) .
S2_1 C1_1 S1_1 127(2) .
N1_1 C2_1 C3_1 109(3) .
N1_1 C2_1 H2A_1 110.0 .
C3_1 C2_1 H2A_1 110.0 .
N1_1 C2_1 H2B_1 110.0 .
C3_1 C2_1 H2B_1 110.0 .
H2A_1 C2_1 H2B_1 108.4 .
C4_1 C3_1 C2_1 124(4) .
C4_1 C3_1 S9_1 111(3) .
C2_1 C3_1 S9_1 124(3) .
C3_1 C4_1 C5_1 113(2) .
C3_1 C4_1 H4_1 123.5 .
C5_1 C4_1 H4_1 123.5 .
C6_1 C5_1 C4_1 113(2) .
C6_1 C5_1 H5_1 123.4 .
C4_1 C5_1 H5_1 123.4 .
C5_1 C6_1 S9_1 111(3) .
C5_1 C6_1 H6_1 124.6 .
S9_1 C6_1 H6_1 124.6 .
N1_1 C7_1 C8_1 114(3) .
N1_1 C7_1 H7A_1 108.8 .
C8_1 C7_1 H7A_1 108.8 .
N1_1 C7_1 H7B_1 108.8 .
C8_1 C7_1 H7B_1 108.8 .
H7A_1 C7_1 H7B_1 107.7 .
C13_1 C8_1 C9_1 120(4) .
C13_1 C8_1 C7_1 121(3) .
C9_1 C8_1 C7_1 118(3) .
C8_1 C9_1 C10_1 121(3) .
C8_1 C9_1 H9_1 119.3 .
C10_1 C9_1 H9_1 119.3 .
C11_1 C10_1 C9_1 120(4) .
C11_1 C10_1 C68_1 118(4) .
C9_1 C10_1 C68_1 122(3) .
C10_1 C11_1 O1_1 125(4) .
C10_1 C11_1 C12_1 122(4) .
O1_1 C11_1 C12_1 112(3) .
C13_1 C12_1 C17_1 120(3) .
C13_1 C12_1 C11_1 115(3) .
C17_1 C12_1 C11_1 125(4) .
C8_1 C13_1 C12_1 121(4) .
C8_1 C13_1 H13_1 119.4 .
C12_1 C13_1 H13_1 119.4 .
C15_1 C14_1 O1_1 103(4) .
C15_1 C14_1 H14A_1 111.2 .
O1_1 C14_1 H14A_1 111.2 .
C15_1 C14_1 H14B_1 111.2 .
O1_1 C14_1 H14B_1 111.2 .
H14A_1 C14_1 H14B_1 109.2 .
C14_1 C15_1 C16_1 112(5) .
C14_1 C15_1 H15A_1 109.2 .
C16_1 C15_1 H15A_1 109.2 .
C14_1 C15_1 H15B_1 109.2 .
C16_1 C15_1 H15B_1 109.2 .
H15A_1 C15_1 H15B_1 107.9 .
C15_1 C16_1 H16A_1 109.5 .
C15_1 C16_1 H16B_1 109.5 .
H16A_1 C16_1 H16B_1 109.5 .
C15_1 C16_1 H16C_1 109.5 .
H16A_1 C16_1 H16C_1 109.5 .
H16B_1 C16_1 H16C_1 109.5 .
C12_1 C17_1 C18_1 114(3) .
C12_1 C17_1 H17A_1 108.8 .
C18_1 C17_1 H17A_1 108.8 .
C12_1 C17_1 H17B_1 108.8 .
C18_1 C17_1 H17B_1 108.8 .
H17A_1 C17_1 H17B_1 107.7 .
C23_1 C18_1 C19_1 116(3) .
C23_1 C18_1 C17_1 119(3) .
C19_1 C18_1 C17_1 122(3) .
C18_1 C19_1 C20_1 124(4) .
C18_1 C19_1 O2_1 121(3) .
C20_1 C19_1 O2_1 115(3) .
C21_1 C20_1 C19_1 115(3) .
C21_1 C20_1 C34_1 123(3) .
C19_1 C20_1 C34_1 122(3) .
C22_1 C21_1 C20_1 126(3) .
C22_1 C21_1 H21_1 117.2 .
C20_1 C21_1 H21_1 117.2 .
C21_1 C22_1 C23_1 117(3) .
C21_1 C22_1 C24_1 127(3) .
C23_1 C22_1 C24_1 116(3) .
C18_1 C23_1 C22_1 122(3) .
C18_1 C23_1 H23_1 118.9 .
C22_1 C23_1 H23_1 118.9 .
N2_1 C24_1 C22_1 109(3) .
N2_1 C24_1 H24A_1 109.8 .
C22_1 C24_1 H24A_1 109.8 .
N2_1 C24_1 H24B_1 109.8 .
C22_1 C24_1 H24B_1 109.8 .
H24A_1 C24_1 H24B_1 108.2 .
N2_1 C25_1 S4_1 121(2) .
N2_1 C25_1 S3_1 115(2) .
S4_1 C25_1 S3_1 124(2) .
N2_1 C26_1 C27_1 114(3) .
N2_1 C26_1 H26A_1 108.7 .
C27_1 C26_1 H26A_1 108.7 .
N2_1 C26_1 H26B_1 108.7 .
C27_1 C26_1 H26B_1 108.7 .
H26A_1 C26_1 H26B_1 107.6 .
C28_1 C27_1 C26_1 127(3) .
C28_1 C27_1 S10_1 114(2) .
C26_1 C27_1 S10_1 119(2) .
C29_1 C28_1 C27_1 114.4(18) .
C29_1 C28_1 H28_1 122.8 .
C27_1 C28_1 H28_1 122.8 .
C28_1 C29_1 C30_1 112.2(17) .
C28_1 C29_1 H29_1 123.9 .
C30_1 C29_1 H29_1 123.9 .
C29_1 C30_1 S10_1 116(2) .
C29_1 C30_1 H30_1 122.0 .
S10_1 C30_1 H30_1 122.0 .
O2_1 C31_1 C32_1 116(3) .
O2_1 C31_1 H31A_1 108.2 .
C32_1 C31_1 H31A_1 108.2 .
O2_1 C31_1 H31B_1 108.2 .
C32_1 C31_1 H31B_1 108.2 .
H31A_1 C31_1 H31B_1 107.4 .
C31_1 C32_1 C33_1 126.8(19) .
C31_1 C32_1 H32A_1 105.6 .
C33_1 C32_1 H32A_1 105.6 .
C31_1 C32_1 H32B_1 105.6 .
C33_1 C32_1 H32B_1 105.6 .
H32A_1 C32_1 H32B_1 106.1 .
C32_1 C33_1 H33A_1 109.5 .
C32_1 C33_1 H33B_1 109.5 .
H33A_1 C33_1 H33B_1 109.5 .
C32_1 C33_1 H33C_1 109.5 .
H33A_1 C33_1 H33C_1 109.5 .
H33B_1 C33_1 H33C_1 109.5 .
C20_1 C34_1 C35_1 110(3) .
C20_1 C34_1 H34A_1 109.7 .
C35_1 C34_1 H34A_1 109.7 .
C20_1 C34_1 H34B_1 109.7 .
C35_1 C34_1 H34B_1 109.7 .
H34A_1 C34_1 H34B_1 108.2 .
C40_1 C35_1 C36_1 118(3) .
C40_1 C35_1 C34_1 117(3) .
C36_1 C35_1 C34_1 124(3) .
C35_1 C36_1 C37_1 124(4) .
C35_1 C36_1 O3_1 117(3) .
C37_1 C36_1 O3_1 119(3) .
C38_1 C37_1 C36_1 116(3) .
C38_1 C37_1 C51_1 121(3) .
C36_1 C37_1 C51_1 123(3) .
C37_1 C38_1 C39_1 123(3) .
C37_1 C38_1 H38_1 118.4 .
C39_1 C38_1 H38_1 118.4 .
C40_1 C39_1 C38_1 116(3) .
C40_1 C39_1 C44_1 124(3) .
C38_1 C39_1 C44_1 121(3) .
C35_1 C40_1 C39_1 121(3) .
C35_1 C40_1 H40_1 119.3 .
C39_1 C40_1 H40_1 119.3 .
O3_1 C41_1 C42_1 113(3) .
O3_1 C41_1 H41A_1 108.9 .
C42_1 C41_1 H41A_1 108.9 .
O3_1 C41_1 H41B_1 108.9 .
C42_1 C41_1 H41B_1 108.9 .
H41A_1 C41_1 H41B_1 107.7 .
C43_1 C42_1 C41_1 113(3) .
C43_1 C42_1 H42A_1 109.0 .
C41_1 C42_1 H42A_1 109.0 .
C43_1 C42_1 H42B_1 109.0 .
C41_1 C42_1 H42B_1 109.0 .
H42A_1 C42_1 H42B_1 107.8 .
C42_1 C43_1 H43A_1 109.5 .
C42_1 C43_1 H43B_1 109.5 .
H43A_1 C43_1 H43B_1 109.5 .
C42_1 C43_1 H43C_1 109.5 .
H43A_1 C43_1 H43C_1 109.5 .
H43B_1 C43_1 H43C_1 109.5 .
N3_1 C44_1 C39_1 109(2) .
N3_1 C44_1 H44A_1 110.0 .
C39_1 C44_1 H44A_1 110.0 .
N3_1 C44_1 H44B_1 110.0 .
C39_1 C44_1 H44B_1 110.0 .
H44A_1 C44_1 H44B_1 108.4 .
N3_1 C45_1 S7_1 112(2) .
N3_1 C45_1 S8_1 98.7(19) .
S7_1 C45_1 S8_1 114.2(14) .
N3_1 C46_1 C47_1 121(3) .
N3_1 C46_1 H46A_1 107.0 .
C47_1 C46_1 H46A_1 107.0 .
N3_1 C46_1 H46B_1 107.0 .
C47_1 C46_1 H46B_1 107.0 .
H46A_1 C46_1 H46B_1 106.7 .
C48_1 C47_1 C46_1 130(3) .
C48_1 C47_1 S11_1 117(2) .
C46_1 C47_1 S11_1 113(2) .
C47_1 C48_1 C49_1 108.0(16) .
C47_1 C48_1 H48_1 126.0 .
C49_1 C48_1 H48_1 126.0 .
C50_1 C49_1 C48_1 109.5(15) .
C50_1 C49_1 H49_1 125.2 .
C48_1 C49_1 H49_1 125.2 .
C49_1 C50_1 S11_1 117(2) .
C49_1 C50_1 H50_1 121.6 .
S11_1 C50_1 H50_1 121.6 .
C37_1 C51_1 C52_1 104(3) .
C37_1 C51_1 H51A_1 111.1 .
C52_1 C51_1 H51A_1 111.1 .
C37_1 C51_1 H51B_1 111.1 .
C52_1 C51_1 H51B_1 111.1 .
H51A_1 C51_1 H51B_1 109.0 .
C57_1 C52_1 C53_1 115(3) .
C57_1 C52_1 C51_1 123(3) .
C53_1 C52_1 C51_1 120(3) .
C54_1 C53_1 C52_1 124(3) .
C54_1 C53_1 H53_1 118.1 .
C52_1 C53_1 H53_1 118.1 .
C53_1 C54_1 C55_1 119(3) .
C53_1 C54_1 C58_1 117(3) .
C55_1 C54_1 C58_1 124(3) .
C54_1 C55_1 C56_1 121(3) .
C54_1 C55_1 H55_1 119.7 .
C56_1 C55_1 H55_1 119.7 .
C57_1 C56_1 C55_1 120(3) .
C57_1 C56_1 C68_1 120(3) .
C55_1 C56_1 C68_1 119(3) .
C56_1 C57_1 O4_1 120(3) .
C56_1 C57_1 C52_1 121(4) .
O4_1 C57_1 C52_1 119(3) .
N4_1 C58_1 C54_1 112(3) .
N4_1 C58_1 H58A_1 109.2 .
C54_1 C58_1 H58A_1 109.2 .
N4_1 C58_1 H58B_1 109.2 .
C54_1 C58_1 H58B_1 109.2 .
H58A_1 C58_1 H58B_1 107.9 .
N4_1 C59_1 S6_1 117(2) .
N4_1 C59_1 S5_1 118(2) .
S6_1 C59_1 S5_1 125(2) .
N4_1 C60_1 C61_1 110(3) .
N4_1 C60_1 H60A_1 109.6 .
C61_1 C60_1 H60A_1 109.6 .
N4_1 C60_1 H60B_1 109.6 .
C61_1 C60_1 H60B_1 109.6 .
H60A_1 C60_1 H60B_1 108.1 .
C62_1 C61_1 C60_1 130(4) .
C62_1 C61_1 S12_1 111(4) .
C60_1 C61_1 S12_1 118(3) .
C61_1 C62_1 C63_1 104(5) .
C61_1 C62_1 H62_1 127.8 .
C63_1 C62_1 H62_1 127.8 .
C64_1 C63_1 C62_1 120(6) .
C64_1 C63_1 H63_1 119.8 .
C62_1 C63_1 H63_1 119.8 .
C63_1 C64_1 S12_1 108(5) .
C63_1 C64_1 H64_1 125.8 .
S12_1 C64_1 H64_1 125.8 .
O4_1 C65_1 C66_1 106.0(14) .
O4_1 C65_1 H65A_1 110.5 .
C66_1 C65_1 H65A_1 110.5 .
O4_1 C65_1 H65B_1 110.5 .
C66_1 C65_1 H65B_1 110.5 .
H65A_1 C65_1 H65B_1 108.7 .
C65_1 C66_1 C67_1 122.7(18) .
C65_1 C66_1 H66A_1 106.6 .
C67_1 C66_1 H66A_1 106.6 .
C65_1 C66_1 H66B_1 106.6 .
C67_1 C66_1 H66B_1 106.6 .
H66A_1 C66_1 H66B_1 106.6 .
C66_1 C67_1 H67A_1 109.5 .
C66_1 C67_1 H67B_1 109.5 .
H67A_1 C67_1 H67B_1 109.5 .
C66_1 C67_1 H67C_1 109.5 .
H67A_1 C67_1 H67C_1 109.5 .
H67B_1 C67_1 H67C_1 109.5 .
C10_1 C68_1 C56_1 107(3) .
C10_1 C68_1 H68A_1 110.2 .
C56_1 C68_1 H68A_1 110.2 .
C10_1 C68_1 H68B_1 110.2 .
C56_1 C68_1 H68B_1 110.2 .
H68A_1 C68_1 H68B_1 108.5 .
C1_2 S1_2 Au5 107.7(12) .
C1_2 S2_2 Au6 101.3(13) .
C25_2 S3_2 Au7 108.0(9) .
C25_2 S4_2 Au8 111.4(10) .
C45_2 S5_2 Au4 108.3(11) .
C45_2 S6_2 Au3 108.0(12) .
C62_2 S7_2 Au2 109.3(15) .
C62_2 S8_2 Au1 109.7(13) .
C6_2 S9_2 C3_2 94.4(17) .
C30_2 S10_2 C27_2 93.4(19) .
C50_2 S11_2 C47_2 90(2) .
C67_2 S12_2 C64_2 99(3) .
C11_2 O1_2 C15_2 113(2) .
C23_2 O2_2 C31_2 118(3) .
C40_2 O3_2 C41_2 114(3) .
C53_2 O4_2 C58_2 119(3) .
C1_2 N1_2 C2_2 120(3) .
C1_2 N1_2 C7_2 125(3) .
C2_2 N1_2 C7_2 115(3) .
C25_2 N2_2 C26_2 126(3) .
C25_2 N2_2 C24_2 120(2) .
C26_2 N2_2 C24_2 114(2) .
C45_2 N3_2 C44_2 126(2) .
C45_2 N3_2 C46_2 120(3) .
C44_2 N3_2 C46_2 114(3) .
C62_2 N4_2 C61_2 122(3) .
C62_2 N4_2 C63_2 122(3) .
C61_2 N4_2 C63_2 116(3) .
N1_2 C1_2 S1_2 118(2) .
N1_2 C1_2 S2_2 116(3) .
S1_2 C1_2 S2_2 125(2) .
N1_2 C2_2 C3_2 113(3) .
N1_2 C2_2 H2A_2 109.1 .
C3_2 C2_2 H2A_2 109.1 .
N1_2 C2_2 H2B_2 109.1 .
C3_2 C2_2 H2B_2 109.1 .
H2A_2 C2_2 H2B_2 107.8 .
C4_2 C3_2 S9_2 116(3) .
C4_2 C3_2 C2_2 126(3) .
S9_2 C3_2 C2_2 119(2) .
C5_2 C4_2 C3_2 102(3) .
C5_2 C4_2 H4_2 128.9 .
C3_2 C4_2 H4_2 128.9 .
C6_2 C5_2 C4_2 119(4) .
C6_2 C5_2 H5_2 120.5 .
C4_2 C5_2 H5_2 120.5 .
C5_2 C6_2 S9_2 109(3) .
C5_2 C6_2 H6_2 125.6 .
S9_2 C6_2 H6_2 125.6 .
N1_2 C7_2 C8_2 111(3) .
N1_2 C7_2 H7A_2 109.4 .
C8_2 C7_2 H7A_2 109.4 .
N1_2 C7_2 H7B_2 109.4 .
C8_2 C7_2 H7B_2 109.4 .
H7A_2 C7_2 H7B_2 108.0 .
C13_2 C8_2 C9_2 118(3) .
C13_2 C8_2 C7_2 117(3) .
C9_2 C8_2 C7_2 125(3) .
C10_2 C9_2 C8_2 121(3) .
C10_2 C9_2 H9_2 119.5 .
C8_2 C9_2 H9_2 119.5 .
C9_2 C10_2 C11_2 119(3) .
C9_2 C10_2 C14_2 118(3) .
C11_2 C10_2 C14_2 122(4) .
O1_2 C11_2 C10_2 118(3) .
O1_2 C11_2 C12_2 122(3) .
C10_2 C11_2 C12_2 120(4) .
C13_2 C12_2 C11_2 121(3) .
C13_2 C12_2 C68_2 116(3) .
C11_2 C12_2 C68_2 122(4) .
C12_2 C13_2 C8_2 120(3) .
C12_2 C13_2 H13_2 120.2 .
C8_2 C13_2 H13_2 120.2 .
C10_2 C14_2 C18_2 108(3) .
C10_2 C14_2 H14A_2 110.0 .
C18_2 C14_2 H14A_2 110.0 .
C10_2 C14_2 H14B_2 110.0 .
C18_2 C14_2 H14B_2 110.0 .
H14A_2 C14_2 H14B_2 108.4 .
O1_2 C15_2 C16_2 104.6(13) .
O1_2 C15_2 H15A_2 110.8 .
C16_2 C15_2 H15A_2 110.8 .
O1_2 C15_2 H15B_2 110.8 .
C16_2 C15_2 H15B_2 110.8 .
H15A_2 C15_2 H15B_2 108.9 .
C15_2 C16_2 C17_2 125.8(18) .
C15_2 C16_2 H16A_2 105.9 .
C17_2 C16_2 H16A_2 105.9 .
C15_2 C16_2 H16B_2 105.9 .
C17_2 C16_2 H16B_2 105.9 .
H16A_2 C16_2 H16B_2 106.2 .
C16_2 C17_2 H17A_2 109.5 .
C16_2 C17_2 H17B_2 109.5 .
H17A_2 C17_2 H17B_2 109.5 .
C16_2 C17_2 H17C_2 109.5 .
H17A_2 C17_2 H17C_2 109.5 .
H17B_2 C17_2 H17C_2 109.5 .
C23_2 C18_2 C19_2 121(3) .
C23_2 C18_2 C14_2 120(3) .
C19_2 C18_2 C14_2 119(3) .
C20_2 C19_2 C18_2 118(3) .
C20_2 C19_2 H19_2 121.0 .
C18_2 C19_2 H19_2 121.0 .
C21_2 C20_2 C19_2 122(3) .
C21_2 C20_2 C24_2 121(3) .
C19_2 C20_2 C24_2 117(3) .
C20_2 C21_2 C22_2 115(3) .
C20_2 C21_2 H21_2 122.5 .
C22_2 C21_2 H21_2 122.5 .
C23_2 C22_2 C21_2 125(3) .
C23_2 C22_2 C34_2 117(3) .
C21_2 C22_2 C34_2 118(3) .
O2_2 C23_2 C18_2 119(3) .
O2_2 C23_2 C22_2 122(4) .
C18_2 C23_2 C22_2 119(4) .
N2_2 C24_2 C20_2 115(2) .
N2_2 C24_2 H24A_2 108.6 .
C20_2 C24_2 H24A_2 108.6 .
N2_2 C24_2 H24B_2 108.6 .
C20_2 C24_2 H24B_2 108.6 .
H24A_2 C24_2 H24B_2 107.6 .
N2_2 C25_2 S3_2 122(2) .
N2_2 C25_2 S4_2 116(2) .
S3_2 C25_2 S4_2 122.0(17) .
C27_2 C26_2 N2_2 113(3) .
C27_2 C26_2 H26A_2 109.0 .
N2_2 C26_2 H26A_2 109.0 .
C27_2 C26_2 H26B_2 109.0 .
N2_2 C26_2 H26B_2 109.0 .
H26A_2 C26_2 H26B_2 107.8 .
C26_2 C27_2 C28_2 130(3) .
C26_2 C27_2 S10_2 121(3) .
C28_2 C27_2 S10_2 108(3) .
C29_2 C28_2 C27_2 109(3) .
C29_2 C28_2 H28_2 125.3 .
C27_2 C28_2 H28_2 125.3 .
C30_2 C29_2 C28_2 114(4) .
C30_2 C29_2 H29_2 122.9 .
C28_2 C29_2 H29_2 122.9 .
C29_2 C30_2 S10_2 115(3) .
C29_2 C30_2 H30_2 122.7 .
S10_2 C30_2 H30_2 122.7 .
O2_2 C31_2 C32_2 109(4) .
O2_2 C31_2 H31A_2 109.9 .
C32_2 C31_2 H31A_2 109.9 .
O2_2 C31_2 H31B_2 109.9 .
C32_2 C31_2 H31B_2 109.9 .
H31A_2 C31_2 H31B_2 108.3 .
C31_2 C32_2 C33_2 130(4) .
C31_2 C32_2 H32A_2 104.7 .
C33_2 C32_2 H32A_2 104.7 .
C31_2 C32_2 H32B_2 104.6 .
C33_2 C32_2 H32B_2 104.6 .
H32A_2 C32_2 H32B_2 105.7 .
C32_2 C33_2 H33A_2 109.5 .
C32_2 C33_2 H33B_2 109.5 .
H33A_2 C33_2 H33B_2 109.5 .
C32_2 C33_2 H33C_2 109.5 .
H33A_2 C33_2 H33C_2 109.5 .
H33B_2 C33_2 H33C_2 109.5 .
C35_2 C34_2 C22_2 107(3) .
C35_2 C34_2 H34A_2 110.3 .
C22_2 C34_2 H34A_2 110.3 .
C35_2 C34_2 H34B_2 110.3 .
C22_2 C34_2 H34B_2 110.3 .
H34A_2 C34_2 H34B_2 108.6 .
C40_2 C35_2 C36_2 118(3) .
C40_2 C35_2 C34_2 120(3) .
C36_2 C35_2 C34_2 121(3) .
C37_2 C36_2 C35_2 122(3) .
C37_2 C36_2 H36_2 119.0 .
C35_2 C36_2 H36_2 119.0 .
C36_2 C37_2 C38_2 119(3) .
C36_2 C37_2 C44_2 119(3) .
C38_2 C37_2 C44_2 122(3) .
C39_2 C38_2 C37_2 121(3) .
C39_2 C38_2 H38_2 119.5 .
C37_2 C38_2 H38_2 119.5 .
C38_2 C39_2 C40_2 120(3) .
C38_2 C39_2 C51_2 118(3) .
C40_2 C39_2 C51_2 122(3) .
C35_2 C40_2 O3_2 120(3) .
C35_2 C40_2 C39_2 120(3) .
O3_2 C40_2 C39_2 120(3) .
O3_2 C41_2 C42_2 120(3) .
O3_2 C41_2 H41A_2 107.3 .
C42_2 C41_2 H41A_2 107.3 .
O3_2 C41_2 H41B_2 107.3 .
C42_2 C41_2 H41B_2 107.3 .
H41A_2 C41_2 H41B_2 106.9 .
C43_2 C42_2 C41_2 108(4) .
C43_2 C42_2 H42A_2 110.2 .
C41_2 C42_2 H42A_2 110.2 .
C43_2 C42_2 H42B_2 110.2 .
C41_2 C42_2 H42B_2 110.2 .
H42A_2 C42_2 H42B_2 108.5 .
C42_2 C43_2 H43A_2 120.0 .
C42_2 C43_2 H43B_2 120.0 .
H43A_2 C43_2 H43B_2 120.0 .
N3_2 C44_2 C37_2 112(2) .
N3_2 C44_2 H44A_2 109.3 .
C37_2 C44_2 H44A_2 109.3 .
N3_2 C44_2 H44B_2 109.3 .
C37_2 C44_2 H44B_2 109.3 .
H44A_2 C44_2 H44B_2 107.9 .
N3_2 C45_2 S5_2 117(2) .
N3_2 C45_2 S6_2 116(2) .
S5_2 C45_2 S6_2 126.3(18) .
N3_2 C46_2 C47_2 116(3) .
N3_2 C46_2 H46A_2 108.3 .
C47_2 C46_2 H46A_2 108.3 .
N3_2 C46_2 H46B_2 108.3 .
C47_2 C46_2 H46B_2 108.3 .
H46A_2 C46_2 H46B_2 107.4 .
C48_2 C47_2 S11_2 124(3) .
C48_2 C47_2 C46_2 119(3) .
S11_2 C47_2 C46_2 117(3) .
C49_2 C48_2 C47_2 96(3) .
C49_2 C48_2 H48_2 132.0 .
C47_2 C48_2 H48_2 132.0 .
C50_2 C49_2 C48_2 116(4) .
C50_2 C49_2 H49_2 121.8 .
C48_2 C49_2 H49_2 121.8 .
C49_2 C50_2 S11_2 112(3) .
C49_2 C50_2 H50_2 124.0 .
S11_2 C50_2 H50_2 124.0 .
C52_2 C51_2 C39_2 107(3) .
C52_2 C51_2 H51A_2 110.2 .
C39_2 C51_2 H51A_2 110.2 .
C52_2 C51_2 H51B_2 110.2 .
C39_2 C51_2 H51B_2 110.2 .
H51A_2 C51_2 H51B_2 108.5 .
C57_2 C52_2 C51_2 119(3) .
C57_2 C52_2 C53_2 114(3) .
C51_2 C52_2 C53_2 126(3) .
C54_2 C53_2 O4_2 122(4) .
C54_2 C53_2 C52_2 123(4) .
O4_2 C53_2 C52_2 115(3) .
C53_2 C54_2 C55_2 121(4) .
C53_2 C54_2 C68_2 120(4) .
C55_2 C54_2 C68_2 117(3) .
C54_2 C55_2 C56_2 121(4) .
C54_2 C55_2 H55_2 119.4 .
C56_2 C55_2 H55_2 119.4 .
C55_2 C56_2 C57_2 119(4) .
C55_2 C56_2 C61_2 123(3) .
C57_2 C56_2 C61_2 118(4) .
C52_2 C57_2 C56_2 121(4) .
C52_2 C57_2 H57_2 119.7 .
C56_2 C57_2 H57_2 119.7 .
O4_2 C58_2 C59_2 105.4(14) .
O4_2 C58_2 H58A_2 110.7 .
C59_2 C58_2 H58A_2 110.7 .
O4_2 C58_2 H58B_2 110.7 .
C59_2 C58_2 H58B_2 110.7 .
H58A_2 C58_2 H58B_2 108.8 .
C58_2 C59_2 C60_2 120.6(17) .
C58_2 C59_2 H59A_2 107.2 .
C60_2 C59_2 H59A_2 107.2 .
C58_2 C59_2 H59B_2 107.2 .
C60_2 C59_2 H59B_2 107.2 .
H59A_2 C59_2 H59B_2 106.8 .
C59_2 C60_2 H60A_2 109.5 .
C59_2 C60_2 H60B_2 109.5 .
H60A_2 C60_2 H60B_2 109.5 .
C59_2 C60_2 H60C_2 109.5 .
H60A_2 C60_2 H60C_2 109.5 .
H60B_2 C60_2 H60C_2 109.5 .
N4_2 C61_2 C56_2 120(3) .
N4_2 C61_2 H61A_2 107.4 .
C56_2 C61_2 H61A_2 107.4 .
N4_2 C61_2 H61B_2 107.4 .
C56_2 C61_2 H61B_2 107.4 .
H61A_2 C61_2 H61B_2 106.9 .
N4_2 C62_2 S7_2 115(2) .
N4_2 C62_2 S8_2 116(2) .
S7_2 C62_2 S8_2 129(3) .
C64_2 C63_2 N4_2 116(4) .
C64_2 C63_2 H63A_2 108.4 .
N4_2 C63_2 H63A_2 108.4 .
C64_2 C63_2 H63B_2 108.4 .
N4_2 C63_2 H63B_2 108.4 .
H63A_2 C63_2 H63B_2 107.4 .
C63_2 C64_2 C65_2 142(6) .
C63_2 C64_2 S12_2 122(4) .
C65_2 C64_2 S12_2 96(4) .
C66_2 C65_2 C64_2 122(6) .
C66_2 C65_2 H65_2 119.0 .
C64_2 C65_2 H65_2 119.0 .
C65_2 C66_2 C67_2 113(5) .
C65_2 C66_2 H66_2 123.6 .
C67_2 C66_2 H66_2 123.6 .
C66_2 C67_2 S12_2 106(5) .
C66_2 C67_2 H67_2 127.1 .
S12_2 C67_2 H67_2 127.1 .
C54_2 C68_2 C12_2 109(3) .
C54_2 C68_2 H68A_2 109.9 .
C12_2 C68_2 H68A_2 109.9 .
C54_2 C68_2 H68B_2 109.9 .
C12_2 C68_2 H68B_2 109.9 .
H68A_2 C68_2 H68B_2 108.3 .
C1_3 S1_3 Au9 110.7(10) .
C1_3 S2_3 Au10 105.3(10) .
C25_3 S3_3 Au11 103.4(12) .
C25_3 S4_3 Au12 107.9(12) .
C42_3 S5_3 Au16 109.5(13) .
C42_3 S6_3 Au15 109.2(13) .
C59_3 S7_3 Au14 106.7(11) .
C59_3 S8_3 Au13 107.2(10) .
C3_3 S9_3 C6_3 87.5(18) .
C30_3 S10_3 C27_3 91.0(15) .
C44_3 S11_3 C47_3 94(3) .
C64_3 S12_3 C61_3 96(2) .
C11_3 O1_3 C14_3 114(3) .
C31_3 O2_3 C19_3 113(3) .
C48_3 O3_3 C36_3 112(3) .
C53_3 O4_3 C65_3 113(3) .
C1_3 N1_3 C7_3 123(2) .
C1_3 N1_3 C2_3 118(2) .
C7_3 N1_3 C2_3 119(2) .
C25_3 N2_3 C26_3 121(3) .
C25_3 N2_3 C24_3 124(2) .
C26_3 N2_3 C24_3 116(3) .
C42_3 N3_3 C43_3 125(3) .
C42_3 N3_3 C41_3 119(3) .
C43_3 N3_3 C41_3 115(3) .
C59_3 N4_3 C60_3 124(2) .
C59_3 N4_3 C58_3 122(2) .
C60_3 N4_3 C58_3 114(2) .
N1_3 C1_3 S1_3 121.9(19) .
N1_3 C1_3 S2_3 112.7(19) .
S1_3 C1_3 S2_3 125.4(16) .
C3_3 C2_3 N1_3 111(3) .
C3_3 C2_3 H2A_3 109.4 .
N1_3 C2_3 H2A_3 109.4 .
C3_3 C2_3 H2B_3 109.4 .
N1_3 C2_3 H2B_3 109.4 .
H2A_3 C2_3 H2B_3 108.0 .
C2_3 C3_3 C4_3 128(3) .
C2_3 C3_3 S9_3 121(3) .
C4_3 C3_3 S9_3 111(3) .
C5_3 C4_3 C3_3 114(3) .
C5_3 C4_3 H4_3 123.0 .
C3_3 C4_3 H4_3 123.0 .
C6_3 C5_3 C4_3 109(4) .
C6_3 C5_3 H5_3 125.3 .
C4_3 C5_3 H5_3 125.3 .
C5_3 C6_3 S9_3 117(3) .
C5_3 C6_3 H6_3 121.3 .
S9_3 C6_3 H6_3 121.3 .
N1_3 C7_3 C8_3 114(3) .
N1_3 C7_3 H7A_3 108.7 .
C8_3 C7_3 H7A_3 108.7 .
N1_3 C7_3 H7B_3 108.7 .
C8_3 C7_3 H7B_3 108.7 .
H7A_3 C7_3 H7B_3 107.6 .
C13_3 C8_3 C9_3 120(3) .
C13_3 C8_3 C7_3 121(3) .
C9_3 C8_3 C7_3 119(3) .
C10_3 C9_3 C8_3 119(3) .
C10_3 C9_3 H9_3 120.3 .
C8_3 C9_3 H9_3 120.3 .
C9_3 C10_3 C11_3 123(3) .
C9_3 C10_3 C17_3 121(3) .
C11_3 C10_3 C17_3 115(3) .
O1_3 C11_3 C12_3 116(3) .
O1_3 C11_3 C10_3 125(3) .
C12_3 C11_3 C10_3 120(3) .
C11_3 C12_3 C13_3 118(3) .
C11_3 C12_3 C68_3 123(3) .
C13_3 C12_3 C68_3 118(3) .
C8_3 C13_3 C12_3 119(3) .
C8_3 C13_3 H13_3 120.4 .
C12_3 C13_3 H13_3 120.4 .
O1_3 C14_3 C15_3 115(3) .
O1_3 C14_3 H14A_3 108.4 .
C15_3 C14_3 H14A_3 108.4 .
O1_3 C14_3 H14B_3 108.4 .
C15_3 C14_3 H14B_3 108.4 .
H14A_3 C14_3 H14B_3 107.5 .
C14_3 C15_3 C16_3 98(3) .
C14_3 C15_3 H15A_3 112.2 .
C16_3 C15_3 H15A_3 112.2 .
C14_3 C15_3 H15B_3 112.2 .
C16_3 C15_3 H15B_3 112.2 .
H15A_3 C15_3 H15B_3 109.8 .
C15_3 C16_3 H16A_3 109.5 .
C15_3 C16_3 H16B_3 109.5 .
H16A_3 C16_3 H16B_3 109.5 .
C15_3 C16_3 H16C_3 109.5 .
H16A_3 C16_3 H16C_3 109.5 .
H16B_3 C16_3 H16C_3 109.5 .
C18_3 C17_3 C10_3 107(2) .
C18_3 C17_3 H17A_3 110.4 .
C10_3 C17_3 H17A_3 110.4 .
C18_3 C17_3 H17B_3 110.4 .
C10_3 C17_3 H17B_3 110.4 .
H17A_3 C17_3 H17B_3 108.6 .
C23_3 C18_3 C19_3 118(3) .
C23_3 C18_3 C17_3 123(3) .
C19_3 C18_3 C17_3 120(3) .
C20_3 C19_3 O2_3 124(3) .
C20_3 C19_3 C18_3 118(3) .
O2_3 C19_3 C18_3 117(3) .
C21_3 C20_3 C19_3 120(3) .
C21_3 C20_3 C34_3 119(3) .
C19_3 C20_3 C34_3 120(3) .
C20_3 C21_3 C22_3 129(3) .
C20_3 C21_3 H21_3 115.5 .
C22_3 C21_3 H21_3 115.5 .
C21_3 C22_3 C23_3 111(3) .
C21_3 C22_3 C24_3 127(3) .
C23_3 C22_3 C24_3 122(3) .
C18_3 C23_3 C22_3 123(3) .
C18_3 C23_3 H23_3 118.3 .
C22_3 C23_3 H23_3 118.3 .
C22_3 C24_3 N2_3 113(2) .
C22_3 C24_3 H24A_3 109.0 .
N2_3 C24_3 H24A_3 109.0 .
C22_3 C24_3 H24B_3 109.0 .
N2_3 C24_3 H24B_3 109.0 .
H24A_3 C24_3 H24B_3 107.8 .
N2_3 C25_3 S4_3 120(2) .
N2_3 C25_3 S3_3 116(2) .
S4_3 C25_3 S3_3 123(2) .
N2_3 C26_3 C27_3 121(3) .
N2_3 C26_3 H26A_3 107.0 .
C27_3 C26_3 H26A_3 107.0 .
N2_3 C26_3 H26B_3 107.0 .
C27_3 C26_3 H26B_3 107.0 .
H26A_3 C26_3 H26B_3 106.7 .
C28_3 C27_3 C26_3 131(3) .
C28_3 C27_3 S10_3 114(2) .
C26_3 C27_3 S10_3 114(2) .
C29_3 C28_3 C27_3 107(3) .
C29_3 C28_3 H28_3 126.7 .
C27_3 C28_3 H28_3 126.7 .
C30_3 C29_3 C28_3 116(3) .
C30_3 C29_3 H29_3 121.8 .
C28_3 C29_3 H29_3 121.8 .
C29_3 C30_3 S10_3 112(3) .
C29_3 C30_3 H30_3 124.1 .
S10_3 C30_3 H30_3 124.1 .
O2_3 C31_3 C32_3 117(3) .
O2_3 C31_3 H31A_3 108.0 .
C32_3 C31_3 H31A_3 108.0 .
O2_3 C31_3 H31B_3 108.0 .
C32_3 C31_3 H31B_3 108.0 .
H31A_3 C31_3 H31B_3 107.2 .
C31_3 C32_3 C33_3 103(3) .
C31_3 C32_3 H32A_3 111.1 .
C33_3 C32_3 H32A_3 111.1 .
C31_3 C32_3 H32B_3 111.1 .
C33_3 C32_3 H32B_3 111.1 .
H32A_3 C32_3 H32B_3 109.1 .
C32_3 C33_3 H33A_3 109.5 .
C32_3 C33_3 H33B_3 109.5 .
H33A_3 C33_3 H33B_3 109.5 .
C32_3 C33_3 H33C_3 109.5 .
H33A_3 C33_3 H33C_3 109.5 .
H33B_3 C33_3 H33C_3 109.5 .
C35_3 C34_3 C20_3 111(3) .
C35_3 C34_3 H34A_3 109.3 .
C20_3 C34_3 H34A_3 109.3 .
C35_3 C34_3 H34B_3 109.3 .
C20_3 C34_3 H34B_3 109.3 .
H34A_3 C34_3 H34B_3 108.0 .
C36_3 C35_3 C34_3 119(3) .
C36_3 C35_3 C40_3 116(3) .
C34_3 C35_3 C40_3 122(3) .
C35_3 C36_3 C37_3 124(3) .
C35_3 C36_3 O3_3 119(3) .
C37_3 C36_3 O3_3 117(3) .
C38_3 C37_3 C36_3 119(3) .
C38_3 C37_3 C51_3 120(3) .
C36_3 C37_3 C51_3 121(3) .
C37_3 C38_3 C39_3 120(4) .
C37_3 C38_3 H38_3 120.1 .
C39_3 C38_3 H38_3 120.1 .
C40_3 C39_3 C38_3 118(3) .
C40_3 C39_3 C41_3 128(3) .
C38_3 C39_3 C41_3 114(3) .
C39_3 C40_3 C35_3 124(3) .
C39_3 C40_3 H40_3 118.2 .
C35_3 C40_3 H40_3 118.2 .
C39_3 C41_3 N3_3 111(3) .
C39_3 C41_3 H41A_3 109.5 .
N3_3 C41_3 H41A_3 109.5 .
C39_3 C41_3 H41B_3 109.5 .
N3_3 C41_3 H41B_3 109.5 .
H41A_3 C41_3 H41B_3 108.1 .
N3_3 C42_3 S6_3 117(2) .
N3_3 C42_3 S5_3 113(2) .
S6_3 C42_3 S5_3 129(2) .
N3_3 C43_3 C44_3 118(4) .
N3_3 C43_3 H43A_3 107.7 .
C44_3 C43_3 H43A_3 107.7 .
N3_3 C43_3 H43B_3 107.7 .
C44_3 C43_3 H43B_3 107.7 .
H43A_3 C43_3 H43B_3 107.1 .
C45_3 C44_3 C43_3 136(5) .
C45_3 C44_3 S11_3 106(3) .
C43_3 C44_3 S11_3 118(4) .
C46_3 C45_3 C44_3 114(5) .
C46_3 C45_3 H45_3 123.1 .
C44_3 C45_3 H45_3 123.1 .
C47_3 C46_3 C45_3 119(5) .
C47_3 C46_3 H46_3 120.3 .
C45_3 C46_3 H46_3 120.3 .
C46_3 C47_3 S11_3 106(4) .
C46_3 C47_3 H47_3 127.2 .
S11_3 C47_3 H47_3 127.2 .
O3_3 C48_3 C49_3 107(3) .
O3_3 C48_3 H48A_3 110.2 .
C49_3 C48_3 H48A_3 110.3 .
O3_3 C48_3 H48B_3 110.3 .
C49_3 C48_3 H48B_3 110.3 .
H48A_3 C48_3 H48B_3 108.5 .
C50_3 C49_3 C48_3 114(4) .
C50_3 C49_3 H49A_3 108.7 .
C48_3 C49_3 H49A_3 108.7 .
C50_3 C49_3 H49B_3 108.7 .
C48_3 C49_3 H49B_3 108.7 .
H49A_3 C49_3 H49B_3 107.6 .
C49_3 C50_3 H50A_3 109.5 .
C49_3 C50_3 H50B_3 109.5 .
H50A_3 C50_3 H50B_3 109.5 .
C49_3 C50_3 H50C_3 109.5 .
H50A_3 C50_3 H50C_3 109.5 .
H50B_3 C50_3 H50C_3 109.5 .
C52_3 C51_3 C37_3 108(3) .
C52_3 C51_3 H51A_3 110.1 .
C37_3 C51_3 H51A_3 110.1 .
C52_3 C51_3 H51B_3 110.1 .
C37_3 C51_3 H51B_3 110.1 .
H51A_3 C51_3 H51B_3 108.4 .
C57_3 C52_3 C53_3 118(3) .
C57_3 C52_3 C51_3 121(3) .
C53_3 C52_3 C51_3 120(3) .
C54_3 C53_3 C52_3 122(3) .
C54_3 C53_3 O4_3 120(3) .
C52_3 C53_3 O4_3 118(3) .
C53_3 C54_3 C55_3 119(3) .
C53_3 C54_3 C68_3 123(3) .
C55_3 C54_3 C68_3 118(3) .
C56_3 C55_3 C54_3 117(3) .
C56_3 C55_3 H55_3 121.4 .
C54_3 C55_3 H55_3 121.4 .
C57_3 C56_3 C55_3 122(3) .
C57_3 C56_3 C58_3 122(3) .
C55_3 C56_3 C58_3 115(3) .
C52_3 C57_3 C56_3 122(3) .
C52_3 C57_3 H57_3 119.0 .
C56_3 C57_3 H57_3 119.0 .
C56_3 C58_3 N4_3 111(3) .
C56_3 C58_3 H58A_3 109.4 .
N4_3 C58_3 H58A_3 109.4 .
C56_3 C58_3 H58B_3 109.4 .
N4_3 C58_3 H58B_3 109.4 .
H58A_3 C58_3 H58B_3 108.0 .
N4_3 C59_3 S8_3 116(2) .
N4_3 C59_3 S7_3 117(2) .
S8_3 C59_3 S7_3 127.1(19) .
N4_3 C60_3 C61_3 114(3) .
N4_3 C60_3 H60A_3 108.8 .
C61_3 C60_3 H60A_3 108.8 .
N4_3 C60_3 H60B_3 108.8 .
C61_3 C60_3 H60B_3 108.8 .
H60A_3 C60_3 H60B_3 107.7 .
C62_3 C61_3 C60_3 124(4) .
C62_3 C61_3 S12_3 115(3) .
C60_3 C61_3 S12_3 122(2) .
C63_3 C62_3 C61_3 104(4) .
C63_3 C62_3 H62_3 128.1 .
C61_3 C62_3 H62_3 128.1 .
C62_3 C63_3 C64_3 118(4) .
C62_3 C63_3 H63_3 121.1 .
C64_3 C63_3 H63_3 121.1 .
C63_3 C64_3 S12_3 108(4) .
C63_3 C64_3 H64_3 126.1 .
S12_3 C64_3 H64_3 126.1 .
O4_3 C65_3 C66_3 106(3) .
O4_3 C65_3 H65A_3 110.5 .
C66_3 C65_3 H65A_3 110.5 .
O4_3 C65_3 H65B_3 110.5 .
C66_3 C65_3 H65B_3 110.5 .
H65A_3 C65_3 H65B_3 108.7 .
C67_3 C66_3 C65_3 115(3) .
C67_3 C66_3 H66A_3 108.6 .
C65_3 C66_3 H66A_3 108.6 .
C67_3 C66_3 H66B_3 108.6 .
C65_3 C66_3 H66B_3 108.6 .
H66A_3 C66_3 H66B_3 107.6 .
C66_3 C67_3 H67A_3 109.5 .
C66_3 C67_3 H67B_3 109.5 .
H67A_3 C67_3 H67B_3 109.5 .
C66_3 C67_3 H67C_3 109.5 .
H67A_3 C67_3 H67C_3 109.5 .
H67B_3 C67_3 H67C_3 109.5 .
C54_3 C68_3 C12_3 110(3) .
C54_3 C68_3 H68A_3 109.7 .
C12_3 C68_3 H68A_3 109.7 .
C54_3 C68_3 H68B_3 109.7 .
C12_3 C68_3 H68B_3 109.7 .
H68A_3 C68_3 H68B_3 108.2 .
C1_4 S1_4 Au9 105.0(9) .
C1_4 S2_4 Au10 112.6(13) .
C25_4 S3_4 Au11 110.4(12) .
C25_4 S4_4 Au12 111.4(12) .
C42_4 S5_4 Au16 110.4(13) .
C42_4 S6_4 Au15 106.5(13) .
C59_4 S7_4 Au14 109.3(12) .
C59_4 S8_4 Au13 110.2(10) .
C6_4 S9_4 C3_4 89.8(17) .
C30_4 S10_4 C27_4 94(3) .
C47_4 S11_4 C44_4 107(3) .
C47_4 S11_4 C46_4 38(3) .
C44_4 S11_4 C46_4 68(3) .
C64_4 S12_4 C61_4 82.3(17) .
C11_4 O1_4 C14_4 114(2) .
C23_4 O2_4 C31_4 107(2) .
C40_4 O3_4 C48_4 110(2) .
C57_4 O4_4 C65_4 93.6(19) .
C7_4 N1_4 C1_4 118(2) .
C7_4 N1_4 C2_4 113(2) .
C1_4 N1_4 C2_4 126(2) .
C25_4 N2_4 C24_4 123(3) .
C25_4 N2_4 C26_4 123(3) .
C24_4 N2_4 C26_4 114(3) .
C42_4 N3_4 C43_4 118(3) .
C42_4 N3_4 C41_4 124(3) .
C43_4 N3_4 C41_4 116(3) .
C59_4 N4_4 C58_4 120(2) .
C59_4 N4_4 C60_4 124(3) .
C58_4 N4_4 C60_4 116(2) .
N1_4 C1_4 S2_4 118(2) .
N1_4 C1_4 S1_4 102(2) .
S2_4 C1_4 S1_4 123.7(17) .
N1_4 C2_4 C3_4 114(3) .
N1_4 C2_4 H2A_4 108.8 .
C3_4 C2_4 H2A_4 108.8 .
N1_4 C2_4 H2B_4 108.8 .
C3_4 C2_4 H2B_4 108.8 .
H2A_4 C2_4 H2B_4 107.7 .
C4_4 C3_4 C2_4 126(3) .
C4_4 C3_4 S9_4 118(2) .
C2_4 C3_4 S9_4 115(2) .
C5_4 C4_4 C3_4 96(3) .
C5_4 C4_4 H4_4 132.0 .
C3_4 C4_4 H4_4 132.0 .
C6_4 C5_4 C4_4 123(3) .
C6_4 C5_4 H5_4 118.4 .
C4_4 C5_4 H5_4 118.4 .
C5_4 C6_4 S9_4 113(3) .
C5_4 C6_4 H6_4 123.7 .
S9_4 C6_4 H6_4 123.7 .
N1_4 C7_4 C8_4 110(2) .
N1_4 C7_4 H7A_4 109.7 .
C8_4 C7_4 H7A_4 109.7 .
N1_4 C7_4 H7B_4 109.7 .
C8_4 C7_4 H7B_4 109.7 .
H7A_4 C7_4 H7B_4 108.2 .
C13_4 C8_4 C9_4 119(3) .
C13_4 C8_4 C7_4 123(3) .
C9_4 C8_4 C7_4 117(3) .
C10_4 C9_4 C8_4 116(3) .
C10_4 C9_4 H9_4 121.8 .
C8_4 C9_4 H9_4 121.8 .
C11_4 C10_4 C9_4 120(3) .
C11_4 C10_4 C17_4 123(3) .
C9_4 C10_4 C17_4 116(3) .
C12_4 C11_4 C10_4 124(3) .
C12_4 C11_4 O1_4 118(3) .
C10_4 C11_4 O1_4 118(3) .
C11_4 C12_4 C13_4 118(3) .
C11_4 C12_4 C68_4 128(3) .
C13_4 C12_4 C68_4 114(3) .
C8_4 C13_4 C12_4 122(3) .
C8_4 C13_4 H13_4 119.1 .
C12_4 C13_4 H13_4 119.1 .
O1_4 C14_4 C15_4 109.1(13) .
O1_4 C14_4 H14A_4 109.9 .
C15_4 C14_4 H14A_4 109.9 .
O1_4 C14_4 H14B_4 109.9 .
C15_4 C14_4 H14B_4 109.9 .
H14A_4 C14_4 H14B_4 108.3 .
C14_4 C15_4 C16_4 124.4(17) .
C14_4 C15_4 H15A_4 106.2 .
C16_4 C15_4 H15A_4 106.2 .
C14_4 C15_4 H15B_4 106.2 .
C16_4 C15_4 H15B_4 106.2 .
H15A_4 C15_4 H15B_4 106.4 .
C15_4 C16_4 H16A_4 109.5 .
C15_4 C16_4 H16B_4 109.5 .
H16A_4 C16_4 H16B_4 109.5 .
C15_4 C16_4 H16C_4 109.5 .
H16A_4 C16_4 H16C_4 109.5 .
H16B_4 C16_4 H16C_4 109.5 .
C18_4 C17_4 C10_4 108(3) .
C18_4 C17_4 H17A_4 110.0 .
C10_4 C17_4 H17A_4 110.0 .
C18_4 C17_4 H17B_4 110.0 .
C10_4 C17_4 H17B_4 110.0 .
H17A_4 C17_4 H17B_4 108.4 .
C19_4 C18_4 C23_4 119(3) .
C19_4 C18_4 C17_4 118(3) .
C23_4 C18_4 C17_4 122(3) .
C18_4 C19_4 C20_4 120(3) .
C18_4 C19_4 H19_4 119.8 .
C20_4 C19_4 H19_4 119.8 .
C19_4 C20_4 C21_4 123(3) .
C19_4 C20_4 C24_4 122(3) .
C21_4 C20_4 C24_4 115(3) .
C20_4 C21_4 C22_4 117(3) .
C20_4 C21_4 H21_4 121.7 .
C22_4 C21_4 H21_4 121.7 .
C23_4 C22_4 C21_4 120(3) .
C23_4 C22_4 C34_4 121(3) .
C21_4 C22_4 C34_4 119(3) .
C22_4 C23_4 O2_4 122(3) .
C22_4 C23_4 C18_4 121(3) .
O2_4 C23_4 C18_4 117(3) .
N2_4 C24_4 C20_4 115(2) .
N2_4 C24_4 H24A_4 108.6 .
C20_4 C24_4 H24A_4 108.6 .
N2_4 C24_4 H24B_4 108.6 .
C20_4 C24_4 H24B_4 108.6 .
H24A_4 C24_4 H24B_4 107.6 .
N2_4 C25_4 S3_4 123(2) .
N2_4 C25_4 S4_4 114(3) .
S3_4 C25_4 S4_4 124(2) .
C27_4 C26_4 N2_4 117(3) .
C27_4 C26_4 H26A_4 108.1 .
N2_4 C26_4 H26A_4 108.1 .
C27_4 C26_4 H26B_4 108.1 .
N2_4 C26_4 H26B_4 108.1 .
H26A_4 C26_4 H26B_4 107.3 .
C26_4 C27_4 C28_4 124(4) .
C26_4 C27_4 S10_4 119(3) .
C28_4 C27_4 S10_4 117(3) .
C27_4 C28_4 C29_4 103(4) .
C27_4 C28_4 H28_4 128.6 .
C29_4 C28_4 H28_4 128.6 .
C30_4 C29_4 C28_4 119(4) .
C30_4 C29_4 H29_4 120.7 .
C28_4 C29_4 H29_4 120.7 .
C29_4 C30_4 S10_4 108(4) .
C29_4 C30_4 H30_4 125.9 .
S10_4 C30_4 H30_4 125.9 .
O2_4 C31_4 C32_4 107.1(14) .
O2_4 C31_4 H31A_4 110.3 .
C32_4 C31_4 H31A_4 110.3 .
O2_4 C31_4 H31B_4 110.3 .
C32_4 C31_4 H31B_4 110.3 .
H31A_4 C31_4 H31B_4 108.5 .
C31_4 C32_4 C33_4 122.1(17) .
C31_4 C32_4 H32A_4 106.8 .
C33_4 C32_4 H32A_4 106.8 .
C31_4 C32_4 H32B_4 106.8 .
C33_4 C32_4 H32B_4 106.8 .
H32A_4 C32_4 H32B_4 106.7 .
C32_4 C33_4 H33A_4 109.5 .
C32_4 C33_4 H33B_4 109.5 .
H33A_4 C33_4 H33B_4 109.5 .
C32_4 C33_4 H33C_4 109.5 .
H33A_4 C33_4 H33C_4 109.5 .
H33B_4 C33_4 H33C_4 109.5 .
C35_4 C34_4 C22_4 108(3) .
C35_4 C34_4 H34A_4 110.1 .
C22_4 C34_4 H34A_4 110.1 .
C35_4 C34_4 H34B_4 110.1 .
C22_4 C34_4 H34B_4 110.1 .
H34A_4 C34_4 H34B_4 108.4 .
C36_4 C35_4 C40_4 116(3) .
C36_4 C35_4 C34_4 123(3) .
C40_4 C35_4 C34_4 121(3) .
C37_4 C36_4 C35_4 122(3) .
C37_4 C36_4 H36_4 119.1 .
C35_4 C36_4 H36_4 119.1 .
C38_4 C37_4 C36_4 124(3) .
C38_4 C37_4 C41_4 120(3) .
C36_4 C37_4 C41_4 116(3) .
C37_4 C38_4 C39_4 119(3) .
C37_4 C38_4 H38_4 120.5 .
C39_4 C38_4 H38_4 120.5 .
C40_4 C39_4 C38_4 118(3) .
C40_4 C39_4 C51_4 122(3) .
C38_4 C39_4 C51_4 120(3) .
C39_4 C40_4 O3_4 121(3) .
C39_4 C40_4 C35_4 121(3) .
O3_4 C40_4 C35_4 118(3) .
N3_4 C41_4 C37_4 111(2) .
N3_4 C41_4 H41A_4 109.4 .
C37_4 C41_4 H41A_4 109.4 .
N3_4 C41_4 H41B_4 109.4 .
C37_4 C41_4 H41B_4 109.4 .
H41A_4 C41_4 H41B_4 108.0 .
N3_4 C42_4 S6_4 116(2) .
N3_4 C42_4 S5_4 119(2) .
S6_4 C42_4 S5_4 125(2) .
C44_4 C43_4 N3_4 126(4) .
C44_4 C43_4 H43A_4 105.9 .
N3_4 C43_4 H43A_4 105.9 .
C44_4 C43_4 H43B_4 105.9 .
N3_4 C43_4 H43B_4 105.9 .
H43A_4 C43_4 H43B_4 106.2 .
C45_4 C44_4 C43_4 143(6) .
C45_4 C44_4 S11_4 103(5) .
C43_4 C44_4 S11_4 113(5) .
C44_4 C45_4 C46_4 111(6) .
C44_4 C45_4 H45_4 124.3 .
C46_4 C45_4 H45_4 124.3 .
C47_4 C46_4 C45_4 125(7) .
C47_4 C46_4 S11_4 48(4) .
C45_4 C46_4 S11_4 77(4) .
C47_4 C46_4 H46_4 117.7 .
C45_4 C46_4 H46_4 117.7 .
S11_4 C46_4 H46_4 165.2 .
C46_4 C47_4 S11_4 94(5) .
C46_4 C47_4 H47_4 133.2 .
S11_4 C47_4 H47_4 133.2 .
O3_4 C48_4 C49_4 103.3(13) .
O3_4 C48_4 H48A_4 111.1 .
C49_4 C48_4 H48A_4 111.1 .
O3_4 C48_4 H48B_4 111.1 .
C49_4 C48_4 H48B_4 111.1 .
H48A_4 C48_4 H48B_4 109.1 .
C50_4 C49_4 C48_4 121.7(17) .
C50_4 C49_4 H49A_4 106.9 .
C48_4 C49_4 H49A_4 106.9 .
C50_4 C49_4 H49B_4 106.9 .
C48_4 C49_4 H49B_4 106.9 .
H49A_4 C49_4 H49B_4 106.7 .
C49_4 C50_4 H50A_4 109.5 .
C49_4 C50_4 H50B_4 109.5 .
H50A_4 C50_4 H50B_4 109.5 .
C49_4 C50_4 H50C_4 109.5 .
H50A_4 C50_4 H50C_4 109.5 .
H50B_4 C50_4 H50C_4 109.5 .
C39_4 C51_4 C52_4 110(2) .
C39_4 C51_4 H51A_4 109.6 .
C52_4 C51_4 H51A_4 109.6 .
C39_4 C51_4 H51B_4 109.6 .
C52_4 C51_4 H51B_4 109.6 .
H51A_4 C51_4 H51B_4 108.1 .
C57_4 C52_4 C53_4 120(3) .
C57_4 C52_4 C51_4 120(3) .
C53_4 C52_4 C51_4 120(3) .
C54_4 C53_4 C52_4 121(3) .
C54_4 C53_4 H53_4 119.6 .
C52_4 C53_4 H53_4 119.6 .
C55_4 C54_4 C53_4 113(3) .
C55_4 C54_4 C58_4 129(3) .
C53_4 C54_4 C58_4 117(3) .
C54_4 C55_4 C56_4 129(3) .
C54_4 C55_4 H55_4 115.7 .
C56_4 C55_4 H55_4 115.7 .
C57_4 C56_4 C55_4 115(3) .
C57_4 C56_4 C68_4 125(3) .
C55_4 C56_4 C68_4 120(3) .
C56_4 C57_4 C52_4 122(4) .
C56_4 C57_4 O4_4 116(3) .
C52_4 C57_4 O4_4 122(3) .
N4_4 C58_4 C54_4 113(2) .
N4_4 C58_4 H58A_4 109.0 .
C54_4 C58_4 H58A_4 109.0 .
N4_4 C58_4 H58B_4 109.0 .
C54_4 C58_4 H58B_4 109.0 .
H58A_4 C58_4 H58B_4 107.8 .
N4_4 C59_4 S7_4 118(2) .
N4_4 C59_4 S8_4 116(2) .
S7_4 C59_4 S8_4 126.6(17) .
C61_4 C60_4 N4_4 113(2) .
C61_4 C60_4 H60A_4 109.0 .
N4_4 C60_4 H60A_4 109.0 .
C61_4 C60_4 H60B_4 109.0 .
N4_4 C60_4 H60B_4 109.0 .
H60A_4 C60_4 H60B_4 107.8 .
C62_4 C61_4 C60_4 112(2) .
C62_4 C61_4 S12_4 123.4(19) .
C60_4 C61_4 S12_4 124(2) .
C63_4 C62_4 C61_4 104.9(12) .
C63_4 C62_4 H62_4 127.5 .
C61_4 C62_4 H62_4 127.5 .
C64_4 C63_4 C62_4 102.1(13) .
C64_4 C63_4 H63_4 129.0 .
C62_4 C63_4 H63_4 129.0 .
C63_4 C64_4 S12_4 127(2) .
C63_4 C64_4 H64_4 116.4 .
S12_4 C64_4 H64_4 116.4 .
O4_4 C65_4 C66_4 106.0(14) .
O4_4 C65_4 H65A_4 110.5 .
C66_4 C65_4 H65A_4 110.5 .
O4_4 C65_4 H65B_4 110.5 .
C66_4 C65_4 H65B_4 110.5 .
H65A_4 C65_4 H65B_4 108.7 .
C65_4 C66_4 C67_4 123.6(17) .
C65_4 C66_4 H66A_4 106.4 .
C67_4 C66_4 H66A_4 106.4 .
C65_4 C66_4 H66B_4 106.4 .
C67_4 C66_4 H66B_4 106.4 .
H66A_4 C66_4 H66B_4 106.5 .
C66_4 C67_4 H67A_4 109.5 .
C66_4 C67_4 H67B_4 109.5 .
H67A_4 C67_4 H67B_4 109.5 .
C66_4 C67_4 H67C_4 109.5 .
H67A_4 C67_4 H67C_4 109.5 .
H67B_4 C67_4 H67C_4 109.5 .
C56_4 C68_4 C12_4 106(2) .
C56_4 C68_4 H68A_4 110.5 .
C12_4 C68_4 H68A_4 110.5 .
C56_4 C68_4 H68B_4 110.5 .
C12_4 C68_4 H68B_4 110.5 .
H68A_4 C68_4 H68B_4 108.7 .
Cl1_5 C1_5 Cl2_5 109.0(13) .
Cl1_5 C1_5 H1A_5 109.9 .
Cl2_5 C1_5 H1A_5 109.9 .
Cl1_5 C1_5 H1B_5 109.9 .
Cl2_5 C1_5 H1B_5 109.9 .
H1A_5 C1_5 H1B_5 108.3 .
C2_6 C1_6 H1A_6 109.5 .
C2_6 C1_6 H1B_6 109.5 .
H1A_6 C1_6 H1B_6 109.5 .
C2_6 C1_6 H1C_6 109.5 .
H1A_6 C1_6 H1C_6 109.5 .
H1B_6 C1_6 H1C_6 109.5 .
N1_6 C2_6 C1_6 176(4) .
C4_6 C3_6 H3A_6 109.5 .
C4_6 C3_6 H3B_6 109.5 .
H3A_6 C3_6 H3B_6 109.5 .
C4_6 C3_6 H3C_6 109.5 .
H3A_6 C3_6 H3C_6 109.5 .
H3B_6 C3_6 H3C_6 109.5 .
N2_6 C4_6 C3_6 169(4) .

loop_
_geom_bond_atom_site_label_1
_geom_bond_atom_site_label_2
_geom_bond_distance
_geom_bond_site_symmetry_2
Au1 S1_1 2.315(11) .
Au1 S8_2 2.323(11) .
Au1 Au2 2.8020(17) .
Au1 Au16 3.0757(17) 1_556
Au2 S7_2 2.272(12) .
Au2 S2_1 2.289(12) .
Au2 Au3 2.9562(19) .
Au3 S6_2 2.273(10) .
Au3 S3_1 2.283(9) .
Au3 Au4 2.8010(17) .
Au4 S4_1 2.280(8) .
Au4 S5_2 2.315(8) .
Au4 Au12 3.2032(19) 2_665
Au5 S1_2 2.289(10) .
Au5 S5_1 2.290(9) .
Au5 Au6 2.7758(17) .
Au5 Au13 3.2627(18) 2_675
Au6 S6_1 2.297(9) .
Au6 S2_2 2.319(10) .
Au6 Au7 2.9605(17) .
Au7 S3_2 2.292(9) .
Au7 S7_1 2.300(9) .
Au7 Au8 2.7875(16) .
Au8 S8_1 2.304(8) .
Au8 S4_2 2.308(8) .
Au8 Au9 2.9712(16) .
Au9 S1_3 2.306(7) .
Au9 S1_4 2.313(7) .
Au9 Au10 2.7894(17) .
Au10 S2_4 2.294(8) .
Au10 S2_3 2.295(8) .
Au10 Au11 2.9559(18) .
Au11 S3_4 2.285(9) .
Au11 S3_3 2.307(9) .
Au11 Au12 2.7813(18) .
Au12 S4_3 2.286(11) .
Au12 S4_4 2.292(10) .
Au12 Au4 3.2031(19) 2_665
Au13 S8_4 2.294(7) .
Au13 S8_3 2.302(7) .
Au13 Au14 2.8077(17) .
Au13 Au5 3.2626(18) 2_675
Au14 S7_3 2.272(9) .
Au14 S7_4 2.285(8) .
Au14 Au15 2.9728(17) .
Au15 S6_3 2.292(10) .
Au15 S6_4 2.314(11) .
Au15 Au16 2.8082(16) .
Au16 S5_4 2.317(10) .
Au16 S5_3 2.322(10) .
Au16 Au1 3.0758(17) 1_554
S1_1 C1_1 1.74(3) .
S2_1 C1_1 1.68(3) .
S3_1 C25_1 1.79(3) .
S4_1 C25_1 1.70(3) .
S5_1 C59_1 1.75(3) .
S6_1 C59_1 1.73(3) .
S7_1 C45_1 1.68(3) .
S8_1 C45_1 1.98(3) .
S9_1 C6_1 1.82(4) .
S9_1 C3_1 1.82(4) .
S10_1 C30_1 1.70(3) .
S10_1 C27_1 1.71(3) .
S11_1 C50_1 1.66(3) .
S11_1 C47_1 1.66(3) .
S12_1 C64_1 1.60(6) .
S12_1 C61_1 1.69(4) .
O1_1 C11_1 1.46(5) .
O1_1 C14_1 1.53(5) .
O2_1 C31_1 1.26(4) .
O2_1 C19_1 1.46(4) .
O3_1 C36_1 1.41(4) .
O3_1 C41_1 1.46(4) .
O4_1 C57_1 1.36(4) .
O4_1 C65_1 1.426(10) .
N1_1 C1_1 1.34(5) .
N1_1 C7_1 1.43(4) .
N1_1 C2_1 1.47(4) .
N2_1 C25_1 1.35(4) .
N2_1 C24_1 1.45(4) .
N2_1 C26_1 1.50(4) .
N3_1 C44_1 1.41(4) .
N3_1 C46_1 1.43(4) .
N3_1 C45_1 1.52(4) .
N4_1 C59_1 1.29(4) .
N4_1 C58_1 1.46(4) .
N4_1 C60_1 1.51(4) .
C2_1 C3_1 1.582(10) .
C2_1 H2A_1 0.9900 .
C2_1 H2B_1 0.9900 .
C3_1 C4_1 1.42(5) .
C4_1 C5_1 1.51(7) .
C4_1 H4_1 0.9500 .
C5_1 C6_1 1.42(5) .
C5_1 H5_1 0.9500 .
C6_1 H6_1 0.9500 .
C7_1 C8_1 1.62(5) .
C7_1 H7A_1 0.9900 .
C7_1 H7B_1 0.9900 .
C8_1 C13_1 1.35(5) .
C8_1 C9_1 1.38(5) .
C9_1 C10_1 1.39(5) .
C9_1 H9_1 0.9500 .
C10_1 C11_1 1.28(5) .
C10_1 C68_1 1.54(5) .
C11_1 C12_1 1.52(5) .
C12_1 C13_1 1.39(5) .
C12_1 C17_1 1.45(5) .
C13_1 H13_1 0.9500 .
C14_1 C15_1 1.49(7) .
C14_1 H14A_1 0.9900 .
C14_1 H14B_1 0.9900 .
C15_1 C16_1 1.53(6) .
C15_1 H15A_1 0.9900 .
C15_1 H15B_1 0.9900 .
C16_1 H16A_1 0.9800 .
C16_1 H16B_1 0.9800 .
C16_1 H16C_1 0.9800 .
C17_1 C18_1 1.61(4) .
C17_1 H17A_1 0.9900 .
C17_1 H17B_1 0.9900 .
C18_1 C23_1 1.39(5) .
C18_1 C19_1 1.40(5) .
C19_1 C20_1 1.41(4) .
C20_1 C21_1 1.40(5) .
C20_1 C34_1 1.49(4) .
C21_1 C22_1 1.32(5) .
C21_1 H21_1 0.9500 .
C22_1 C23_1 1.43(4) .
C22_1 C24_1 1.54(5) .
C23_1 H23_1 0.9500 .
C24_1 H24A_1 0.9900 .
C24_1 H24B_1 0.9900 .
C26_1 C27_1 1.59(4) .
C26_1 H26A_1 0.9900 .
C26_1 H26B_1 0.9900 .
C27_1 C28_1 1.33(4) .
C28_1 C29_1 1.21(4) .
C28_1 H28_1 0.9500 .
C29_1 C30_1 1.32(4) .
C29_1 H29_1 0.9500 .
C30_1 H30_1 0.9500 .
C31_1 C32_1 1.544(10) .
C31_1 H31A_1 0.9900 .
C31_1 H31B_1 0.9900 .
C32_1 C33_1 1.558(10) .
C32_1 H32A_1 0.9900 .
C32_1 H32B_1 0.9900 .
C33_1 H33A_1 0.9800 .
C33_1 H33B_1 0.9800 .
C33_1 H33C_1 0.9800 .
C34_1 C35_1 1.51(4) .
C34_1 H34A_1 0.9900 .
C34_1 H34B_1 0.9900 .
C35_1 C40_1 1.35(4) .
C35_1 C36_1 1.37(5) .
C36_1 C37_1 1.39(4) .
C37_1 C38_1 1.29(4) .
C37_1 C51_1 1.53(5) .
C38_1 C39_1 1.47(4) .
C38_1 H38_1 0.9500 .
C39_1 C40_1 1.37(4) .
C39_1 C44_1 1.61(5) .
C40_1 H40_1 0.9500 .
C41_1 C42_1 1.65(5) .
C41_1 H41A_1 0.9900 .
C41_1 H41B_1 0.9900 .
C42_1 C43_1 1.57(5) .
C42_1 H42A_1 0.9900 .
C42_1 H42B_1 0.9900 .
C43_1 H43A_1 0.9800 .
C43_1 H43B_1 0.9800 .
C43_1 H43C_1 0.9800 .
C44_1 H44A_1 0.9900 .
C44_1 H44B_1 0.9900 .
C46_1 C47_1 1.64(5) .
C46_1 H46A_1 0.9900 .
C46_1 H46B_1 0.9900 .
C47_1 C48_1 1.410(10) .
C48_1 C49_1 1.411(10) .
C48_1 H48_1 0.9500 .
C49_1 C50_1 1.404(10) .
C49_1 H49_1 0.9500 .
C50_1 H50_1 0.9500 .
C51_1 C52_1 1.62(5) .
C51_1 H51A_1 0.9900 .
C51_1 H51B_1 0.9900 .
C52_1 C57_1 1.39(5) .
C52_1 C53_1 1.41(5) .
C53_1 C54_1 1.30(4) .
C53_1 H53_1 0.9500 .
C54_1 C55_1 1.35(4) .
C54_1 C58_1 1.58(4) .
C55_1 C56_1 1.38(5) .
C55_1 H55_1 0.9500 .
C56_1 C57_1 1.33(5) .
C56_1 C68_1 1.59(5) .
C58_1 H58A_1 0.9900 .
C58_1 H58B_1 0.9900 .
C60_1 C61_1 1.64(6) .
C60_1 H60A_1 0.9900 .
C60_1 H60B_1 0.9900 .
C61_1 C62_1 1.36(6) .
C62_1 C63_1 1.45(6) .
C62_1 H62_1 0.9500 .
C63_1 C64_1 1.27(7) .
C63_1 H63_1 0.9500 .
C64_1 H64_1 0.9500 .
C65_1 C66_1 1.549(10) .
C65_1 H65A_1 0.9900 .
C65_1 H65B_1 0.9900 .
C66_1 C67_1 1.558(10) .
C66_1 H66A_1 0.9900 .
C66_1 H66B_1 0.9900 .
C67_1 H67A_1 0.9800 .
C67_1 H67B_1 0.9800 .
C67_1 H67C_1 0.9800 .
C68_1 H68A_1 0.9900 .
C68_1 H68B_1 0.9900 .
S1_2 C1_2 1.72(3) .
S2_2 C1_2 1.74(3) .
S3_2 C25_2 1.73(3) .
S4_2 C25_2 1.78(3) .
S5_2 C45_2 1.72(3) .
S6_2 C45_2 1.73(3) .
S7_2 C62_2 1.68(3) .
S8_2 C62_2 1.72(3) .
S9_2 C6_2 1.59(5) .
S9_2 C3_2 1.67(4) .
S10_2 C30_2 1.68(4) .
S10_2 C27_2 1.72(3) .
S11_2 C50_2 1.58(3) .
S11_2 C47_2 1.58(3) .
S12_2 C67_2 1.65(5) .
S12_2 C64_2 1.80(6) .
O1_2 C11_2 1.40(5) .
O1_2 C15_2 1.428(10) .
O2_2 C23_2 1.31(4) .
O2_2 C31_2 1.39(5) .
O3_2 C40_2 1.41(4) .
O3_2 C41_2 1.44(4) .
O4_2 C53_2 1.42(5) .
O4_2 C58_2 1.432(10) .
N1_2 C1_2 1.35(4) .
N1_2 C2_2 1.46(4) .
N1_2 C7_2 1.50(4) .
N2_2 C25_2 1.26(4) .
N2_2 C26_2 1.48(4) .
N2_2 C24_2 1.51(4) .
N3_2 C45_2 1.35(4) .
N3_2 C44_2 1.48(4) .
N3_2 C46_2 1.54(4) .
N4_2 C62_2 1.41(5) .
N4_2 C61_2 1.42(4) .
N4_2 C63_2 1.44(4) .
C2_2 C3_2 1.67(5) .
C2_2 H2A_2 0.9900 .
C2_2 H2B_2 0.9900 .
C3_2 C4_2 1.408(10) .
C4_2 C5_2 1.403(10) .
C4_2 H4_2 0.9500 .
C5_2 C6_2 1.398(10) .
C5_2 H5_2 0.9500 .
C6_2 H6_2 0.9500 .
C7_2 C8_2 1.52(5) .
C7_2 H7A_2 0.9900 .
C7_2 H7B_2 0.9900 .
C8_2 C13_2 1.43(4) .
C8_2 C9_2 1.46(5) .
C9_2 C10_2 1.39(5) .
C9_2 H9_2 0.9500 .
C10_2 C11_2 1.40(5) .
C10_2 C14_2 1.46(5) .
C11_2 C12_2 1.42(5) .
C12_2 C13_2 1.38(5) .
C12_2 C68_2 1.57(5) .
C13_2 H13_2 0.9500 .
C14_2 C18_2 1.54(5) .
C14_2 H14A_2 0.9900 .
C14_2 H14B_2 0.9900 .
C15_2 C16_2 1.554(10) .
C15_2 H15A_2 0.9900 .
C15_2 H15B_2 0.9900 .
C16_2 C17_2 1.555(10) .
C16_2 H16A_2 0.9900 .
C16_2 H16B_2 0.9900 .
C17_2 H17A_2 0.9800 .
C17_2 H17B_2 0.9800 .
C17_2 H17C_2 0.9800 .
C18_2 C23_2 1.34(5) .
C18_2 C19_2 1.40(5) .
C19_2 C20_2 1.39(4) .
C19_2 H19_2 0.9500 .
C20_2 C21_2 1.39(4) .
C20_2 C24_2 1.52(4) .
C21_2 C22_2 1.39(4) .
C21_2 H21_2 0.9500 .
C22_2 C23_2 1.34(5) .
C22_2 C34_2 1.61(4) .
C24_2 H24A_2 0.9900 .
C24_2 H24B_2 0.9900 .
C26_2 C27_2 1.40(5) .
C26_2 H26A_2 0.9900 .
C26_2 H26B_2 0.9900 .
C27_2 C28_2 1.49(5) .
C28_2 C29_2 1.43(5) .
C28_2 H28_2 0.9500 .
C29_2 C30_2 1.32(5) .
C29_2 H29_2 0.9500 .
C30_2 H30_2 0.9500 .
C31_2 C32_2 1.46(4) .
C31_2 H31A_2 0.9900 .
C31_2 H31B_2 0.9900 .
C32_2 C33_2 1.57(5) .
C32_2 H32A_2 0.9900 .
C32_2 H32B_2 0.9900 .
C33_2 H33A_2 0.9800 .
C33_2 H33B_2 0.9800 .
C33_2 H33C_2 0.9800 .
C34_2 C35_2 1.47(5) .
C34_2 H34A_2 0.9900 .
C34_2 H34B_2 0.9900 .
C35_2 C40_2 1.35(4) .
C35_2 C36_2 1.40(5) .
C36_2 C37_2 1.37(4) .
C36_2 H36_2 0.9500 .
C37_2 C38_2 1.39(4) .
C37_2 C44_2 1.53(5) .
C38_2 C39_2 1.34(5) .
C38_2 H38_2 0.9500 .
C39_2 C40_2 1.43(5) .
C39_2 C51_2 1.52(4) .
C41_2 C42_2 1.55(5) .
C41_2 H41A_2 0.9900 .
C41_2 H41B_2 0.9900 .
C42_2 C43_2 1.42(6) .
C42_2 H42A_2 0.9900 .
C42_2 H42B_2 0.9900 .
C43_2 H43A_2 0.9500 .
C43_2 H43B_2 0.9500 .
C44_2 H44A_2 0.9900 .
C44_2 H44B_2 0.9900 .
C46_2 C47_2 1.62(5) .
C46_2 H46A_2 0.9900 .
C46_2 H46B_2 0.9900 .
C47_2 C48_2 1.440(10) .
C48_2 C49_2 1.434(10) .
C48_2 H48_2 0.9500 .
C49_2 C50_2 1.426(10) .
C49_2 H49_2 0.9500 .
C50_2 H50_2 0.9500 .
C51_2 C52_2 1.47(5) .
C51_2 H51A_2 0.9900 .
C51_2 H51B_2 0.9900 .
C52_2 C57_2 1.42(5) .
C52_2 C53_2 1.48(5) .
C53_2 C54_2 1.31(5) .
C54_2 C55_2 1.38(5) .
C54_2 C68_2 1.52(5) .
C55_2 C56_2 1.38(5) .
C55_2 H55_2 0.9500 .
C56_2 C57_2 1.43(5) .
C56_2 C61_2 1.50(5) .
C57_2 H57_2 0.9500 .
C58_2 C59_2 1.554(10) .
C58_2 H58A_2 0.9900 .
C58_2 H58B_2 0.9900 .
C59_2 C60_2 1.568(10) .
C59_2 H59A_2 0.9900 .
C59_2 H59B_2 0.9900 .
C60_2 H60A_2 0.9800 .
C60_2 H60B_2 0.9800 .
C60_2 H60C_2 0.9800 .
C61_2 H61A_2 0.9900 .
C61_2 H61B_2 0.9900 .
C63_2 C64_2 1.35(5) .
C63_2 H63A_2 0.9900 .
C63_2 H63B_2 0.9900 .
C64_2 C65_2 1.42(6) .
C65_2 C66_2 1.29(7) .
C65_2 H65_2 0.9500 .
C66_2 C67_2 1.37(8) .
C66_2 H66_2 0.9500 .
C67_2 H67_2 0.9500 .
C68_2 H68A_2 0.9900 .
C68_2 H68B_2 0.9900 .
S1_3 C1_3 1.68(3) .
S2_3 C1_3 1.78(3) .
S3_3 C25_3 1.76(3) .
S4_3 C25_3 1.72(3) .
S5_3 C42_3 1.73(3) .
S6_3 C42_3 1.69(3) .
S7_3 C59_3 1.72(3) .
S8_3 C59_3 1.70(3) .
S9_3 C3_3 1.71(3) .
S9_3 C6_3 1.78(5) .
S10_3 C30_3 1.67(4) .
S10_3 C27_3 1.74(3) .
S11_3 C44_3 1.76(5) .
S11_3 C47_3 1.82(5) .
S12_3 C64_3 1.60(5) .
S12_3 C61_3 1.63(5) .
O1_3 C11_3 1.38(4) .
O1_3 C14_3 1.56(4) .
O2_3 C31_3 1.37(4) .
O2_3 C19_3 1.41(4) .
O3_3 C48_3 1.33(4) .
O3_3 C36_3 1.44(4) .
O4_3 C53_3 1.43(4) .
O4_3 C65_3 1.44(4) .
N1_3 C1_3 1.38(3) .
N1_3 C7_3 1.42(3) .
N1_3 C2_3 1.48(3) .
N2_3 C25_3 1.35(4) .
N2_3 C26_3 1.46(4) .
N2_3 C24_3 1.49(4) .
N3_3 C42_3 1.36(5) .
N3_3 C43_3 1.43(4) .
N3_3 C41_3 1.54(4) .
N4_3 C59_3 1.36(4) .
N4_3 C60_3 1.53(4) .
N4_3 C58_3 1.55(4) .
C2_3 C3_3 1.40(5) .
C2_3 H2A_3 0.9900 .
C2_3 H2B_3 0.9900 .
C3_3 C4_3 1.45(5) .
C4_3 C5_3 1.38(5) .
C4_3 H4_3 0.9500 .
C5_3 C6_3 1.31(5) .
C5_3 H5_3 0.9500 .
C6_3 H6_3 0.9500 .
C7_3 C8_3 1.54(4) .
C7_3 H7A_3 0.9900 .
C7_3 H7B_3 0.9900 .
C8_3 C13_3 1.39(4) .
C8_3 C9_3 1.41(4) .
C9_3 C10_3 1.32(4) .
C9_3 H9_3 0.9500 .
C10_3 C11_3 1.39(4) .
C10_3 C17_3 1.63(4) .
C11_3 C12_3 1.38(4) .
C12_3 C13_3 1.46(4) .
C12_3 C68_3 1.50(4) .
C13_3 H13_3 0.9500 .
C14_3 C15_3 1.65(5) .
C14_3 H14A_3 0.9900 .
C14_3 H14B_3 0.9900 .
C15_3 C16_3 1.69(5) .
C15_3 H15A_3 0.9900 .
C15_3 H15B_3 0.9900 .
C16_3 H16A_3 0.9800 .
C16_3 H16B_3 0.9800 .
C16_3 H16C_3 0.9800 .
C17_3 C18_3 1.50(4) .
C17_3 H17A_3 0.9900 .
C17_3 H17B_3 0.9900 .
C18_3 C23_3 1.35(4) .
C18_3 C19_3 1.43(4) .
C19_3 C20_3 1.37(4) .
C20_3 C21_3 1.24(4) .
C20_3 C34_3 1.59(5) .
C21_3 C22_3 1.37(4) .
C21_3 H21_3 0.9500 .
C22_3 C23_3 1.44(4) .
C22_3 C24_3 1.47(4) .
C23_3 H23_3 0.9500 .
C24_3 H24A_3 0.9900 .
C24_3 H24B_3 0.9900 .
C26_3 C27_3 1.52(4) .
C26_3 H26A_3 0.9900 .
C26_3 H26B_3 0.9900 .
C27_3 C28_3 1.410(10) .
C28_3 C29_3 1.406(10) .
C28_3 H28_3 0.9500 .
C29_3 C30_3 1.399(10) .
C29_3 H29_3 0.9500 .
C30_3 H30_3 0.9500 .
C31_3 C32_3 1.55(5) .
C31_3 H31A_3 0.9900 .
C31_3 H31B_3 0.9900 .
C32_3 C33_3 1.62(7) .
C32_3 H32A_3 0.9900 .
C32_3 H32B_3 0.9900 .
C33_3 H33A_3 0.9800 .
C33_3 H33B_3 0.9800 .
C33_3 H33C_3 0.9800 .
C34_3 C35_3 1.39(4) .
C34_3 H34A_3 0.9900 .
C34_3 H34B_3 0.9900 .
C35_3 C36_3 1.34(4) .
C35_3 C40_3 1.44(5) .
C36_3 C37_3 1.42(5) .
C37_3 C38_3 1.38(5) .
C37_3 C51_3 1.59(5) .
C38_3 C39_3 1.44(5) .
C38_3 H38_3 0.9500 .
C39_3 C40_3 1.36(5) .
C39_3 C41_3 1.50(5) .
C40_3 H40_3 0.9500 .
C41_3 H41A_3 0.9900 .
C41_3 H41B_3 0.9900 .
C43_3 C44_3 1.46(5) .
C43_3 H43A_3 0.9900 .
C43_3 H43B_3 0.9900 .
C44_3 C45_3 1.43(6) .
C45_3 C46_3 1.37(6) .
C45_3 H45_3 0.9500 .
C46_3 C47_3 1.30(7) .
C46_3 H46_3 0.9500 .
C47_3 H47_3 0.9500 .
C48_3 C49_3 1.59(5) .
C48_3 H48A_3 0.9900 .
C48_3 H48B_3 0.9900 .
C49_3 C50_3 1.52(6) .
C49_3 H49A_3 0.9900 .
C49_3 H49B_3 0.9900 .
C50_3 H50A_3 0.9800 .
C50_3 H50B_3 0.9800 .
C50_3 H50C_3 0.9800 .
C51_3 C52_3 1.57(5) .
C51_3 H51A_3 0.9900 .
C51_3 H51B_3 0.9900 .
C52_3 C57_3 1.34(5) .
C52_3 C53_3 1.38(4) .
C53_3 C54_3 1.36(5) .
C54_3 C55_3 1.43(5) .
C54_3 C68_3 1.49(4) .
C55_3 C56_3 1.37(4) .
C55_3 H55_3 0.9500 .
C56_3 C57_3 1.35(5) .
C56_3 C58_3 1.55(5) .
C57_3 H57_3 0.9500 .
C58_3 H58A_3 0.9900 .
C58_3 H58B_3 0.9900 .
C60_3 C61_3 1.54(5) .
C60_3 H60A_3 0.9900 .
C60_3 H60B_3 0.9900 .
C61_3 C62_3 1.408(10) .
C62_3 C63_3 1.400(10) .
C62_3 H62_3 0.9500 .
C63_3 C64_3 1.400(10) .
C63_3 H63_3 0.9500 .
C64_3 H64_3 0.9500 .
C65_3 C66_3 1.53(5) .
C65_3 H65A_3 0.9900 .
C65_3 H65B_3 0.9900 .
C66_3 C67_3 1.47(5) .
C66_3 H66A_3 0.9900 .
C66_3 H66B_3 0.9900 .
C67_3 H67A_3 0.9800 .
C67_3 H67B_3 0.9800 .
C67_3 H67C_3 0.9800 .
C68_3 H68A_3 0.9900 .
C68_3 H68B_3 0.9900 .
S1_4 C1_4 1.90(3) .
S2_4 C1_4 1.57(3) .
S3_4 C25_4 1.67(3) .
S4_4 C25_4 1.82(3) .
S5_4 C42_4 1.72(3) .
S6_4 C42_4 1.72(3) .
S7_4 C59_4 1.68(3) .
S8_4 C59_4 1.77(3) .
S9_4 C6_4 1.68(4) .
S9_4 C3_4 1.73(3) .
S10_4 C30_4 1.75(5) .
S10_4 C27_4 1.78(5) .
S11_4 C47_4 1.70(7) .
S11_4 C44_4 1.70(6) .
S11_4 C46_4 2.28(8) .
S12_4 C64_4 1.57(2) .
S12_4 C61_4 1.58(3) .
O1_4 C11_4 1.42(4) .
O1_4 C14_4 1.428(10) .
O2_4 C23_4 1.39(3) .
O2_4 C31_4 1.423(10) .
O3_4 C40_4 1.42(4) .
O3_4 C48_4 1.432(10) .
O4_4 C57_4 1.42(4) .
O4_4 C65_4 1.426(10) .
N1_4 C7_4 1.44(4) .
N1_4 C1_4 1.50(4) .
N1_4 C2_4 1.52(4) .
N2_4 C25_4 1.24(4) .
N2_4 C24_4 1.42(4) .
N2_4 C26_4 1.52(4) .
N3_4 C42_4 1.36(4) .
N3_4 C43_4 1.43(4) .
N3_4 C41_4 1.44(4) .
N4_4 C59_4 1.32(4) .
N4_4 C58_4 1.46(4) .
N4_4 C60_4 1.56(4) .
C2_4 C3_4 1.54(4) .
C2_4 H2A_4 0.9900 .
C2_4 H2B_4 0.9900 .
C3_4 C4_4 1.52(5) .
C4_4 C5_4 1.48(4) .
C4_4 H4_4 0.9500 .
C5_4 C6_4 1.32(5) .
C5_4 H5_4 0.9500 .
C6_4 H6_4 0.9500 .
C7_4 C8_4 1.55(4) .
C7_4 H7A_4 0.9900 .
C7_4 H7B_4 0.9900 .
C8_4 C13_4 1.36(4) .
C8_4 C9_4 1.44(4) .
C9_4 C10_4 1.41(4) .
C9_4 H9_4 0.9500 .
C10_4 C11_4 1.38(4) .
C10_4 C17_4 1.58(5) .
C11_4 C12_4 1.30(4) .
C12_4 C13_4 1.41(4) .
C12_4 C68_4 1.55(4) .
C13_4 H13_4 0.9500 .
C14_4 C15_4 1.549(10) .
C14_4 H14A_4 0.9900 .
C14_4 H14B_4 0.9900 .
C15_4 C16_4 1.565(10) .
C15_4 H15A_4 0.9900 .
C15_4 H15B_4 0.9900 .
C16_4 H16A_4 0.9800 .
C16_4 H16B_4 0.9800 .
C16_4 H16C_4 0.9800 .
C17_4 C18_4 1.49(4) .
C17_4 H17A_4 0.9900 .
C17_4 H17B_4 0.9900 .
C18_4 C19_4 1.35(4) .
C18_4 C23_4 1.40(4) .
C19_4 C20_4 1.37(4) .
C19_4 H19_4 0.9500 .
C20_4 C21_4 1.40(4) .
C20_4 C24_4 1.62(4) .
C21_4 C22_4 1.43(4) .
C21_4 H21_4 0.9500 .
C22_4 C23_4 1.37(4) .
C22_4 C34_4 1.52(4) .
C24_4 H24A_4 0.9900 .
C24_4 H24B_4 0.9900 .
C26_4 C27_4 1.49(5) .
C26_4 H26A_4 0.9900 .
C26_4 H26B_4 0.9900 .
C27_4 C28_4 1.51(4) .
C28_4 C29_4 1.51(4) .
C28_4 H28_4 0.9500 .
C29_4 C30_4 1.51(4) .
C29_4 H29_4 0.9500 .
C30_4 H30_4 0.9500 .
C31_4 C32_4 1.539(10) .
C31_4 H31A_4 0.9900 .
C31_4 H31B_4 0.9900 .
C32_4 C33_4 1.558(10) .
C32_4 H32A_4 0.9900 .
C32_4 H32B_4 0.9900 .
C33_4 H33A_4 0.9800 .
C33_4 H33B_4 0.9800 .
C33_4 H33C_4 0.9800 .
C34_4 C35_4 1.51(5) .
C34_4 H34A_4 0.9900 .
C34_4 H34B_4 0.9900 .
C35_4 C36_4 1.37(5) .
C35_4 C40_4 1.47(4) .
C36_4 C37_4 1.35(5) .
C36_4 H36_4 0.9500 .
C37_4 C38_4 1.32(4) .
C37_4 C41_4 1.58(5) .
C38_4 C39_4 1.46(5) .
C38_4 H38_4 0.9500 .
C39_4 C40_4 1.35(5) .
C39_4 C51_4 1.54(4) .
C41_4 H41A_4 0.9900 .
C41_4 H41B_4 0.9900 .
C43_4 C44_4 1.38(7) .
C43_4 H43A_4 0.9900 .
C43_4 H43B_4 0.9900 .
C44_4 C45_4 1.34(7) .
C45_4 C46_4 1.44(7) .
C45_4 H45_4 0.9500 .
C46_4 C47_4 1.42(8) .
C46_4 H46_4 0.9500 .
C47_4 H47_4 0.9500 .
C48_4 C49_4 1.552(10) .
C48_4 H48A_4 0.9900 .
C48_4 H48B_4 0.9900 .
C49_4 C50_4 1.551(10) .
C49_4 H49A_4 0.9900 .
C49_4 H49B_4 0.9900 .
C50_4 H50A_4 0.9800 .
C50_4 H50B_4 0.9800 .
C50_4 H50C_4 0.9800 .
C51_4 C52_4 1.56(4) .
C51_4 H51A_4 0.9900 .
C51_4 H51B_4 0.9900 .
C52_4 C57_4 1.36(4) .
C52_4 C53_4 1.41(5) .
C53_4 C54_4 1.38(4) .
C53_4 H53_4 0.9500 .
C54_4 C55_4 1.35(4) .
C54_4 C58_4 1.50(5) .
C55_4 C56_4 1.39(5) .
C55_4 H55_4 0.9500 .
C56_4 C57_4 1.34(4) .
C56_4 C68_4 1.54(4) .
C58_4 H58A_4 0.9900 .
C58_4 H58B_4 0.9900 .
C60_4 C61_4 1.55(4) .
C60_4 H60A_4 0.9900 .
C60_4 H60B_4 0.9900 .
C61_4 C62_4 1.426(10) .
C62_4 C63_4 1.415(10) .
C62_4 H62_4 0.9500 .
C63_4 C64_4 1.397(10) .
C63_4 H63_4 0.9500 .
C64_4 H64_4 0.9500 .
C65_4 C66_4 1.545(10) .
C65_4 H65A_4 0.9900 .
C65_4 H65B_4 0.9900 .
C66_4 C67_4 1.553(10) .
C66_4 H66A_4 0.9900 .
C66_4 H66B_4 0.9900 .
C67_4 H67A_4 0.9800 .
C67_4 H67B_4 0.9800 .
C67_4 H67C_4 0.9800 .
C68_4 H68A_4 0.9900 .
C68_4 H68B_4 0.9900 .
Cl1_5 C1_5 1.767(10) .
Cl2_5 C1_5 1.771(10) .
C1_5 H1A_5 0.9900 .
C1_5 H1B_5 0.9900 .
C1_6 C2_6 1.46(5) .
C1_6 H1A_6 0.9800 .
C1_6 H1B_6 0.9800 .
C1_6 H1C_6 0.9800 .
C2_6 N1_6 1.22(5) .
C3_6 C4_6 1.48(6) .
C3_6 H3A_6 0.9800 .
C3_6 H3B_6 0.9800 .
C3_6 H3C_6 0.9800 .
C4_6 N2_6 1.16(5) .

loop_
_geom_torsion_atom_site_label_1
_geom_torsion_atom_site_label_2
_geom_torsion_atom_site_label_3
_geom_torsion_atom_site_label_4
_geom_torsion
C7_1 N1_1 C1_1 S2_1 11(5)
C2_1 N1_1 C1_1 S2_1 -178(3)
C7_1 N1_1 C1_1 S1_1 -174(3)
C2_1 N1_1 C1_1 S1_1 -2(5)
Au2 S2_1 C1_1 N1_1 -148(3)
Au2 S2_1 C1_1 S1_1 37(3)
Au1 S1_1 C1_1 N1_1 171(3)
Au1 S1_1 C1_1 S2_1 -14(3)
C1_1 N1_1 C2_1 C3_1 90(5)
C7_1 N1_1 C2_1 C3_1 -97(4)
N1_1 C2_1 C3_1 C4_1 119(3)
N1_1 C2_1 C3_1 S9_1 -53(4)
C6_1 S9_1 C3_1 C4_1 0.0(7)
C6_1 S9_1 C3_1 C2_1 173(3)
C2_1 C3_1 C4_1 C5_1 -173(3)
S9_1 C3_1 C4_1 C5_1 -0.1(9)
C3_1 C4_1 C5_1 C6_1 0.1(18)
C4_1 C5_1 C6_1 S9_1 0(2)
C3_1 S9_1 C6_1 C5_1 0.1(15)
C1_1 N1_1 C7_1 C8_1 -108(4)
C2_1 N1_1 C7_1 C8_1 79(4)
N1_1 C7_1 C8_1 C13_1 46(4)
N1_1 C7_1 C8_1 C9_1 -120(3)
C13_1 C8_1 C9_1 C10_1 6(5)
C7_1 C8_1 C9_1 C10_1 172(3)
C8_1 C9_1 C10_1 C11_1 0(5)
C8_1 C9_1 C10_1 C68_1 174(3)
C9_1 C10_1 C11_1 O1_1 -176(3)
C68_1 C10_1 C11_1 O1_1 10(6)
C9_1 C10_1 C11_1 C12_1 -5(6)
C68_1 C10_1 C11_1 C12_1 -179(3)
C14_1 O1_1 C11_1 C10_1 84(5)
C14_1 O1_1 C11_1 C12_1 -88(4)
C10_1 C11_1 C12_1 C13_1 4(5)
O1_1 C11_1 C12_1 C13_1 176(3)
C10_1 C11_1 C12_1 C17_1 -179(3)
O1_1 C11_1 C12_1 C17_1 -7(5)
C9_1 C8_1 C13_1 C12_1 -7(5)
C7_1 C8_1 C13_1 C12_1 -173(3)
C17_1 C12_1 C13_1 C8_1 -175(3)
C11_1 C12_1 C13_1 C8_1 3(5)
C11_1 O1_1 C14_1 C15_1 -169(4)
O1_1 C14_1 C15_1 C16_1 -146(4)
C13_1 C12_1 C17_1 C18_1 69(4)
C11_1 C12_1 C17_1 C18_1 -108(4)
C12_1 C17_1 C18_1 C23_1 -103(4)
C12_1 C17_1 C18_1 C19_1 56(5)
C23_1 C18_1 C19_1 C20_1 -1(6)
C17_1 C18_1 C19_1 C20_1 -160(3)
C23_1 C18_1 C19_1 O2_1 -180(3)
C17_1 C18_1 C19_1 O2_1 21(5)
C31_1 O2_1 C19_1 C18_1 68(4)
C31_1 O2_1 C19_1 C20_1 -110(3)
C18_1 C19_1 C20_1 C21_1 -4(5)
O2_1 C19_1 C20_1 C21_1 175(3)
C18_1 C19_1 C20_1 C34_1 165(4)
O2_1 C19_1 C20_1 C34_1 -16(5)
C19_1 C20_1 C21_1 C22_1 2(6)
C34_1 C20_1 C21_1 C22_1 -167(4)
C20_1 C21_1 C22_1 C23_1 5(6)
C20_1 C21_1 C22_1 C24_1 179(3)
C19_1 C18_1 C23_1 C22_1 9(5)
C17_1 C18_1 C23_1 C22_1 169(3)
C21_1 C22_1 C23_1 C18_1 -11(5)
C24_1 C22_1 C23_1 C18_1 174(3)
C25_1 N2_1 C24_1 C22_1 -90(4)
C26_1 N2_1 C24_1 C22_1 99(3)
C21_1 C22_1 C24_1 N2_1 -14(5)
C23_1 C22_1 C24_1 N2_1 160(3)
C24_1 N2_1 C25_1 S4_1 -165(2)
C26_1 N2_1 C25_1 S4_1 6(4)
C24_1 N2_1 C25_1 S3_1 18(4)
C26_1 N2_1 C25_1 S3_1 -171(2)
Au4 S4_1 C25_1 N2_1 -158(2)
Au4 S4_1 C25_1 S3_1 18(3)
Au3 S3_1 C25_1 N2_1 -173(2)
Au3 S3_1 C25_1 S4_1 11(2)
C25_1 N2_1 C26_1 C27_1 -97(3)
C24_1 N2_1 C26_1 C27_1 74(4)
N2_1 C26_1 C27_1 C28_1 -111(3)
N2_1 C26_1 C27_1 S10_1 69(3)
C30_1 S10_1 C27_1 C28_1 1.3(8)
C30_1 S10_1 C27_1 C26_1 -178(2)
C26_1 C27_1 C28_1 C29_1 -178(3)
S10_1 C27_1 C28_1 C29_1 2.0(12)
C27_1 C28_1 C29_1 C30_1 -5(2)
C28_1 C29_1 C30_1 S10_1 6(2)
C27_1 S10_1 C30_1 C29_1 -4.2(16)
C19_1 O2_1 C31_1 C32_1 97(4)
O2_1 C31_1 C32_1 C33_1 157(5)
C21_1 C20_1 C34_1 C35_1 104(4)
C19_1 C20_1 C34_1 C35_1 -65(5)
C20_1 C34_1 C35_1 C40_1 -44(4)
C20_1 C34_1 C35_1 C36_1 129(4)
C40_1 C35_1 C36_1 C37_1 -2(5)
C34_1 C35_1 C36_1 C37_1 -174(3)
C40_1 C35_1 C36_1 O3_1 -177(2)
C34_1 C35_1 C36_1 O3_1 10(5)
C41_1 O3_1 C36_1 C35_1 80(4)
C41_1 O3_1 C36_1 C37_1 -96(4)
C35_1 C36_1 C37_1 C38_1 -3(5)
O3_1 C36_1 C37_1 C38_1 172(3)
C35_1 C36_1 C37_1 C51_1 178(3)
O3_1 C36_1 C37_1 C51_1 -6(5)
C36_1 C37_1 C38_1 C39_1 0(5)
C51_1 C37_1 C38_1 C39_1 179(3)
C37_1 C38_1 C39_1 C40_1 7(4)
C37_1 C38_1 C39_1 C44_1 -175(3)
C36_1 C35_1 C40_1 C39_1 10(4)
C34_1 C35_1 C40_1 C39_1 -177(3)
C38_1 C39_1 C40_1 C35_1 -12(4)
C44_1 C39_1 C40_1 C35_1 170(2)
C36_1 O3_1 C41_1 C42_1 64(4)
O3_1 C41_1 C42_1 C43_1 167(3)
C46_1 N3_1 C44_1 C39_1 78(4)
C45_1 N3_1 C44_1 C39_1 -75(3)
C40_1 C39_1 C44_1 N3_1 -100(3)
C38_1 C39_1 C44_1 N3_1 83(3)
C44_1 N3_1 C45_1 S7_1 -45(3)
C46_1 N3_1 C45_1 S7_1 164(3)
C44_1 N3_1 C45_1 S8_1 -166(2)
C46_1 N3_1 C45_1 S8_1 43(4)
Au7 S7_1 C45_1 N3_1 -89.4(19)
Au7 S7_1 C45_1 S8_1 22(2)
C44_1 N3_1 C46_1 C47_1 -84(4)
C45_1 N3_1 C46_1 C47_1 67(4)
N3_1 C46_1 C47_1 C48_1 138(3)
N3_1 C46_1 C47_1 S11_1 -37(4)
C50_1 S11_1 C47_1 C48_1 0.6(8)
C50_1 S11_1 C47_1 C46_1 177(2)
C46_1 C47_1 C48_1 C49_1 -176(3)
S11_1 C47_1 C48_1 C49_1 -0.1(10)
C47_1 C48_1 C49_1 C50_1 -0.6(18)
C48_1 C49_1 C50_1 S11_1 1(2)
C47_1 S11_1 C50_1 C49_1 -1.0(16)
C38_1 C37_1 C51_1 C52_1 61(4)
C36_1 C37_1 C51_1 C52_1 -120(3)
C37_1 C51_1 C52_1 C57_1 59(5)
C37_1 C51_1 C52_1 C53_1 -106(4)
C57_1 C52_1 C53_1 C54_1 5(5)
C51_1 C52_1 C53_1 C54_1 172(3)
C52_1 C53_1 C54_1 C55_1 -9(5)
C52_1 C53_1 C54_1 C58_1 178(3)
C53_1 C54_1 C55_1 C56_1 9(5)
C58_1 C54_1 C55_1 C56_1 -179(3)
C54_1 C55_1 C56_1 C57_1 -4(5)
C54_1 C55_1 C56_1 C68_1 -173(3)
C55_1 C56_1 C57_1 O4_1 177(3)
C68_1 C56_1 C57_1 O4_1 -14(5)
C55_1 C56_1 C57_1 C52_1 0(6)
C68_1 C56_1 C57_1 C52_1 169(3)
C65_1 O4_1 C57_1 C56_1 -94(5)
C65_1 O4_1 C57_1 C52_1 83(4)
C53_1 C52_1 C57_1 C56_1 0(5)
C51_1 C52_1 C57_1 C56_1 -167(3)
C53_1 C52_1 C57_1 O4_1 -177(3)
C51_1 C52_1 C57_1 O4_1 16(5)
C59_1 N4_1 C58_1 C54_1 -77(4)
C60_1 N4_1 C58_1 C54_1 103(3)
C53_1 C54_1 C58_1 N4_1 152(3)
C55_1 C54_1 C58_1 N4_1 -21(4)
C58_1 N4_1 C59_1 S6_1 0(4)
C60_1 N4_1 C59_1 S6_1 -180(2)
C58_1 N4_1 C59_1 S5_1 180(2)
C60_1 N4_1 C59_1 S5_1 0(4)
Au6 S6_1 C59_1 N4_1 -159(2)
Au6 S6_1 C59_1 S5_1 22(3)
Au5 S5_1 C59_1 N4_1 -174(2)
Au5 S5_1 C59_1 S6_1 6(3)
C59_1 N4_1 C60_1 C61_1 -172(3)
C58_1 N4_1 C60_1 C61_1 8(5)
N4_1 C60_1 C61_1 C62_1 -111(4)
N4_1 C60_1 C61_1 S12_1 76(3)
C64_1 S12_1 C61_1 C62_1 2(4)
C64_1 S12_1 C61_1 C60_1 176(3)
C60_1 C61_1 C62_1 C63_1 -175(4)
S12_1 C61_1 C62_1 C63_1 -2(5)
C61_1 C62_1 C63_1 C64_1 1(7)
C62_1 C63_1 C64_1 S12_1 1(7)
C61_1 S12_1 C64_1 C63_1 -2(5)
C57_1 O4_1 C65_1 C66_1 177(4)
O4_1 C65_1 C66_1 C67_1 159(6)
C11_1 C10_1 C68_1 C56_1 121(4)
C9_1 C10_1 C68_1 C56_1 -53(5)
C57_1 C56_1 C68_1 C10_1 -72(5)
C55_1 C56_1 C68_1 C10_1 97(4)
C2_2 N1_2 C1_2 S1_2 -12(5)
C7_2 N1_2 C1_2 S1_2 177(3)
C2_2 N1_2 C1_2 S2_2 -178(3)
C7_2 N1_2 C1_2 S2_2 11(5)
Au5 S1_2 C1_2 N1_2 172(3)
Au5 S1_2 C1_2 S2_2 -23(3)
Au6 S2_2 C1_2 N1_2 -141(3)
Au6 S2_2 C1_2 S1_2 53(3)
C1_2 N1_2 C2_2 C3_2 107(4)
C7_2 N1_2 C2_2 C3_2 -81(3)
C6_2 S9_2 C3_2 C4_2 1(2)
C6_2 S9_2 C3_2 C2_2 178(2)
N1_2 C2_2 C3_2 C4_2 137(3)
N1_2 C2_2 C3_2 S9_2 -39(3)
S9_2 C3_2 C4_2 C5_2 0(3)
C2_2 C3_2 C4_2 C5_2 -176(3)
C3_2 C4_2 C5_2 C6_2 -2(4)
C4_2 C5_2 C6_2 S9_2 3(5)
C3_2 S9_2 C6_2 C5_2 -2(3)
C1_2 N1_2 C7_2 C8_2 -104(4)
C2_2 N1_2 C7_2 C8_2 84(4)
N1_2 C7_2 C8_2 C13_2 -105(3)
N1_2 C7_2 C8_2 C9_2 68(3)
C13_2 C8_2 C9_2 C10_2 -2(4)
C7_2 C8_2 C9_2 C10_2 -175(3)
C8_2 C9_2 C10_2 C11_2 3(5)
C8_2 C9_2 C10_2 C14_2 -171(3)
C15_2 O1_2 C11_2 C10_2 -85(4)
C15_2 O1_2 C11_2 C12_2 90(4)
C9_2 C10_2 C11_2 O1_2 177(3)
C14_2 C10_2 C11_2 O1_2 -10(5)
C9_2 C10_2 C11_2 C12_2 2(5)
C14_2 C10_2 C11_2 C12_2 176(3)
O1_2 C11_2 C12_2 C13_2 177(3)
C10_2 C11_2 C12_2 C13_2 -9(5)
O1_2 C11_2 C12_2 C68_2 9(5)
C10_2 C11_2 C12_2 C68_2 -176(3)
C11_2 C12_2 C13_2 C8_2 10(4)
C68_2 C12_2 C13_2 C8_2 178(2)
C9_2 C8_2 C13_2 C12_2 -4(3)
C7_2 C8_2 C13_2 C12_2 169(3)
C9_2 C10_2 C14_2 C18_2 56(4)
C11_2 C10_2 C14_2 C18_2 -118(4)
C11_2 O1_2 C15_2 C16_2 158(3)
O1_2 C15_2 C16_2 C17_2 -175(4)
C10_2 C14_2 C18_2 C23_2 68(5)
C10_2 C14_2 C18_2 C19_2 -108(4)
C23_2 C18_2 C19_2 C20_2 -3(6)
C14_2 C18_2 C19_2 C20_2 174(3)
C18_2 C19_2 C20_2 C21_2 -3(5)
C18_2 C19_2 C20_2 C24_2 -178(3)
C19_2 C20_2 C21_2 C22_2 5(5)
C24_2 C20_2 C21_2 C22_2 179(3)
C20_2 C21_2 C22_2 C23_2 0(5)
C20_2 C21_2 C22_2 C34_2 -171(3)
C31_2 O2_2 C23_2 C18_2 93(5)
C31_2 O2_2 C23_2 C22_2 -91(5)
C19_2 C18_2 C23_2 O2_2 -177(4)
C14_2 C18_2 C23_2 O2_2 6(6)
C19_2 C18_2 C23_2 C22_2 8(6)
C14_2 C18_2 C23_2 C22_2 -169(3)
C21_2 C22_2 C23_2 O2_2 178(4)
C34_2 C22_2 C23_2 O2_2 -11(6)
C21_2 C22_2 C23_2 C18_2 -6(6)
C34_2 C22_2 C23_2 C18_2 165(3)
C25_2 N2_2 C24_2 C20_2 -70(4)
C26_2 N2_2 C24_2 C20_2 114(3)
C21_2 C20_2 C24_2 N2_2 -22(4)
C19_2 C20_2 C24_2 N2_2 153(3)
C26_2 N2_2 C25_2 S3_2 170(2)
C24_2 N2_2 C25_2 S3_2 -5(4)
C26_2 N2_2 C25_2 S4_2 -8(4)
C24_2 N2_2 C25_2 S4_2 177(2)
Au7 S3_2 C25_2 N2_2 -147(2)
Au7 S3_2 C25_2 S4_2 30.9(19)
Au8 S4_2 C25_2 N2_2 -179(2)
Au8 S4_2 C25_2 S3_2 3(2)
C25_2 N2_2 C26_2 C27_2 -82(4)
C24_2 N2_2 C26_2 C27_2 94(4)
N2_2 C26_2 C27_2 C28_2 112(4)
N2_2 C26_2 C27_2 S10_2 -62(4)
C30_2 S10_2 C27_2 C26_2 176(3)
C30_2 S10_2 C27_2 C28_2 1(3)
C26_2 C27_2 C28_2 C29_2 -176(4)
S10_2 C27_2 C28_2 C29_2 -2(4)
C27_2 C28_2 C29_2 C30_2 2(5)
C28_2 C29_2 C30_2 S10_2 -2(5)
C27_2 S10_2 C30_2 C29_2 1(3)
C23_2 O2_2 C31_2 C32_2 -161(3)
O2_2 C31_2 C32_2 C33_2 -153(4)
C23_2 C22_2 C34_2 C35_2 -72(4)
C21_2 C22_2 C34_2 C35_2 99(3)
C22_2 C34_2 C35_2 C40_2 125(3)
C22_2 C34_2 C35_2 C36_2 -50(4)
C40_2 C35_2 C36_2 C37_2 -1(5)
C34_2 C35_2 C36_2 C37_2 174(3)
C35_2 C36_2 C37_2 C38_2 1(4)
C35_2 C36_2 C37_2 C44_2 177(3)
C36_2 C37_2 C38_2 C39_2 -1(4)
C44_2 C37_2 C38_2 C39_2 -177(3)
C37_2 C38_2 C39_2 C40_2 2(5)
C37_2 C38_2 C39_2 C51_2 178(3)
C36_2 C35_2 C40_2 O3_2 -175(3)
C34_2 C35_2 C40_2 O3_2 10(5)
C36_2 C35_2 C40_2 C39_2 2(5)
C34_2 C35_2 C40_2 C39_2 -173(3)
C41_2 O3_2 C40_2 C35_2 97(4)
C41_2 O3_2 C40_2 C39_2 -80(4)
C38_2 C39_2 C40_2 C35_2 -3(5)
C51_2 C39_2 C40_2 C35_2 -178(3)
C38_2 C39_2 C40_2 O3_2 174(3)
C51_2 C39_2 C40_2 O3_2 -1(5)
C40_2 O3_2 C41_2 C42_2 -81(4)
O3_2 C41_2 C42_2 C43_2 -69(5)
C45_2 N3_2 C44_2 C37_2 -106(4)
C46_2 N3_2 C44_2 C37_2 68(3)
C36_2 C37_2 C44_2 N3_2 -119(3)
C38_2 C37_2 C44_2 N3_2 57(4)
C44_2 N3_2 C45_2 S5_2 -178(3)
C46_2 N3_2 C45_2 S5_2 8(4)
C44_2 N3_2 C45_2 S6_2 5(5)
C46_2 N3_2 C45_2 S6_2 -169(3)
Au4 S5_2 C45_2 N3_2 167(2)
Au4 S5_2 C45_2 S6_2 -16(3)
Au3 S6_2 C45_2 N3_2 -143(2)
Au3 S6_2 C45_2 S5_2 40(3)
C45_2 N3_2 C46_2 C47_2 88(4)
C44_2 N3_2 C46_2 C47_2 -87(3)
C50_2 S11_2 C47_2 C48_2 -10(4)
C50_2 S11_2 C47_2 C46_2 177(3)
N3_2 C46_2 C47_2 C48_2 136(3)
N3_2 C46_2 C47_2 S11_2 -51(4)
S11_2 C47_2 C48_2 C49_2 14(4)
C46_2 C47_2 C48_2 C49_2 -173(3)
C47_2 C48_2 C49_2 C50_2 -12(5)
C48_2 C49_2 C50_2 S11_2 7(5)
C47_2 S11_2 C50_2 C49_2 1(3)
C38_2 C39_2 C51_2 C52_2 67(4)
C40_2 C39_2 C51_2 C52_2 -118(4)
C39_2 C51_2 C52_2 C57_2 -113(4)
C39_2 C51_2 C52_2 C53_2 61(5)
C58_2 O4_2 C53_2 C54_2 -110(4)
C58_2 O4_2 C53_2 C52_2 68(4)
C57_2 C52_2 C53_2 C54_2 7(6)
C51_2 C52_2 C53_2 C54_2 -168(4)
C57_2 C52_2 C53_2 O4_2 -172(3)
C51_2 C52_2 C53_2 O4_2 14(5)
O4_2 C53_2 C54_2 C55_2 176(3)
C52_2 C53_2 C54_2 C55_2 -2(6)
O4_2 C53_2 C54_2 C68_2 -20(6)
C52_2 C53_2 C54_2 C68_2 162(4)
C53_2 C54_2 C55_2 C56_2 -2(6)
C68_2 C54_2 C55_2 C56_2 -167(3)
C54_2 C55_2 C56_2 C57_2 2(5)
C54_2 C55_2 C56_2 C61_2 178(4)
C51_2 C52_2 C57_2 C56_2 168(3)
C53_2 C52_2 C57_2 C56_2 -6(5)
C55_2 C56_2 C57_2 C52_2 2(6)
C61_2 C56_2 C57_2 C52_2 -173(4)
C53_2 O4_2 C58_2 C59_2 82(4)
O4_2 C58_2 C59_2 C60_2 -163(5)
C62_2 N4_2 C61_2 C56_2 -77(5)
C63_2 N4_2 C61_2 C56_2 104(4)
C55_2 C56_2 C61_2 N4_2 -10(6)
C57_2 C56_2 C61_2 N4_2 166(4)
C61_2 N4_2 C62_2 S7_2 2(5)
C63_2 N4_2 C62_2 S7_2 -179(3)
C61_2 N4_2 C62_2 S8_2 -178(3)
C63_2 N4_2 C62_2 S8_2 1(5)
Au2 S7_2 C62_2 N4_2 -160(3)
Au2 S7_2 C62_2 S8_2 19(3)
Au1 S8_2 C62_2 N4_2 -176(3)
Au1 S8_2 C62_2 S7_2 5(3)
C62_2 N4_2 C63_2 C64_2 -109(5)
C61_2 N4_2 C63_2 C64_2 70(6)
N4_2 C63_2 C64_2 C65_2 -117(7)
N4_2 C63_2 C64_2 S12_2 52(5)
C67_2 S12_2 C64_2 C63_2 -173(4)
C67_2 S12_2 C64_2 C65_2 0(3)
C63_2 C64_2 C65_2 C66_2 -175(6)
S12_2 C64_2 C65_2 C66_2 14(6)
C64_2 C65_2 C66_2 C67_2 -24(8)
C65_2 C66_2 C67_2 S12_2 21(7)
C64_2 S12_2 C67_2 C66_2 -11(5)
C53_2 C54_2 C68_2 C12_2 -64(5)
C55_2 C54_2 C68_2 C12_2 102(4)
C13_2 C12_2 C68_2 C54_2 -46(4)
C11_2 C12_2 C68_2 C54_2 123(4)
C7_3 N1_3 C1_3 S1_3 180(2)
C2_3 N1_3 C1_3 S1_3 -6(4)
C7_3 N1_3 C1_3 S2_3 -1(4)
C2_3 N1_3 C1_3 S2_3 174(2)
Au9 S1_3 C1_3 N1_3 -179(2)
Au9 S1_3 C1_3 S2_3 1(3)
Au10 S2_3 C1_3 N1_3 -147(2)
Au10 S2_3 C1_3 S1_3 32(2)
C1_3 N1_3 C2_3 C3_3 -87(3)
C7_3 N1_3 C2_3 C3_3 88(4)
N1_3 C2_3 C3_3 C4_3 113(3)
N1_3 C2_3 C3_3 S9_3 -65(3)
C6_3 S9_3 C3_3 C2_3 175(3)
C6_3 S9_3 C3_3 C4_3 -3(3)
C2_3 C3_3 C4_3 C5_3 -180(3)
S9_3 C3_3 C4_3 C5_3 -1(4)
C3_3 C4_3 C5_3 C6_3 6(4)
C4_3 C5_3 C6_3 S9_3 -9(4)
C3_3 S9_3 C6_3 C5_3 7(3)
C1_3 N1_3 C7_3 C8_3 -74(4)
C2_3 N1_3 C7_3 C8_3 111(3)
N1_3 C7_3 C8_3 C13_3 -17(4)
N1_3 C7_3 C8_3 C9_3 156(2)
C13_3 C8_3 C9_3 C10_3 -8(4)
C7_3 C8_3 C9_3 C10_3 178(3)
C8_3 C9_3 C10_3 C11_3 -1(4)
C8_3 C9_3 C10_3 C17_3 172(2)
C14_3 O1_3 C11_3 C12_3 -75(3)
C14_3 O1_3 C11_3 C10_3 111(3)
C9_3 C10_3 C11_3 O1_3 -178(3)
C17_3 C10_3 C11_3 O1_3 9(4)
C9_3 C10_3 C11_3 C12_3 8(5)
C17_3 C10_3 C11_3 C12_3 -165(3)
O1_3 C11_3 C12_3 C13_3 178(3)
C10_3 C11_3 C12_3 C13_3 -8(4)
O1_3 C11_3 C12_3 C68_3 -16(4)
C10_3 C11_3 C12_3 C68_3 158(3)
C9_3 C8_3 C13_3 C12_3 8(4)
C7_3 C8_3 C13_3 C12_3 -178(2)
C11_3 C12_3 C13_3 C8_3 0(4)
C68_3 C12_3 C13_3 C8_3 -167(2)
C11_3 O1_3 C14_3 C15_3 -68(4)
O1_3 C14_3 C15_3 C16_3 -74(4)
C9_3 C10_3 C17_3 C18_3 -101(3)
C11_3 C10_3 C17_3 C18_3 73(3)
C10_3 C17_3 C18_3 C23_3 50(4)
C10_3 C17_3 C18_3 C19_3 -129(3)
C31_3 O2_3 C19_3 C20_3 94(4)
C31_3 O2_3 C19_3 C18_3 -95(3)
C23_3 C18_3 C19_3 C20_3 -6(5)
C17_3 C18_3 C19_3 C20_3 173(3)
C23_3 C18_3 C19_3 O2_3 -178(3)
C17_3 C18_3 C19_3 O2_3 1(4)
O2_3 C19_3 C20_3 C21_3 175(3)
C18_3 C19_3 C20_3 C21_3 4(5)
O2_3 C19_3 C20_3 C34_3 1(5)
C18_3 C19_3 C20_3 C34_3 -170(3)
C19_3 C20_3 C21_3 C22_3 2(5)
C34_3 C20_3 C21_3 C22_3 176(2)
C20_3 C21_3 C22_3 C23_3 -5(3)
C20_3 C21_3 C22_3 C24_3 168(3)
C19_3 C18_3 C23_3 C22_3 3(4)
C17_3 C18_3 C23_3 C22_3 -176(3)
C21_3 C22_3 C23_3 C18_3 2(4)
C24_3 C22_3 C23_3 C18_3 -172(3)
C21_3 C22_3 C24_3 N2_3 -97(3)
C23_3 C22_3 C24_3 N2_3 75(3)
C25_3 N2_3 C24_3 C22_3 -104(3)
C26_3 N2_3 C24_3 C22_3 74(3)
C26_3 N2_3 C25_3 S4_3 -6(4)
C24_3 N2_3 C25_3 S4_3 172(2)
C26_3 N2_3 C25_3 S3_3 -178(2)
C24_3 N2_3 C25_3 S3_3 1(4)
Au12 S4_3 C25_3 N2_3 167(2)
Au12 S4_3 C25_3 S3_3 -22(2)
Au11 S3_3 C25_3 N2_3 -137(2)
Au11 S3_3 C25_3 S4_3 52(2)
C25_3 N2_3 C26_3 C27_3 101(4)
C24_3 N2_3 C26_3 C27_3 -77(4)
N2_3 C26_3 C27_3 C28_3 138(3)
N2_3 C26_3 C27_3 S10_3 -38(4)
C30_3 S10_3 C27_3 C28_3 1(2)
C30_3 S10_3 C27_3 C26_3 178(2)
C26_3 C27_3 C28_3 C29_3 -177(3)
S10_3 C27_3 C28_3 C29_3 -1(3)
C27_3 C28_3 C29_3 C30_3 1(4)
C28_3 C29_3 C30_3 S10_3 -1(5)
C27_3 S10_3 C30_3 C29_3 0(3)
C19_3 O2_3 C31_3 C32_3 174(3)
O2_3 C31_3 C32_3 C33_3 65(5)
C21_3 C20_3 C34_3 C35_3 -42(4)
C19_3 C20_3 C34_3 C35_3 132(3)
C20_3 C34_3 C35_3 C36_3 -64(4)
C20_3 C34_3 C35_3 C40_3 95(4)
C34_3 C35_3 C36_3 C37_3 159(3)
C40_3 C35_3 C36_3 C37_3 0(5)
C34_3 C35_3 C36_3 O3_3 -15(5)
C40_3 C35_3 C36_3 O3_3 -174(3)
C48_3 O3_3 C36_3 C35_3 -86(4)
C48_3 O3_3 C36_3 C37_3 100(4)
C35_3 C36_3 C37_3 C38_3 2(5)
O3_3 C36_3 C37_3 C38_3 176(3)
C35_3 C36_3 C37_3 C51_3 -170(3)
O3_3 C36_3 C37_3 C51_3 4(5)
C36_3 C37_3 C38_3 C39_3 2(6)
C51_3 C37_3 C38_3 C39_3 174(3)
C37_3 C38_3 C39_3 C40_3 -7(6)
C37_3 C38_3 C39_3 C41_3 179(4)
C38_3 C39_3 C40_3 C35_3 9(6)
C41_3 C39_3 C40_3 C35_3 -178(4)
C36_3 C35_3 C40_3 C39_3 -5(6)
C34_3 C35_3 C40_3 C39_3 -164(4)
C40_3 C39_3 C41_3 N3_3 -11(6)
C38_3 C39_3 C41_3 N3_3 163(3)
C42_3 N3_3 C41_3 C39_3 -83(4)
C43_3 N3_3 C41_3 C39_3 107(4)
C43_3 N3_3 C42_3 S6_3 177(3)
C41_3 N3_3 C42_3 S6_3 8(4)
C43_3 N3_3 C42_3 S5_3 -3(4)
C41_3 N3_3 C42_3 S5_3 -172(2)
Au15 S6_3 C42_3 N3_3 -164(2)
Au15 S6_3 C42_3 S5_3 16(3)
Au16 S5_3 C42_3 N3_3 -172(2)
Au16 S5_3 C42_3 S6_3 8(3)
C42_3 N3_3 C43_3 C44_3 -109(4)
C41_3 N3_3 C43_3 C44_3 60(5)
N3_3 C43_3 C44_3 C45_3 -128(6)
N3_3 C43_3 C44_3 S11_3 51(5)
C47_3 S11_3 C44_3 C45_3 3(4)
C47_3 S11_3 C44_3 C43_3 -176(4)
C43_3 C44_3 C45_3 C46_3 -177(5)
S11_3 C44_3 C45_3 C46_3 3(5)
C44_3 C45_3 C46_3 C47_3 -12(8)
C45_3 C46_3 C47_3 S11_3 14(7)
C44_3 S11_3 C47_3 C46_3 -9(4)
C36_3 O3_3 C48_3 C49_3 176(3)
O3_3 C48_3 C49_3 C50_3 -173(4)
C38_3 C37_3 C51_3 C52_3 -103(4)
C36_3 C37_3 C51_3 C52_3 68(4)
C37_3 C51_3 C52_3 C57_3 61(4)
C37_3 C51_3 C52_3 C53_3 -121(3)
C57_3 C52_3 C53_3 C54_3 -3(5)
C51_3 C52_3 C53_3 C54_3 178(3)
C57_3 C52_3 C53_3 O4_3 179(3)
C51_3 C52_3 C53_3 O4_3 1(5)
C65_3 O4_3 C53_3 C54_3 90(4)
C65_3 O4_3 C53_3 C52_3 -92(4)
C52_3 C53_3 C54_3 C55_3 3(5)
O4_3 C53_3 C54_3 C55_3 -180(3)
C52_3 C53_3 C54_3 C68_3 -174(3)
O4_3 C53_3 C54_3 C68_3 3(5)
C53_3 C54_3 C55_3 C56_3 -3(4)
C68_3 C54_3 C55_3 C56_3 174(3)
C54_3 C55_3 C56_3 C57_3 4(5)
C54_3 C55_3 C56_3 C58_3 177(3)
C53_3 C52_3 C57_3 C56_3 4(5)
C51_3 C52_3 C57_3 C56_3 -177(3)
C55_3 C56_3 C57_3 C52_3 -5(5)
C58_3 C56_3 C57_3 C52_3 -177(3)
C57_3 C56_3 C58_3 N4_3 58(4)
C55_3 C56_3 C58_3 N4_3 -114(3)
C59_3 N4_3 C58_3 C56_3 -110(4)
C60_3 N4_3 C58_3 C56_3 71(4)
C60_3 N4_3 C59_3 S8_3 0(5)
C58_3 N4_3 C59_3 S8_3 -179(2)
C60_3 N4_3 C59_3 S7_3 -171(3)
C58_3 N4_3 C59_3 S7_3 10(5)
Au13 S8_3 C59_3 N4_3 169(2)
Au13 S8_3 C59_3 S7_3 -20(3)
Au14 S7_3 C59_3 N4_3 -145(3)
Au14 S7_3 C59_3 S8_3 45(3)
C59_3 N4_3 C60_3 C61_3 93(4)
C58_3 N4_3 C60_3 C61_3 -88(4)
N4_3 C60_3 C61_3 C62_3 133(3)
N4_3 C60_3 C61_3 S12_3 -51(4)
C64_3 S12_3 C61_3 C62_3 -5(3)
C64_3 S12_3 C61_3 C60_3 179(3)
C60_3 C61_3 C62_3 C63_3 -177(3)
S12_3 C61_3 C62_3 C63_3 6(4)
C61_3 C62_3 C63_3 C64_3 -5(5)
C62_3 C63_3 C64_3 S12_3 2(5)
C61_3 S12_3 C64_3 C63_3 2(3)
C53_3 O4_3 C65_3 C66_3 179(3)
O4_3 C65_3 C66_3 C67_3 -63(5)
C53_3 C54_3 C68_3 C12_3 122(3)
C55_3 C54_3 C68_3 C12_3 -55(4)
C11_3 C12_3 C68_3 C54_3 -69(4)
C13_3 C12_3 C68_3 C54_3 96(3)
C7_4 N1_4 C1_4 S2_4 -32(4)
C2_4 N1_4 C1_4 S2_4 167(2)
C7_4 N1_4 C1_4 S1_4 -171(2)
C2_4 N1_4 C1_4 S1_4 28(3)
Au10 S2_4 C1_4 N1_4 -100(2)
Au10 S2_4 C1_4 S1_4 29(3)
Au9 S1_4 C1_4 N1_4 142.2(15)
Au9 S1_4 C1_4 S2_4 7(3)
C7_4 N1_4 C2_4 C3_4 -89(3)
C1_4 N1_4 C2_4 C3_4 73(4)
N1_4 C2_4 C3_4 C4_4 -31(3)
N1_4 C2_4 C3_4 S9_4 140.0(19)
C6_4 S9_4 C3_4 C4_4 -4(2)
C6_4 S9_4 C3_4 C2_4 -176(2)
C2_4 C3_4 C4_4 C5_4 176(2)
S9_4 C3_4 C4_4 C5_4 5(2)
C3_4 C4_4 C5_4 C6_4 -4(4)
C4_4 C5_4 C6_4 S9_4 2(4)
C3_4 S9_4 C6_4 C5_4 1(3)
C1_4 N1_4 C7_4 C8_4 -82(3)
C2_4 N1_4 C7_4 C8_4 82(3)
N1_4 C7_4 C8_4 C13_4 -100(3)
N1_4 C7_4 C8_4 C9_4 82(3)
C13_4 C8_4 C9_4 C10_4 8(3)
C7_4 C8_4 C9_4 C10_4 -173(2)
C8_4 C9_4 C10_4 C11_4 -3(4)
C8_4 C9_4 C10_4 C17_4 -177(2)
C9_4 C10_4 C11_4 C12_4 -5(5)
C17_4 C10_4 C11_4 C12_4 168(3)
C9_4 C10_4 C11_4 O1_4 173(3)
C17_4 C10_4 C11_4 O1_4 -14(4)
C14_4 O1_4 C11_4 C12_4 77(3)
C14_4 O1_4 C11_4 C10_4 -101(3)
C10_4 C11_4 C12_4 C13_4 7(5)
O1_4 C11_4 C12_4 C13_4 -171(2)
C10_4 C11_4 C12_4 C68_4 -177(3)
O1_4 C11_4 C12_4 C68_4 5(5)
C9_4 C8_4 C13_4 C12_4 -7(3)
C7_4 C8_4 C13_4 C12_4 175(2)
C11_4 C12_4 C13_4 C8_4 -1(4)
C68_4 C12_4 C13_4 C8_4 -178(2)
C11_4 O1_4 C14_4 C15_4 76(3)
O1_4 C14_4 C15_4 C16_4 173(4)
C11_4 C10_4 C17_4 C18_4 -119(3)
C9_4 C10_4 C17_4 C18_4 54(4)
C10_4 C17_4 C18_4 C19_4 -109(4)
C10_4 C17_4 C18_4 C23_4 65(4)
C23_4 C18_4 C19_4 C20_4 -1(5)
C17_4 C18_4 C19_4 C20_4 173(3)
C18_4 C19_4 C20_4 C21_4 -3(5)
C18_4 C19_4 C20_4 C24_4 179(3)
C19_4 C20_4 C21_4 C22_4 2(4)
C24_4 C20_4 C21_4 C22_4 -179(3)
C20_4 C21_4 C22_4 C23_4 2(5)
C20_4 C21_4 C22_4 C34_4 -169(3)
C21_4 C22_4 C23_4 O2_4 179(3)
C34_4 C22_4 C23_4 O2_4 -10(5)
C21_4 C22_4 C23_4 C18_4 -6(5)
C34_4 C22_4 C23_4 C18_4 165(3)
C31_4 O2_4 C23_4 C22_4 -79(4)
C31_4 O2_4 C23_4 C18_4 106(3)
C19_4 C18_4 C23_4 C22_4 6(6)
C17_4 C18_4 C23_4 C22_4 -168(3)
C19_4 C18_4 C23_4 O2_4 -179(3)
C17_4 C18_4 C23_4 O2_4 7(5)
C25_4 N2_4 C24_4 C20_4 -70(4)
C26_4 N2_4 C24_4 C20_4 113(3)
C19_4 C20_4 C24_4 N2_4 146(3)
C21_4 C20_4 C24_4 N2_4 -32(4)
C24_4 N2_4 C25_4 S3_4 3(5)
C26_4 N2_4 C25_4 S3_4 179(2)
C24_4 N2_4 C25_4 S4_4 -179(2)
C26_4 N2_4 C25_4 S4_4 -3(4)
Au11 S3_4 C25_4 N2_4 -158(3)
Au11 S3_4 C25_4 S4_4 24(2)
Au12 S4_4 C25_4 N2_4 -175(2)
Au12 S4_4 C25_4 S3_4 4(2)
C25_4 N2_4 C26_4 C27_4 96(4)
C24_4 N2_4 C26_4 C27_4 -87(4)
N2_4 C26_4 C27_4 C28_4 95(4)
N2_4 C26_4 C27_4 S10_4 -82(4)
C30_4 S10_4 C27_4 C26_4 177(3)
C30_4 S10_4 C27_4 C28_4 0.5(7)
C26_4 C27_4 C28_4 C29_4 -176(3)
S10_4 C27_4 C28_4 C29_4 0.4(8)
C27_4 C28_4 C29_4 C30_4 -1.5(18)
C28_4 C29_4 C30_4 S10_4 2(2)
C27_4 S10_4 C30_4 C29_4 -1.3(14)
C23_4 O2_4 C31_4 C32_4 -135(3)
O2_4 C31_4 C32_4 C33_4 -156(3)
C23_4 C22_4 C34_4 C35_4 -71(4)
C21_4 C22_4 C34_4 C35_4 100(3)
C22_4 C34_4 C35_4 C36_4 -54(4)
C22_4 C34_4 C35_4 C40_4 124(3)
C40_4 C35_4 C36_4 C37_4 1(4)
C34_4 C35_4 C36_4 C37_4 179(3)
C35_4 C36_4 C37_4 C38_4 -3(5)
C35_4 C36_4 C37_4 C41_4 177(3)
C36_4 C37_4 C38_4 C39_4 1(4)
C41_4 C37_4 C38_4 C39_4 -179(2)
C37_4 C38_4 C39_4 C40_4 3(4)
C37_4 C38_4 C39_4 C51_4 -177(3)
C38_4 C39_4 C40_4 O3_4 174(2)
C51_4 C39_4 C40_4 O3_4 -6(4)
C38_4 C39_4 C40_4 C35_4 -4(4)
C51_4 C39_4 C40_4 C35_4 176(3)
C48_4 O3_4 C40_4 C39_4 -100(3)
C48_4 O3_4 C40_4 C35_4 78(3)
C36_4 C35_4 C40_4 C39_4 3(4)
C34_4 C35_4 C40_4 C39_4 -175(3)
C36_4 C35_4 C40_4 O3_4 -176(2)
C34_4 C35_4 C40_4 O3_4 7(4)
C42_4 N3_4 C41_4 C37_4 -112(3)
C43_4 N3_4 C41_4 C37_4 84(4)
C38_4 C37_4 C41_4 N3_4 58(4)
C36_4 C37_4 C41_4 N3_4 -122(3)
C43_4 N3_4 C42_4 S6_4 178(3)
C41_4 N3_4 C42_4 S6_4 14(4)
C43_4 N3_4 C42_4 S5_4 -12(4)
C41_4 N3_4 C42_4 S5_4 -176(2)
Au15 S6_4 C42_4 N3_4 -148(2)
Au15 S6_4 C42_4 S5_4 43(2)
Au16 S5_4 C42_4 N3_4 174(2)
Au16 S5_4 C42_4 S6_4 -18(3)
C42_4 N3_4 C43_4 C44_4 135(5)
C41_4 N3_4 C43_4 C44_4 -60(6)
N3_4 C43_4 C44_4 C45_4 97(7)
N3_4 C43_4 C44_4 S11_4 -70(5)
C47_4 S11_4 C44_4 C45_4 0(4)
C46_4 S11_4 C44_4 C45_4 -1(3)
C47_4 S11_4 C44_4 C43_4 173(3)
C46_4 S11_4 C44_4 C43_4 171(3)
C43_4 C44_4 C45_4 C46_4 -166(5)
S11_4 C44_4 C45_4 C46_4 2(5)
C44_4 C45_4 C46_4 C47_4 -5(8)
C44_4 C45_4 C46_4 S11_4 -2(3)
C45_4 C46_4 C47_4 S11_4 5(6)
C44_4 S11_4 C47_4 C46_4 -3(4)
C40_4 O3_4 C48_4 C49_4 166(2)
O3_4 C48_4 C49_4 C50_4 -67(4)
C40_4 C39_4 C51_4 C52_4 -115(3)
C38_4 C39_4 C51_4 C52_4 65(4)
C39_4 C51_4 C52_4 C57_4 65(4)
C39_4 C51_4 C52_4 C53_4 -107(3)
C57_4 C52_4 C53_4 C54_4 -1(5)
C51_4 C52_4 C53_4 C54_4 171(3)
C52_4 C53_4 C54_4 C55_4 -3(4)
C52_4 C53_4 C54_4 C58_4 -179(3)
C53_4 C54_4 C55_4 C56_4 4(5)
C58_4 C54_4 C55_4 C56_4 179(3)
C54_4 C55_4 C56_4 C57_4 0(5)
C54_4 C55_4 C56_4 C68_4 -171(3)
C55_4 C56_4 C57_4 C52_4 -5(5)
C68_4 C56_4 C57_4 C52_4 165(3)
C55_4 C56_4 C57_4 O4_4 178(3)
C68_4 C56_4 C57_4 O4_4 -12(5)
C53_4 C52_4 C57_4 C56_4 6(5)
C51_4 C52_4 C57_4 C56_4 -166(3)
C53_4 C52_4 C57_4 O4_4 -177(3)
C51_4 C52_4 C57_4 O4_4 10(5)
C65_4 O4_4 C57_4 C56_4 -97(3)
C65_4 O4_4 C57_4 C52_4 86(3)
C59_4 N4_4 C58_4 C54_4 -91(4)
C60_4 N4_4 C58_4 C54_4 96(3)
C55_4 C54_4 C58_4 N4_4 -13(4)
C53_4 C54_4 C58_4 N4_4 162(3)
C58_4 N4_4 C59_4 S7_4 18(4)
C60_4 N4_4 C59_4 S7_4 -169(2)
C58_4 N4_4 C59_4 S8_4 -168(2)
C60_4 N4_4 C59_4 S8_4 5(4)
Au14 S7_4 C59_4 N4_4 -172(2)
Au14 S7_4 C59_4 S8_4 15(3)
Au13 S8_4 C59_4 N4_4 -159(2)
Au13 S8_4 C59_4 S7_4 14(3)
C59_4 N4_4 C60_4 C61_4 -94(3)
C58_4 N4_4 C60_4 C61_4 79(3)
N4_4 C60_4 C61_4 C62_4 -114(2)
N4_4 C60_4 C61_4 S12_4 63(3)
C64_4 S12_4 C61_4 C62_4 1.0(9)
C64_4 S12_4 C61_4 C60_4 -176(2)
C60_4 C61_4 C62_4 C63_4 177(2)
S12_4 C61_4 C62_4 C63_4 0.3(11)
C61_4 C62_4 C63_4 C64_4 -1.5(17)
C62_4 C63_4 C64_4 S12_4 3(3)
C61_4 S12_4 C64_4 C63_4 -2(2)
C57_4 O4_4 C65_4 C66_4 -176(3)
O4_4 C65_4 C66_4 C67_4 -163(4)
C57_4 C56_4 C68_4 C12_4 -64(4)
C55_4 C56_4 C68_4 C12_4 106(3)
C11_4 C12_4 C68_4 C56_4 131(3)
C13_4 C12_4 C68_4 C56_4 -52(4)
